data_7123866
loop_
_publ_author_name
'Lorzing, Gregory'
'Gosselin, Eric'
'Lindner, Brian S.'
'Bhattacharjee, Rameswar'
'Yap, Glenn'
'Caratzoulas, Stavros'
'Bloch, Eric D.'

_publ_section_title
;
 Design and Synthesis of Capped-Paddlewheel-Based Porous Coordination
 Cages
;
_journal_name_full 'Chemical Communications'
_journal_paper_doi 10.1039/C9CC05002G
_journal_year 2019
_chemical_formula_moiety 'C180 H156 Cu12 N24 O59, 3 (Cl O4)'
_chemical_formula_sum 'C180 H156 Cl3 Cu12 N24 O71'
_chemical_formula_weight 4660.11
_chemical_name_systematic '[Cu12(btc)4(OMe-bipy)12][ClO4]12'
_space_group_crystal_system triclinic
_space_group_IT_number 2
_space_group_name_Hall '-P 1'
_space_group_name_H-M_alt 'P -1'
_symmetry_space_group_name_Hall '-P 1'
_symmetry_space_group_name_H-M 'P -1'
_atom_sites_solution_hydrogens mixed
_atom_sites_solution_primary iterative
_atom_sites_solution_secondary difmap
_audit_creation_method SHELXL-2018/3
_audit_update_record
;
2019-07-15 deposited with the CCDC.    2019-07-16 downloaded from the CCDC.
;
_cell_angle_alpha 105.0947(11)
_cell_angle_beta 92.9723(11)
_cell_angle_gamma 102.3211(14)
_cell_formula_units_Z 4
_cell_length_a 22.8717(6)
_cell_length_b 34.9204(9)
_cell_length_c 36.9964(9)
_cell_measurement_reflns_used 9887
_cell_measurement_temperature 100(2)
_cell_measurement_theta_max 52.51
_cell_measurement_theta_min 2.54
_cell_volume 27690.6(12)
_computing_cell_refinement 'Bruker SAINT'
_computing_data_collection 'Bruker APEX2'
_computing_data_reduction 'Bruker SAINT'
_computing_molecular_graphics 'Bruker SHELXTL'
_computing_publication_material 'Bruker SHELXTL'
_computing_structure_refinement 'SHELXL-2018/3 (Sheldrick, 2018)'
_computing_structure_solution 'SHELXS-97 (Sheldrick 2008)'
_diffrn_ambient_temperature 100(2)
_diffrn_detector_area_resol_mean 8.33
_diffrn_measured_fraction_theta_full 0.965
_diffrn_measured_fraction_theta_max 0.965
_diffrn_measurement_device_type 'Bruker AXS APEX diffractometer'
_diffrn_measurement_method '\f and \w scans'
_diffrn_radiation_type CuK\a
_diffrn_radiation_wavelength 1.54178
_diffrn_reflns_av_R_equivalents 0.0677
_diffrn_reflns_av_unetI/netI 0.0439
_diffrn_reflns_Laue_measured_fraction_full 0.965
_diffrn_reflns_Laue_measured_fraction_max 0.965
_diffrn_reflns_limit_h_max 23
_diffrn_reflns_limit_h_min -23
_diffrn_reflns_limit_k_max 36
_diffrn_reflns_limit_k_min -36
_diffrn_reflns_limit_l_max 38
_diffrn_reflns_limit_l_min -38
_diffrn_reflns_number 360091
_diffrn_reflns_point_group_measured_fraction_full 0.965
_diffrn_reflns_point_group_measured_fraction_max 0.965
_diffrn_reflns_theta_full 53.159
_diffrn_reflns_theta_max 53.159
_diffrn_reflns_theta_min 1.245
_exptl_absorpt_coefficient_mu 1.826
_exptl_absorpt_correction_T_max 0.7504
_exptl_absorpt_correction_T_min 0.5978
_exptl_absorpt_correction_type multi-scan
_exptl_absorpt_process_details
; 
 SADABS 2016/2: Krause, L., Herbst-Irmer, R., Sheldrick G.M. & Stalke D., 
 J. Appl. Cryst. 48 (2015) 3-10 
;
_exptl_crystal_colour blue
_exptl_crystal_density_diffrn 1.118
_exptl_crystal_description block
_exptl_crystal_F_000 9484
_exptl_crystal_size_max 0.433
_exptl_crystal_size_mid 0.414
_exptl_crystal_size_min 0.216
_refine_diff_density_max 3.220
_refine_diff_density_min -2.102
_refine_diff_density_rms 0.222
_refine_ls_extinction_method none
_refine_ls_goodness_of_fit_ref 2.420
_refine_ls_hydrogen_treatment constr
_refine_ls_matrix_type full
_refine_ls_number_parameters 4303
_refine_ls_number_reflns 62671
_refine_ls_number_restraints 9553
_refine_ls_restrained_S_all 2.418
_refine_ls_R_factor_all 0.2514
_refine_ls_R_factor_gt 0.2025
_refine_ls_shift/su_max 0.086
_refine_ls_shift/su_mean 0.001
_refine_ls_structure_factor_coef Fsqd
_refine_ls_weighting_details 'w=1/[\s^2^(Fo^2^)+(0.2000P)^2^] where P=(Fo^2^+2Fc^2^)/3'
_refine_ls_weighting_scheme calc
_refine_ls_wR_factor_gt 0.5258
_refine_ls_wR_factor_ref 0.5821
_reflns_Friedel_coverage 0.000
_reflns_number_gt 39759
_reflns_number_total 62671
_reflns_threshold_expression 'I > 2\s(I)'
_cod_data_source_file c9cc05002g2.cif
_cod_data_source_block eric212_sq
_cod_database_code 7123866
_shelx_shelxl_version_number 2018/3
_shelx_space_group_comment
; 
The symmetry employed for this shelxl refinement is uniquely defined 
by the following loop, which should always be used as a source of 
symmetry information in preference to the above space-group names. 
They are only intended as comments. 
;
_shelx_estimated_absorpt_t_min 0.505
_shelx_estimated_absorpt_t_max 0.694

loop_
_space_group_symop_operation_xyz
'x, y, z'
'-x, -y, -z'

loop_
_atom_site_label
_atom_site_type_symbol
_atom_site_fract_x
_atom_site_fract_y
_atom_site_fract_z
_atom_site_U_iso_or_equiv
_atom_site_adp_type
_atom_site_occupancy
_atom_site_site_symmetry_order
_atom_site_calc_flag
_atom_site_refinement_flags_posn
_atom_site_refinement_flags_adp
Cu1 Cu 0.08914(12) 1.06139(9) 0.31563(9) 0.0977(8) Uani 1 1 d D U
O1 O 0.1406(8) 1.1192(4) 0.3089(6) 0.144(6) Uani 1 1 d D .
Cu2 Cu 0.03927(11) 0.97283(9) 0.31588(8) 0.0900(8) Uani 1 1 d D U
O2 O 0.0268(9) 0.9060(4) 0.3061(6) 0.157(6) Uani 1 1 d D .
Cu3 Cu 0.25320(11) 0.84053(8) 0.34651(8) 0.0836(7) Uani 1 1 d D U
O3 O 0.1583(6) 0.8264(6) 0.3197(4) 0.135(5) Uani 1 1 d D .
Cu4 Cu 0.38881(11) 0.87777(9) 0.36569(8) 0.0872(7) Uani 1 1 d D U
O4 O 0.4837(5) 0.9107(5) 0.3713(5) 0.121(5) Uani 1 1 d D .
Cu5 Cu 0.51772(12) 1.10269(9) 0.37195(8) 0.0979(8) Uani 1 1 d . U
Cu6 Cu 0.43077(12) 1.15486(8) 0.35548(7) 0.0866(7) Uani 1 1 d D U
O6 O 0.3574(6) 1.1741(4) 0.3283(5) 0.129(5) Uani 1 1 d D .
Cu7 Cu 0.27581(13) 1.10550(9) 0.15471(8) 0.0954(8) Uani 1 1 d D U
O7 O 0.2586(11) 1.1467(5) 0.2071(4) 0.163(6) Uani 1 1 d D .
Cu8 Cu 0.29768(13) 1.03320(9) 0.09458(7) 0.0927(8) Uani 1 1 d D U
O8 O 0.3263(7) 0.9770(3) 0.0670(4) 0.114(4) Uani 1 1 d D .
Cu9 Cu 0.10001(12) 0.79726(7) 0.14844(7) 0.0855(8) Uani 1 1 d . U
O9 O 0.0636(8) 0.7861(6) 0.2007(5) 0.139(5) Uani 1 1 d . .
Cu10 Cu 0.17354(14) 0.82412(8) 0.08723(7) 0.0940(8) Uani 1 1 d D U
O10 O 0.2338(7) 0.8693(4) 0.0653(4) 0.128(5) Uani 1 1 d D .
Cu11 Cu 0.57734(12) 0.92867(9) 0.21154(9) 0.0976(8) Uani 1 1 d . U
O11 O 0.5903(7) 0.9310(7) 0.2751(4) 0.155(7) Uani 1 1 d . .
Cu12 Cu 0.51734(13) 0.91294(9) 0.13140(8) 0.0949(8) Uani 1 1 d D U
O12 O 0.4497(6) 0.9120(5) 0.0858(3) 0.120(5) Uani 1 1 d D .
Cu13 Cu 0.46227(10) 0.45074(8) 0.24314(6) 0.0756(7) Uani 1 1 d D U
O13 O 0.4612(5) 0.5025(3) 0.2185(3) 0.087(3) Uani 1 1 d D .
Cu14 Cu 0.49528(10) 0.38496(8) 0.27377(6) 0.0746(7) Uani 1 1 d D U
O14 O 0.5454(6) 0.3460(4) 0.2952(4) 0.111(4) Uani 1 1 d D .
Cu15 Cu 0.78440(9) 0.41926(7) 0.39607(5) 0.0602(6) Uani 1 1 d D U
O15 O 0.7100(5) 0.3671(3) 0.3629(3) 0.091(3) Uani 1 1 d D .
Cu16 Cu 0.87727(9) 0.50125(7) 0.41317(6) 0.0646(6) Uani 1 1 d D U
O16 O 0.9353(5) 0.5595(3) 0.4111(3) 0.085(3) Uani 1 1 d D .
Cu17 Cu 0.80892(14) 0.67496(8) 0.34205(8) 0.0949(8) Uani 1 1 d D U
O17 O 0.8882(6) 0.6624(5) 0.3697(4) 0.135(5) Uani 1 1 d D .
Cu18 Cu 0.69096(13) 0.66245(8) 0.29245(8) 0.0919(8) Uani 1 1 d D U
O18 O 0.6087(6) 0.6353(4) 0.2519(4) 0.116(4) Uani 1 1 d D .
Cu19 Cu 0.64022(10) 0.52077(8) 0.08833(6) 0.0779(7) Uani 1 1 d D U
O19 O 0.5739(5) 0.5428(4) 0.1247(3) 0.089(3) Uani 1 1 d D .
Cu20 Cu 0.73920(11) 0.47944(8) 0.05771(6) 0.0769(7) Uani 1 1 d D U
O20 O 0.8251(6) 0.4589(5) 0.0525(4) 0.127(5) Uani 1 1 d D .
Cu21 Cu 0.73210(11) 0.27567(6) 0.19195(6) 0.0675(6) Uani 1 1 d D U
O21 O 0.6807(6) 0.2708(5) 0.2400(4) 0.113(4) Uani 1 1 d D .
Cu22 Cu 0.80703(12) 0.30333(7) 0.13265(7) 0.0772(7) Uani 1 1 d . U
Cu23 Cu 1.04973(9) 0.56108(7) 0.26242(6) 0.0665(6) Uani 1 1 d D U
O23 O 1.0353(5) 0.5882(4) 0.3213(3) 0.083(3) Uani 1 1 d D .
Cu24 Cu 1.02739(9) 0.50627(7) 0.18049(6) 0.0669(6) Uani 1 1 d D U
O24 O 0.9891(7) 0.4679(5) 0.1230(3) 0.116(4) Uani 1 1 d D .
N1_1 N 0.0708(3) 1.0879(3) 0.3665(2) 0.123(3) Uani 1 1 d G U
N2_1 N 0.0076(4) 1.0663(3) 0.3011(2) 0.122(3) Uani 1 1 d G U
O1_1 O 0.0169(5) 1.1365(4) 0.4697(2) 0.169(4) Uani 1 1 d DG U
O2_1 O -0.1682(4) 1.0731(4) 0.2791(3) 0.167(4) Uani 1 1 d DG U
C1_1 C 0.1071(3) 1.0992(4) 0.3990(3) 0.137(4) Uani 1 1 d G U
H1_1 H 0.146042 1.095308 0.398181 0.164 Uiso 1 1 d G U
C2_1 C 0.0897(4) 1.1161(3) 0.4335(2) 0.148(4) Uani 1 1 d G U
H2_1 H 0.116478 1.123945 0.455364 0.177 Uiso 1 1 d G U
C3_1 C 0.0313(4) 1.1212(3) 0.4347(2) 0.154(4) Uani 1 1 d DG U
C4_1 C -0.0073(3) 1.1103(3) 0.4015(2) 0.145(4) Uani 1 1 d G U
H4_1 H -0.046395 1.114058 0.401741 0.173 Uiso 1 1 d G U
C5_1 C 0.0144(3) 1.0937(2) 0.3678(2) 0.134(3) Uani 1 1 d G U
C6_1 C -0.0223(3) 1.0812(2) 0.3301(2) 0.132(3) Uani 1 1 d G U
C7_1 C -0.0814(3) 1.0847(3) 0.3252(2) 0.144(4) Uani 1 1 d G U
H7_1 H -0.100487 1.095475 0.345753 0.172 Uiso 1 1 d G U
C8_1 C -0.1113(4) 1.0714(3) 0.2886(3) 0.152(4) Uani 1 1 d DG U
C9_1 C -0.0814(5) 1.0552(3) 0.2588(2) 0.143(4) Uani 1 1 d G U
H9_1 H -0.100535 1.045766 0.234331 0.172 Uiso 1 1 d G U
C10_1 C -0.0228(4) 1.0533(4) 0.2663(2) 0.133(4) Uani 1 1 d G U
H10_1 H -0.002960 1.042451 0.246242 0.160 Uiso 1 1 d G U
C11_1 C -0.0418(6) 1.1435(6) 0.4735(3) 0.179(7) Uani 1 1 d D U
H11A_1 H -0.045730 1.154600 0.500271 0.269 Uiso 1 1 calc R U
H11B_1 H -0.048157 1.163070 0.459803 0.269 Uiso 1 1 calc R U
H11C_1 H -0.071932 1.117744 0.463223 0.269 Uiso 1 1 calc R U
C12_1 C -0.2021(4) 1.0891(6) 0.3081(4) 0.188(7) Uani 1 1 d D U
H12A_1 H -0.242313 1.088424 0.297021 0.282 Uiso 1 1 calc R U
H12B_1 H -0.205957 1.072433 0.325895 0.282 Uiso 1 1 calc R U
H12C_1 H -0.181524 1.117260 0.321426 0.282 Uiso 1 1 calc R U
N1_2 N 0.0122(3) 0.9901(3) 0.3660(2) 0.125(3) Uani 1 1 d G U
N2_2 N -0.0463(3) 0.9669(3) 0.2990(2) 0.117(3) Uani 1 1 d G U
O1_2 O -0.0548(5) 1.0285(5) 0.4669(2) 0.184(5) Uani 1 1 d DG U
O2_2 O -0.2262(4) 0.9604(4) 0.2717(3) 0.160(4) Uani 1 1 d DG U
C1_2 C 0.0462(4) 1.0025(4) 0.3994(3) 0.144(4) Uani 1 1 d G U
H1_2 H 0.086725 1.001912 0.399786 0.173 Uiso 1 1 d G U
C2_2 C 0.0244(4) 1.0161(4) 0.4332(2) 0.157(4) Uani 1 1 d G U
H2_2 H 0.049589 1.024895 0.455804 0.189 Uiso 1 1 d G U
C3_2 C -0.0362(4) 1.0163(3) 0.4327(2) 0.165(4) Uani 1 1 d DG U
C4_2 C -0.0726(4) 1.0041(3) 0.3984(2) 0.150(4) Uani 1 1 d G U
H4_2 H -0.113159 1.004590 0.397473 0.180 Uiso 1 1 d G U
C5_2 C -0.0464(3) 0.9912(2) 0.3656(2) 0.135(3) Uani 1 1 d G U
C6_2 C -0.0804(3) 0.9777(2) 0.3269(2) 0.130(3) Uani 1 1 d G U
C7_2 C -0.1411(3) 0.9766(3) 0.3203(2) 0.137(4) Uani 1 1 d G U
H7_2 H -0.163218 0.984646 0.340137 0.165 Uiso 1 1 d G U
C8_2 C -0.1681(3) 0.9628(3) 0.2829(2) 0.145(4) Uani 1 1 d DG U
C9_2 C -0.1337(4) 0.9508(3) 0.2542(2) 0.138(4) Uani 1 1 d G U
H9_2 H -0.150780 0.941172 0.229245 0.166 Uiso 1 1 d G U
C10_2 C -0.0738(4) 0.9533(4) 0.2635(2) 0.127(3) Uani 1 1 d G U
H10_2 H -0.050975 0.945237 0.244069 0.153 Uiso 1 1 d G U
C11_2 C -0.1161(6) 1.0305(6) 0.4690(3) 0.208(8) Uani 1 1 d D U
H11A_2 H -0.122929 1.039797 0.495493 0.312 Uiso 1 1 calc R U
H11B_2 H -0.125161 1.049751 0.455666 0.312 Uiso 1 1 calc R U
H11C_2 H -0.142285 1.003414 0.457373 0.312 Uiso 1 1 calc R U
C12_2 C -0.2465(5) 0.9472(5) 0.2325(3) 0.174(5) Uani 1 1 d D U
H12A_2 H -0.289307 0.947027 0.228790 0.261 Uiso 1 1 calc R U
H12B_2 H -0.223293 0.965925 0.219938 0.261 Uiso 1 1 calc R U
H12C_2 H -0.240866 0.919653 0.221805 0.261 Uiso 1 1 calc R U
N1_3 N 0.2228(4) 0.83986(19) 0.3956(2) 0.098(2) Uani 1 1 d G U
N2_3 N 0.2563(3) 0.7844(2) 0.34497(18) 0.087(2) Uani 1 1 d G U
O1_3 O 0.1473(5) 0.8267(3) 0.4916(2) 0.144(4) Uani 1 1 d DG U
O2_3 O 0.2455(5) 0.6647(2) 0.3445(3) 0.117(3) Uani 1 1 d DG U
C1_3 C 0.2055(4) 0.8701(2) 0.4198(2) 0.110(3) Uani 1 1 d G U
H1_3 H 0.211519 0.895377 0.414894 0.132 Uiso 1 1 d G U
C2_3 C 0.1792(4) 0.8657(2) 0.4516(2) 0.121(3) Uani 1 1 d G U
H2_3 H 0.167187 0.887318 0.467530 0.145 Uiso 1 1 d G U
C3_3 C 0.1712(4) 0.8282(2) 0.4592(2) 0.126(3) Uani 1 1 d DG U
C4_3 C 0.1880(3) 0.7960(2) 0.43438(17) 0.113(3) Uani 1 1 d G U
H4_3 H 0.182151 0.770514 0.438782 0.136 Uiso 1 1 d G U
C5_3 C 0.2138(3) 0.80325(19) 0.40271(17) 0.101(3) Uani 1 1 d G U
C6_3 C 0.2331(2) 0.77109(18) 0.37356(16) 0.095(3) Uani 1 1 d G U
C7_3 C 0.2277(3) 0.73138(18) 0.37565(17) 0.100(3) Uani 1 1 d G U
H7_3 H 0.210929 0.723060 0.395526 0.120 Uiso 1 1 d G U
C8_3 C 0.2483(3) 0.70422(19) 0.3469(2) 0.106(3) Uani 1 1 d DG U
C9_3 C 0.2734(4) 0.7179(2) 0.31801(19) 0.102(3) Uani 1 1 d G U
H9_3 H 0.287854 0.700604 0.298871 0.122 Uiso 1 1 d G U
C10_3 C 0.2763(4) 0.7576(2) 0.31817(19) 0.094(3) Uani 1 1 d G U
H10_3 H 0.293169 0.766635 0.298631 0.112 Uiso 1 1 d G U
C11_3 C 0.1366(7) 0.7892(4) 0.5013(3) 0.168(6) Uani 1 1 d D U
H11A_3 H 0.119314 0.792647 0.525344 0.251 Uiso 1 1 calc R U
H11B_3 H 0.108349 0.768089 0.481596 0.251 Uiso 1 1 calc R U
H11C_3 H 0.174640 0.780969 0.503752 0.251 Uiso 1 1 calc R U
C12_3 C 0.2666(7) 0.6405(3) 0.3130(3) 0.167(7) Uani 1 1 d D U
H12A_3 H 0.261709 0.612694 0.315224 0.250 Uiso 1 1 calc R U
H12B_3 H 0.243375 0.639934 0.289796 0.250 Uiso 1 1 calc R U
H12C_3 H 0.309301 0.652387 0.312380 0.250 Uiso 1 1 calc R U
N1_4 N 0.3731(4) 0.8768(2) 0.4182(2) 0.104(2) Uani 1 1 d G U
N2_4 N 0.4062(4) 0.8242(2) 0.36456(19) 0.098(2) Uani 1 1 d G U
O1_4 O 0.3238(5) 0.8618(3) 0.5201(2) 0.143(4) Uani 1 1 d DG U
O2_4 O 0.4211(5) 0.7082(2) 0.3640(3) 0.140(4) Uani 1 1 d DG U
C1_4 C 0.3552(4) 0.9054(2) 0.4441(3) 0.119(3) Uani 1 1 d G U
H1_4 H 0.354587 0.930011 0.438850 0.143 Uiso 1 1 d G U
C2_4 C 0.3376(4) 0.9003(2) 0.4779(2) 0.128(3) Uani 1 1 d G U
H2_4 H 0.324779 0.920753 0.494880 0.153 Uiso 1 1 d G U
C3_4 C 0.3395(4) 0.8639(3) 0.4858(2) 0.130(3) Uani 1 1 d DG U
C4_4 C 0.3571(3) 0.8333(2) 0.45941(19) 0.118(3) Uani 1 1 d G U
H4_4 H 0.357867 0.808525 0.464067 0.142 Uiso 1 1 d G U
C5_4 C 0.3737(3) 0.8411(2) 0.42578(18) 0.108(3) Uani 1 1 d G U
C6_4 C 0.3929(3) 0.8107(2) 0.39485(18) 0.105(3) Uani 1 1 d G U
C7_4 C 0.3965(3) 0.7721(2) 0.3971(2) 0.112(3) Uani 1 1 d G U
H7_4 H 0.386333 0.763560 0.418182 0.134 Uiso 1 1 d G U
C8_4 C 0.4159(4) 0.7466(2) 0.3665(2) 0.124(3) Uani 1 1 d DG U
C9_4 C 0.4310(4) 0.7606(3) 0.3357(2) 0.120(3) Uani 1 1 d G U
H9_4 H 0.444594 0.744395 0.315347 0.144 Uiso 1 1 d G U
C10_4 C 0.4255(4) 0.7991(3) 0.3360(2) 0.110(3) Uani 1 1 d G U
H10_4 H 0.435655 0.808303 0.315202 0.132 Uiso 1 1 d G U
C11_4 C 0.3075(7) 0.8958(4) 0.5442(3) 0.154(7) Uani 1 1 d D U
H11A_4 H 0.297324 0.889798 0.567816 0.230 Uiso 1 1 calc R U
H11B_4 H 0.341321 0.919789 0.549475 0.230 Uiso 1 1 calc R U
H11C_4 H 0.272502 0.901366 0.531797 0.230 Uiso 1 1 calc R U
C12_4 C 0.4065(7) 0.6916(3) 0.3946(4) 0.161(6) Uani 1 1 d D U
H12A_4 H 0.412399 0.663723 0.388685 0.241 Uiso 1 1 calc R U
H12B_4 H 0.432741 0.708455 0.417436 0.241 Uiso 1 1 calc R U
H12C_4 H 0.364377 0.691089 0.398581 0.241 Uiso 1 1 calc R U
N1_5 N 0.5177(3) 1.1366(3) 0.4237(2) 0.117(3) Uani 1 1 d G U
N2_5 N 0.6002(3) 1.1383(2) 0.3781(2) 0.108(3) Uani 1 1 d G U
O1_5 O 0.5252(5) 1.2141(4) 0.5298(2) 0.165(4) Uani 1 1 d DG U
O2_5 O 0.7659(4) 1.2200(4) 0.3969(3) 0.160(4) Uani 1 1 d DG U
C1_5 C 0.4733(3) 1.1328(3) 0.4457(3) 0.131(4) Uani 1 1 d G U
H1_5 H 0.438852 1.111951 0.436347 0.157 Uiso 1 1 d G U
C2_5 C 0.4759(3) 1.1581(3) 0.4815(2) 0.141(4) Uani 1 1 d G U
H2_5 H 0.444461 1.154239 0.496058 0.169 Uiso 1 1 d G U
C3_5 C 0.5268(4) 1.1896(3) 0.4951(2) 0.148(4) Uani 1 1 d DG U
C4_5 C 0.5741(3) 1.1941(3) 0.47313(19) 0.137(4) Uani 1 1 d G U
H4_5 H 0.608938 1.214676 0.482033 0.165 Uiso 1 1 d G U
C5_5 C 0.5676(3) 1.1667(2) 0.43736(18) 0.125(3) Uani 1 1 d G U
C6_5 C 0.6153(3) 1.1679(2) 0.41108(18) 0.120(3) Uani 1 1 d G U
C7_5 C 0.6701(3) 1.1965(2) 0.4198(2) 0.132(4) Uani 1 1 d G U
H7_5 H 0.679434 1.216232 0.442994 0.158 Uiso 1 1 d G U
C8_5 C 0.7107(3) 1.1949(3) 0.3927(2) 0.140(4) Uani 1 1 d DG U
C9_5 C 0.6948(4) 1.1652(3) 0.3584(2) 0.127(4) Uani 1 1 d G U
H9_5 H 0.720801 1.163804 0.339871 0.152 Uiso 1 1 d G U
C10_5 C 0.6399(4) 1.1380(3) 0.3525(2) 0.117(3) Uani 1 1 d G U
H10_5 H 0.629543 1.118152 0.329442 0.140 Uiso 1 1 d G U
C11_5 C 0.4730(5) 1.2060(5) 0.5484(3) 0.180(7) Uani 1 1 d D U
H11A_5 H 0.478378 1.226171 0.573056 0.270 Uiso 1 1 calc R U
H11B_5 H 0.437838 1.207772 0.533160 0.270 Uiso 1 1 calc R U
H11C_5 H 0.466923 1.178592 0.551755 0.270 Uiso 1 1 calc R U
C12_5 C 0.8030(5) 1.2136(5) 0.3674(4) 0.182(8) Uani 1 1 d D U
H12A_5 H 0.841342 1.234113 0.374535 0.273 Uiso 1 1 calc R U
H12B_5 H 0.810649 1.186284 0.362742 0.273 Uiso 1 1 calc R U
H12C_5 H 0.782649 1.216076 0.344383 0.273 Uiso 1 1 calc R U
N1_6 N 0.4232(4) 1.1940(3) 0.4023(2) 0.123(3) Uani 1 1 d G U
N2_6 N 0.5051(4) 1.1975(2) 0.3564(2) 0.115(3) Uani 1 1 d G U
O1_6 O 0.4333(6) 1.2669(4) 0.5107(3) 0.190(5) Uani 1 1 d DG U
O2_6 O 0.6722(4) 1.2778(4) 0.3771(3) 0.160(4) Uani 1 1 d DG U
C1_6 C 0.3791(4) 1.1894(3) 0.4244(3) 0.140(4) Uani 1 1 d G U
H1_6 H 0.344250 1.169046 0.414512 0.168 Uiso 1 1 d G U
C2_6 C 0.3826(4) 1.2132(3) 0.4609(3) 0.157(4) Uani 1 1 d G U
H2_6 H 0.351216 1.208698 0.475448 0.189 Uiso 1 1 d G U
C3_6 C 0.4341(5) 1.2439(3) 0.4753(2) 0.171(4) Uani 1 1 d DG U
C4_6 C 0.4811(4) 1.2492(3) 0.4533(2) 0.160(4) Uani 1 1 d G U
H4_6 H 0.516329 1.269297 0.462657 0.193 Uiso 1 1 d G U
C5_6 C 0.4737(3) 1.2234(2) 0.4167(2) 0.140(3) Uani 1 1 d G U
C6_6 C 0.5211(3) 1.22556(19) 0.3903(2) 0.132(3) Uani 1 1 d G U
C7_6 C 0.5764(4) 1.2537(2) 0.3996(2) 0.142(4) Uani 1 1 d G U
H7_6 H 0.586310 1.272336 0.423378 0.170 Uiso 1 1 d G U
C8_6 C 0.6167(4) 1.2531(3) 0.3723(2) 0.146(4) Uani 1 1 d DG U
C9_6 C 0.5999(4) 1.2250(3) 0.3372(2) 0.135(4) Uani 1 1 d G U
H9_6 H 0.625595 1.224308 0.318549 0.162 Uiso 1 1 d G U
C10_6 C 0.5445(4) 1.1982(3) 0.3307(2) 0.122(4) Uani 1 1 d G U
H10_6 H 0.533584 1.179366 0.307080 0.147 Uiso 1 1 d G U
C11_6 C 0.3812(7) 1.2581(5) 0.5293(3) 0.210(8) Uani 1 1 d D U
H11A_6 H 0.387031 1.277101 0.554551 0.315 Uiso 1 1 calc R U
H11B_6 H 0.346064 1.260956 0.514771 0.315 Uiso 1 1 calc R U
H11C_6 H 0.374546 1.230053 0.531234 0.315 Uiso 1 1 calc R U
C12_6 C 0.7088(5) 1.2727(5) 0.3471(4) 0.192(8) Uani 1 1 d D U
H12A_6 H 0.747464 1.292740 0.354767 0.288 Uiso 1 1 calc R U
H12B_6 H 0.715670 1.245086 0.341020 0.288 Uiso 1 1 calc R U
H12C_6 H 0.688369 1.276683 0.324901 0.288 Uiso 1 1 calc R U
N1_7 N 0.2144(3) 1.1163(2) 0.1211(2) 0.103(2) Uani 1 1 d G U
N2_7 N 0.3301(3) 1.1456(2) 0.1351(2) 0.096(2) Uani 1 1 d G U
O1_7 O 0.0999(3) 1.1308(3) 0.0387(3) 0.131(3) Uani 1 1 d DG U
O2_7 O 0.4373(3) 1.2162(3) 0.0788(3) 0.117(3) Uani 1 1 d DG U
C1_7 C 0.1547(3) 1.1007(3) 0.1165(3) 0.111(3) Uani 1 1 d G U
H1_7 H 0.138594 1.085490 0.132338 0.134 Uiso 1 1 d G U
C2_7 C 0.1160(3) 1.1061(3) 0.0894(3) 0.118(3) Uani 1 1 d G U
H2_7 H 0.074782 1.095190 0.087349 0.141 Uiso 1 1 d G U
C3_7 C 0.1403(3) 1.1282(2) 0.0654(2) 0.117(3) Uani 1 1 d DG U
C4_7 C 0.2020(3) 1.1452(2) 0.06972(19) 0.110(3) Uani 1 1 d G U
H4_7 H 0.218934 1.160585 0.054161 0.132 Uiso 1 1 d G U
C5_7 C 0.2376(3) 1.13842(17) 0.09813(17) 0.101(3) Uani 1 1 d G U
C6_7 C 0.3044(3) 1.15540(17) 0.10609(16) 0.098(3) Uani 1 1 d G U
C7_7 C 0.3370(3) 1.17904(19) 0.08566(18) 0.101(3) Uani 1 1 d G U
H7_7 H 0.317902 1.185625 0.066080 0.121 Uiso 1 1 d G U
C8_7 C 0.3995(3) 1.1927(2) 0.0954(2) 0.107(3) Uani 1 1 d DG U
C9_7 C 0.4262(3) 1.1819(3) 0.1246(2) 0.107(3) Uani 1 1 d G U
H9_7 H 0.467636 1.190226 0.131275 0.128 Uiso 1 1 d G U
C10_7 C 0.3902(3) 1.1587(3) 0.1433(2) 0.101(3) Uani 1 1 d G U
H10_7 H 0.408462 1.151659 0.162911 0.121 Uiso 1 1 d G U
C11_7 C 0.0383(3) 1.1113(5) 0.0375(4) 0.162(7) Uani 1 1 d D U
H11A_7 H 0.014723 1.115879 0.016794 0.242 Uiso 1 1 calc R U
H11B_7 H 0.034321 1.081940 0.033411 0.242 Uiso 1 1 calc R U
H11C_7 H 0.023497 1.122614 0.061390 0.242 Uiso 1 1 calc R U
C12_7 C 0.4133(4) 1.2284(4) 0.0485(3) 0.119(5) Uani 1 1 d D U
H12A_7 H 0.445858 1.245288 0.039340 0.178 Uiso 1 1 calc R U
H12B_7 H 0.393838 1.204138 0.027986 0.178 Uiso 1 1 calc R U
H12C_7 H 0.383531 1.244164 0.057264 0.178 Uiso 1 1 calc R U
N1_8 N 0.2285(3) 1.0261(2) 0.0576(2) 0.104(2) Uani 1 1 d G U
N2_8 N 0.3401(3) 1.0647(2) 0.06199(18) 0.093(2) Uani 1 1 d G U
O1_8 O 0.0888(3) 1.0192(3) -0.0206(3) 0.143(4) Uani 1 1 d DG U
O2_8 O 0.4144(3) 1.1316(3) -0.0084(2) 0.111(3) Uani 1 1 d DG U
C1_8 C 0.1716(3) 1.0061(3) 0.0580(2) 0.113(3) Uani 1 1 d G U
H1_8 H 0.163508 0.992711 0.076519 0.136 Uiso 1 1 d G U
C2_8 C 0.1245(3) 1.0042(3) 0.0324(2) 0.120(3) Uani 1 1 d G U
H2_8 H 0.085500 0.990445 0.033816 0.144 Uiso 1 1 d G U
C3_8 C 0.1368(3) 1.0236(3) 0.0044(2) 0.126(3) Uani 1 1 d DG U
C4_8 C 0.1952(3) 1.0450(2) 0.00342(18) 0.115(3) Uani 1 1 d G U
H4_8 H 0.204109 1.058658 -0.014860 0.138 Uiso 1 1 d G U
C5_8 C 0.2399(3) 1.04548(18) 0.03075(16) 0.106(3) Uani 1 1 d G U
C6_8 C 0.3044(3) 1.06782(17) 0.03317(14) 0.097(3) Uani 1 1 d G U
C7_8 C 0.3255(3) 1.08974(19) 0.00822(16) 0.098(3) Uani 1 1 d G U
H7_8 H 0.299654 1.091665 -0.011123 0.117 Uiso 1 1 d G U
C8_8 C 0.3870(3) 1.1088(2) 0.01303(18) 0.102(3) Uani 1 1 d DG U
C9_8 C 0.4241(3) 1.1050(2) 0.0420(2) 0.101(3) Uani 1 1 d G U
H9_8 H 0.465111 1.117003 0.045519 0.121 Uiso 1 1 d G U
C10_8 C 0.3990(3) 1.0830(3) 0.0655(2) 0.097(3) Uani 1 1 d G U
H10_8 H 0.424136 1.080517 0.084898 0.117 Uiso 1 1 d G U
C11_8 C 0.0969(4) 1.0387(5) -0.0498(3) 0.159(6) Uani 1 1 d D U
H11A_8 H 0.058450 1.032797 -0.065508 0.238 Uiso 1 1 calc R U
H11B_8 H 0.110916 1.068266 -0.038681 0.238 Uiso 1 1 calc R U
H11C_8 H 0.126776 1.028590 -0.065281 0.238 Uiso 1 1 calc R U
C12_8 C 0.4770(4) 1.1498(4) 0.0002(3) 0.118(5) Uani 1 1 d D U
H12A_8 H 0.490010 1.165257 -0.017815 0.178 Uiso 1 1 calc R U
H12B_8 H 0.484956 1.168259 0.025772 0.178 Uiso 1 1 calc R U
H12C_8 H 0.499289 1.128454 -0.001604 0.178 Uiso 1 1 calc R U
N1_9 N 0.1048(3) 0.7434(2) 0.1183(2) 0.105(2) Uani 1 1 d G U
N2_9 N 0.0176(4) 0.7808(2) 0.1226(2) 0.114(3) Uani 1 1 d G U
O1_9 O 0.1077(5) 0.6330(3) 0.0446(3) 0.149(4) Uani 1 1 d DG U
O2_9 O -0.1465(4) 0.7420(4) 0.0565(4) 0.173(4) Uani 1 1 d DG U
C1_9 C 0.1514(4) 0.7258(3) 0.1186(2) 0.113(3) Uani 1 1 d G U
H1_9 H 0.184995 0.739509 0.136057 0.135 Uiso 1 1 d G U
C2_9 C 0.1523(4) 0.6886(3) 0.0945(3) 0.123(3) Uani 1 1 d G U
H2_9 H 0.185245 0.677152 0.095937 0.148 Uiso 1 1 d G U
C3_9 C 0.1027(4) 0.6686(2) 0.0681(2) 0.133(3) Uani 1 1 d DG U
C4_9 C 0.0531(4) 0.6857(2) 0.0673(2) 0.127(3) Uani 1 1 d G U
H4_9 H 0.019108 0.672468 0.050139 0.153 Uiso 1 1 d G U
C5_9 C 0.0562(3) 0.72344(19) 0.09305(17) 0.117(3) Uani 1 1 d G U
C6_9 C 0.0057(3) 0.7450(2) 0.09543(19) 0.125(3) Uani 1 1 d G U
C7_9 C -0.0483(3) 0.7296(2) 0.0720(2) 0.142(4) Uani 1 1 d G U
H7_9 H -0.055374 0.704541 0.053800 0.171 Uiso 1 1 d G U
C8_9 C -0.0917(4) 0.7529(3) 0.0766(3) 0.155(4) Uani 1 1 d DG U
C9_9 C -0.0791(4) 0.7901(3) 0.1038(3) 0.145(4) Uani 1 1 d G U
H9_9 H -0.106958 0.806262 0.107082 0.174 Uiso 1 1 d G U
C10_9 C -0.0247(4) 0.8027(2) 0.1259(3) 0.130(4) Uani 1 1 d G U
H10_9 H -0.016567 0.827679 0.144112 0.156 Uiso 1 1 d G U
C11_9 C 0.1615(6) 0.6196(4) 0.0488(4) 0.172(7) Uani 1 1 d D U
H11A_9 H 0.158587 0.593515 0.029887 0.258 Uiso 1 1 calc R U
H11B_9 H 0.195897 0.639953 0.045387 0.258 Uiso 1 1 calc R U
H11C_9 H 0.167020 0.616013 0.074078 0.258 Uiso 1 1 calc R U
C12_9 C -0.1864(5) 0.7684(4) 0.0652(5) 0.197(7) Uani 1 1 d D U
H12A_9 H -0.224194 0.756506 0.048433 0.295 Uiso 1 1 calc R U
H12B_9 H -0.194820 0.771818 0.091435 0.295 Uiso 1 1 calc R U
H12C_9 H -0.167855 0.795013 0.061769 0.295 Uiso 1 1 calc R U
N1_10 N 0.2026(4) 0.7746(3) 0.0576(2) 0.138(4) Uani 1 1 d G U
N2_10 N 0.1067(4) 0.8010(2) 0.0480(2) 0.131(3) Uani 1 1 d G U
O1_10 O 0.2426(5) 0.6699(3) -0.0064(3) 0.162(4) Uani 1 1 d DG U
O2_10 O -0.0369(5) 0.7469(4) -0.0348(3) 0.188(5) Uani 1 1 d DG U
C1_10 C 0.2528(4) 0.7627(3) 0.0651(3) 0.144(4) Uani 1 1 d G U
H1_10 H 0.280227 0.779290 0.085506 0.173 Uiso 1 1 d G U
C2_10 C 0.2660(4) 0.7274(3) 0.0443(3) 0.150(4) Uani 1 1 d G U
H2_10 H 0.300987 0.719996 0.050653 0.180 Uiso 1 1 d G U
C3_10 C 0.2255(4) 0.7032(3) 0.0135(3) 0.154(4) Uani 1 1 d DG U
C4_10 C 0.1726(4) 0.7143(2) 0.0052(2) 0.146(4) Uani 1 1 d G U
H4_10 H 0.144549 0.698113 -0.015056 0.175 Uiso 1 1 d G U
C5_10 C 0.1629(4) 0.7505(2) 0.02809(19) 0.141(3) Uani 1 1 d G U
C6_10 C 0.1074(4) 0.7657(2) 0.02246(19) 0.141(3) Uani 1 1 d G U
C7_10 C 0.0611(4) 0.7454(3) -0.0063(2) 0.155(4) Uani 1 1 d G U
H7_10 H 0.062588 0.720806 -0.023240 0.186 Uiso 1 1 d G U
C8_10 C 0.0119(4) 0.7630(3) -0.0090(3) 0.167(4) Uani 1 1 d DG U
C9_10 C 0.0116(5) 0.7997(3) 0.0166(3) 0.158(4) Uani 1 1 d G U
H9_10 H -0.020208 0.812157 0.015171 0.190 Uiso 1 1 d G U
C10_10 C 0.0592(5) 0.8174(3) 0.0443(3) 0.145(4) Uani 1 1 d G U
H10_10 H 0.058707 0.842014 0.061449 0.175 Uiso 1 1 d G U
C11_10 C 0.2033(6) 0.6428(4) -0.0381(4) 0.174(7) Uani 1 1 d D U
H11A_10 H 0.221533 0.620236 -0.049631 0.261 Uiso 1 1 calc R U
H11B_10 H 0.164693 0.631983 -0.029904 0.261 Uiso 1 1 calc R U
H11C_10 H 0.196761 0.657589 -0.056524 0.261 Uiso 1 1 calc R U
C12_10 C -0.0842(5) 0.7677(5) -0.0332(4) 0.203(8) Uani 1 1 d D U
H12A_10 H -0.116389 0.752459 -0.053597 0.304 Uiso 1 1 calc R U
H12B_10 H -0.100333 0.769909 -0.008866 0.304 Uiso 1 1 calc R U
H12C_10 H -0.068625 0.795076 -0.035916 0.304 Uiso 1 1 calc R U
N1_11 N 0.6565(4) 0.9639(3) 0.2078(3) 0.119(3) Uani 1 1 d G U
N2_11 N 0.6259(4) 0.8851(3) 0.1943(3) 0.135(4) Uani 1 1 d G U
O1_11 O 0.8151(5) 1.0330(3) 0.1882(4) 0.169(4) Uani 1 1 d DG U
O2_11 O 0.7263(6) 0.8030(3) 0.1482(4) 0.177(4) Uani 1 1 d DG U
C1_11 C 0.6691(5) 1.0048(3) 0.2165(3) 0.133(4) Uani 1 1 d G U
H1_11 H 0.640269 1.018065 0.227050 0.159 Uiso 1 1 d G U
C2_11 C 0.7225(5) 1.0281(2) 0.2107(3) 0.145(4) Uani 1 1 d G U
H2_11 H 0.729835 1.056432 0.217478 0.174 Uiso 1 1 d G U
C3_11 C 0.7649(4) 1.0082(3) 0.1944(3) 0.153(4) Uani 1 1 d DG U
C4_11 C 0.7536(4) 0.9658(3) 0.1854(2) 0.144(4) Uani 1 1 d G U
H4_11 H 0.781927 0.951984 0.174919 0.173 Uiso 1 1 d G U
C5_11 C 0.6984(3) 0.9448(2) 0.1926(2) 0.132(3) Uani 1 1 d G U
C6_11 C 0.6809(3) 0.8992(2) 0.1848(2) 0.134(3) Uani 1 1 d G U
C7_11 C 0.7177(4) 0.8738(3) 0.1692(2) 0.144(4) Uani 1 1 d G U
H7_11 H 0.755688 0.884546 0.163309 0.173 Uiso 1 1 d G U
C8_11 C 0.6959(5) 0.8316(3) 0.1626(3) 0.157(4) Uani 1 1 d DG U
C9_11 C 0.6390(5) 0.8169(2) 0.1715(3) 0.150(4) Uani 1 1 d G U
H9_11 H 0.623336 0.789057 0.167053 0.180 Uiso 1 1 d G U
C10_11 C 0.6061(4) 0.8444(3) 0.1871(3) 0.143(4) Uani 1 1 d G U
H10_11 H 0.567879 0.834313 0.193077 0.172 Uiso 1 1 d G U
C11_11 C 0.8617(5) 1.0152(4) 0.1723(5) 0.195(7) Uani 1 1 d D U
H11A_11 H 0.895032 1.036709 0.169431 0.293 Uiso 1 1 calc R U
H11B_11 H 0.876269 1.000646 0.188879 0.293 Uiso 1 1 calc R U
H11C_11 H 0.845987 0.996006 0.147513 0.293 Uiso 1 1 calc R U
C12_11 C 0.6987(7) 0.7613(3) 0.1440(5) 0.199(7) Uani 1 1 d D U
H12A_11 H 0.725977 0.744335 0.133325 0.298 Uiso 1 1 calc R U
H12B_11 H 0.690128 0.757593 0.168743 0.298 Uiso 1 1 calc R U
H12C_11 H 0.661022 0.753386 0.127203 0.298 Uiso 1 1 calc R U
N1_12 N 0.5938(3) 0.9382(2) 0.1159(2) 0.105(2) Uani 1 1 d G U
N2_12 N 0.5416(3) 0.8623(2) 0.1078(2) 0.105(2) Uani 1 1 d G U
O1_12 O 0.7596(4) 0.9829(3) 0.0851(3) 0.146(4) Uani 1 1 d DG U
O2_12 O 0.6075(5) 0.7614(2) 0.0610(3) 0.140(4) Uani 1 1 d DG U
C1_12 C 0.6181(4) 0.9782(2) 0.1220(3) 0.116(3) Uani 1 1 d G U
H1_12 H 0.595948 0.996618 0.133236 0.139 Uiso 1 1 d G U
C2_12 C 0.6739(4) 0.9934(2) 0.1124(3) 0.123(4) Uani 1 1 d G U
H2_12 H 0.689473 1.021339 0.117421 0.148 Uiso 1 1 d G U
C3_12 C 0.7063(4) 0.9658(2) 0.0950(2) 0.128(3) Uani 1 1 d DG U
C4_12 C 0.6829(3) 0.9241(2) 0.0887(2) 0.115(3) Uani 1 1 d G U
H4_12 H 0.704347 0.905224 0.077516 0.138 Uiso 1 1 d G U
C5_12 C 0.6261(3) 0.9116(2) 0.09966(17) 0.108(3) Uani 1 1 d G U
C6_12 C 0.5960(3) 0.8677(2) 0.09491(17) 0.107(3) Uani 1 1 d G U
C7_12 C 0.6217(3) 0.8356(2) 0.0788(2) 0.113(3) Uani 1 1 d G U
H7_12 H 0.659563 0.840293 0.070555 0.136 Uiso 1 1 d G U
C8_12 C 0.5887(4) 0.7958(2) 0.0754(2) 0.124(3) Uani 1 1 d DG U
C9_12 C 0.5323(4) 0.7900(2) 0.0878(3) 0.121(3) Uani 1 1 d G U
H9_12 H 0.509327 0.763905 0.085463 0.145 Uiso 1 1 d G U
C10_12 C 0.5109(4) 0.8237(2) 0.1036(3) 0.112(3) Uani 1 1 d G U
H10_12 H 0.472933 0.819640 0.111931 0.134 Uiso 1 1 d G U
C11_12 C 0.7966(5) 0.9570(3) 0.0679(5) 0.182(7) Uani 1 1 d D U
H11A_12 H 0.833564 0.973523 0.062364 0.274 Uiso 1 1 calc R U
H11B_12 H 0.807072 0.941675 0.085065 0.274 Uiso 1 1 calc R U
H11C_12 H 0.774808 0.937843 0.044426 0.274 Uiso 1 1 calc R U
C12_12 C 0.6648(6) 0.7648(3) 0.0472(4) 0.150(6) Uani 1 1 d D U
H12A_12 H 0.672195 0.737480 0.037701 0.226 Uiso 1 1 calc R U
H12B_12 H 0.665454 0.777903 0.026816 0.226 Uiso 1 1 calc R U
H12C_12 H 0.696169 0.781197 0.067717 0.226 Uiso 1 1 calc R U
N1_13 N 0.3823(3) 0.4121(2) 0.21781(19) 0.094(3) Uani 1 1 d G U
N2_13 N 0.4083(3) 0.4660(2) 0.2831(2) 0.105(3) Uani 1 1 d G U
O1_13 O 0.2170(4) 0.3354(3) 0.1724(2) 0.139(4) Uani 1 1 d DG U
O2_13 O 0.2920(4) 0.4929(3) 0.3627(2) 0.148(4) Uani 1 1 d DG U
C1_13 C 0.3732(4) 0.3843(3) 0.1840(2) 0.101(3) Uani 1 1 d G U
H1_13 H 0.405702 0.382744 0.170060 0.121 Uiso 1 1 d G U
C2_13 C 0.3183(4) 0.3581(3) 0.16896(19) 0.107(3) Uani 1 1 d G U
H2_13 H 0.314030 0.338944 0.145617 0.129 Uiso 1 1 d G U
C3_13 C 0.2698(3) 0.3610(2) 0.1896(2) 0.117(3) Uani 1 1 d DG U
C4_13 C 0.2778(3) 0.3891(2) 0.22494(19) 0.106(3) Uani 1 1 d G U
H4_13 H 0.245857 0.391087 0.239366 0.127 Uiso 1 1 d G U
C5_13 C 0.3351(3) 0.41419(19) 0.23804(17) 0.102(3) Uani 1 1 d G U
C6_13 C 0.3500(3) 0.4454(2) 0.27578(18) 0.105(3) Uani 1 1 d G U
C7_13 C 0.3078(3) 0.4524(2) 0.30091(19) 0.115(3) Uani 1 1 d G U
H7_13 H 0.268115 0.437294 0.295197 0.137 Uiso 1 1 d G U
C8_13 C 0.3270(4) 0.4828(3) 0.3351(2) 0.129(3) Uani 1 1 d DG U
C9_13 C 0.3864(4) 0.5047(3) 0.3424(2) 0.124(4) Uani 1 1 d G U
H9_13 H 0.399959 0.525295 0.364734 0.148 Uiso 1 1 d G U
C10_13 C 0.4249(3) 0.4954(3) 0.3160(2) 0.115(4) Uani 1 1 d G U
H10_13 H 0.464762 0.510180 0.321071 0.138 Uiso 1 1 d G U
C11_13 C 0.1650(4) 0.3356(4) 0.1918(3) 0.181(7) Uani 1 1 d D U
H11A_13 H 0.130379 0.315569 0.175928 0.272 Uiso 1 1 calc R U
H11B_13 H 0.171907 0.328472 0.215322 0.272 Uiso 1 1 calc R U
H11C_13 H 0.156767 0.362811 0.197456 0.272 Uiso 1 1 calc R U
C12_13 C 0.2303(5) 0.4719(5) 0.3573(3) 0.162(5) Uani 1 1 d D U
H12A_13 H 0.210998 0.482579 0.379592 0.243 Uiso 1 1 calc R U
H12B_13 H 0.210206 0.476076 0.335107 0.243 Uiso 1 1 calc R U
H12C_13 H 0.227313 0.442728 0.353629 0.243 Uiso 1 1 calc R U
N1_14 N 0.4397(3) 0.3372(2) 0.23770(19) 0.093(2) Uani 1 1 d G U
N2_14 N 0.4280(3) 0.3804(2) 0.30442(19) 0.096(2) Uani 1 1 d G U
O1_14 O 0.3114(4) 0.2432(3) 0.1661(2) 0.133(4) Uani 1 1 d DG U
O2_14 O 0.2765(4) 0.3692(4) 0.3605(2) 0.148(4) Uani 1 1 d DG U
C1_14 C 0.4502(3) 0.3158(3) 0.2039(2) 0.105(3) Uani 1 1 d G U
H1_14 H 0.487995 0.322977 0.196105 0.126 Uiso 1 1 d G U
C2_14 C 0.4078(4) 0.2839(3) 0.18009(19) 0.112(3) Uani 1 1 d G U
H2_14 H 0.417046 0.269495 0.157035 0.134 Uiso 1 1 d G U
C3_14 C 0.3512(4) 0.2737(2) 0.19148(18) 0.117(3) Uani 1 1 d DG U
C4_14 C 0.3390(3) 0.2950(2) 0.22661(17) 0.107(3) Uani 1 1 d G U
H4_14 H 0.301503 0.288210 0.234920 0.128 Uiso 1 1 d G U
C5_14 C 0.3849(3) 0.32667(19) 0.24893(16) 0.102(3) Uani 1 1 d G U
C6_14 C 0.3779(3) 0.35159(19) 0.28747(17) 0.105(3) Uani 1 1 d G U
C7_14 C 0.3251(3) 0.3456(2) 0.30424(18) 0.119(3) Uani 1 1 d G U
H7_14 H 0.291510 0.325217 0.291980 0.143 Uiso 1 1 d G U
C8_14 C 0.3238(4) 0.3713(3) 0.3402(2) 0.129(3) Uani 1 1 d DG U
C9_14 C 0.3746(4) 0.4015(3) 0.35733(19) 0.121(4) Uani 1 1 d G U
H9_14 H 0.374622 0.419150 0.380974 0.145 Uiso 1 1 d G U
C10_14 C 0.4250(4) 0.4048(3) 0.3387(2) 0.109(3) Uani 1 1 d G U
H10_14 H 0.458944 0.425156 0.350370 0.131 Uiso 1 1 d G U
C11_14 C 0.2525(5) 0.2300(4) 0.1757(3) 0.144(6) Uani 1 1 d D U
H11A_14 H 0.228934 0.207830 0.154694 0.215 Uiso 1 1 calc R U
H11B_14 H 0.255204 0.220306 0.198171 0.215 Uiso 1 1 calc R U
H11C_14 H 0.232830 0.252906 0.180879 0.215 Uiso 1 1 calc R U
C12_14 C 0.2225(4) 0.3390(5) 0.3447(3) 0.173(7) Uani 1 1 d D U
H12A_14 H 0.192402 0.341118 0.362550 0.260 Uiso 1 1 calc R U
H12B_14 H 0.207102 0.343147 0.321173 0.260 Uiso 1 1 calc R U
H12C_14 H 0.230977 0.311803 0.339528 0.260 Uiso 1 1 calc R U
N1_15 N 0.8306(3) 0.3859(2) 0.41781(16) 0.083(3) Uani 1 1 d G U
N2_15 N 0.7507(3) 0.42511(19) 0.44460(17) 0.076(2) Uani 1 1 d G U
O1_15 O 0.9047(4) 0.3092(3) 0.4638(3) 0.129(3) Uani 1 1 d DG U
O2_15 O 0.6712(4) 0.4229(3) 0.5420(2) 0.129(3) Uani 1 1 d DG U
C1_15 C 0.8729(3) 0.3676(2) 0.40242(19) 0.093(3) Uani 1 1 d G U
H1_15 H 0.885417 0.372075 0.380047 0.111 Uiso 1 1 d G U
C2_15 C 0.8986(3) 0.3425(2) 0.4180(2) 0.106(3) Uani 1 1 d G U
H2_15 H 0.928328 0.330700 0.406677 0.127 Uiso 1 1 d G U
C3_15 C 0.8791(3) 0.3353(2) 0.4510(2) 0.113(3) Uani 1 1 d DG U
C4_15 C 0.8358(3) 0.35424(18) 0.46797(17) 0.102(3) Uani 1 1 d G U
H4_15 H 0.822796 0.350200 0.490388 0.123 Uiso 1 1 d G U
C5_15 C 0.8127(2) 0.37946(16) 0.45030(14) 0.089(2) Uani 1 1 d G U
C6_15 C 0.7664(2) 0.40202(16) 0.46584(14) 0.086(2) Uani 1 1 d G U
C7_15 C 0.7421(3) 0.39953(19) 0.49901(15) 0.101(3) Uani 1 1 d G U
H7_15 H 0.754376 0.383680 0.513247 0.121 Uiso 1 1 d G U
C8_15 C 0.6985(3) 0.4216(2) 0.51037(18) 0.114(3) Uani 1 1 d DG U
C9_15 C 0.6812(3) 0.4446(2) 0.4882(2) 0.105(3) Uani 1 1 d G U
H9_15 H 0.651959 0.459105 0.494968 0.126 Uiso 1 1 d G U
C10_15 C 0.7082(3) 0.4454(2) 0.4561(2) 0.091(3) Uani 1 1 d G U
H10_15 H 0.696389 0.460960 0.441327 0.109 Uiso 1 1 d G U
C11_15 C 0.8888(6) 0.3010(4) 0.4981(3) 0.154(6) Uani 1 1 d D U
H11A_15 H 0.910815 0.281650 0.503793 0.232 Uiso 1 1 calc R U
H11B_15 H 0.899337 0.326459 0.518585 0.232 Uiso 1 1 calc R U
H11C_15 H 0.845417 0.289241 0.495711 0.232 Uiso 1 1 calc R U
C12_15 C 0.6853(6) 0.3991(4) 0.5656(3) 0.160(6) Uani 1 1 d D U
H12A_15 H 0.662151 0.403102 0.587329 0.240 Uiso 1 1 calc R U
H12B_15 H 0.674845 0.370160 0.551394 0.240 Uiso 1 1 calc R U
H12C_15 H 0.728417 0.407523 0.574455 0.240 Uiso 1 1 calc R U
N1_16 N 0.9285(2) 0.47621(18) 0.44088(12) 0.0653(19) Uani 1 1 d G U
N2_16 N 0.8530(2) 0.52085(18) 0.46357(15) 0.070(2) Uani 1 1 d G U
O1_16 O 1.0071(3) 0.4121(2) 0.5004(2) 0.102(3) Uani 1 1 d DG U
O2_16 O 0.7863(3) 0.5418(2) 0.56674(19) 0.119(3) Uani 1 1 d DG U
C1_16 C 0.9683(3) 0.4546(2) 0.42719(14) 0.069(3) Uani 1 1 d G U
H1_16 H 0.978021 0.453643 0.402915 0.083 Uiso 1 1 d G U
C2_16 C 0.9956(3) 0.43368(19) 0.44717(17) 0.077(3) Uani 1 1 d G U
H2_16 H 1.023556 0.419396 0.436840 0.093 Uiso 1 1 d G U
C3_16 C 0.9803(2) 0.43454(17) 0.48308(16) 0.084(2) Uani 1 1 d DG U
C4_16 C 0.9397(2) 0.45712(15) 0.49835(13) 0.073(2) Uani 1 1 d G U
H4_16 H 0.929531 0.458495 0.522598 0.088 Uiso 1 1 d G U
C5_16 C 0.91470(19) 0.47760(14) 0.47611(12) 0.069(2) Uani 1 1 d G U
C6_16 C 0.8710(2) 0.50334(14) 0.48931(12) 0.072(2) Uani 1 1 d G U
C7_16 C 0.8510(2) 0.50877(17) 0.52469(13) 0.084(3) Uani 1 1 d G U
H7_16 H 0.864800 0.496634 0.541964 0.101 Uiso 1 1 d G U
C8_16 C 0.8094(3) 0.53307(19) 0.53358(17) 0.096(3) Uani 1 1 d DG U
C9_16 C 0.7896(3) 0.55033(19) 0.5070(2) 0.091(3) Uani 1 1 d G U
H9_16 H 0.761574 0.566206 0.512055 0.109 Uiso 1 1 d G U
C10_16 C 0.8124(3) 0.5435(2) 0.47284(19) 0.080(3) Uani 1 1 d G U
H10_16 H 0.798943 0.555239 0.455103 0.097 Uiso 1 1 d G U
C11_16 C 0.9952(5) 0.4120(4) 0.5377(2) 0.151(6) Uani 1 1 d D U
H11A_16 H 1.017574 0.394472 0.546460 0.226 Uiso 1 1 calc R U
H11B_16 H 1.007770 0.439824 0.554359 0.226 Uiso 1 1 calc R U
H11C_16 H 0.951930 0.401456 0.537905 0.226 Uiso 1 1 calc R U
C12_16 C 0.8039(5) 0.5250(4) 0.5955(2) 0.130(4) Uani 1 1 d D U
H12A_16 H 0.783585 0.533971 0.617729 0.195 Uiso 1 1 calc R U
H12B_16 H 0.792752 0.495122 0.586307 0.195 Uiso 1 1 calc R U
H12C_16 H 0.847646 0.534237 0.602202 0.195 Uiso 1 1 calc R U
N1_17 N 0.8421(5) 0.7260(2) 0.3317(2) 0.119(3) Uani 1 1 d G U
N2_17 N 0.7897(5) 0.7090(2) 0.3881(3) 0.129(3) Uani 1 1 d G U
O1_17 O 0.9076(6) 0.8400(3) 0.3178(3) 0.162(4) Uani 1 1 d DG U
O2_17 O 0.7554(7) 0.7910(4) 0.4826(3) 0.201(5) Uani 1 1 d DG U
C1_17 C 0.8674(5) 0.7319(3) 0.3011(3) 0.135(4) Uani 1 1 d G U
H1_17 H 0.871008 0.709171 0.282374 0.162 Uiso 1 1 d G U
C2_17 C 0.8884(5) 0.7699(3) 0.2959(3) 0.144(4) Uani 1 1 d G U
H2_17 H 0.905096 0.772729 0.274097 0.173 Uiso 1 1 d G U
C3_17 C 0.8840(4) 0.8038(3) 0.3242(3) 0.148(4) Uani 1 1 d DG U
C4_17 C 0.8572(4) 0.7988(2) 0.3561(2) 0.140(4) Uani 1 1 d G U
H4_17 H 0.853150 0.821135 0.375100 0.167 Uiso 1 1 d G U
C5_17 C 0.8368(3) 0.7591(2) 0.3587(2) 0.132(3) Uani 1 1 d G U
C6_17 C 0.8066(4) 0.7494(2) 0.3914(2) 0.142(3) Uani 1 1 d G U
C7_17 C 0.7968(4) 0.7790(3) 0.4221(2) 0.164(4) Uani 1 1 d G U
H7_17 H 0.808385 0.806586 0.423355 0.197 Uiso 1 1 d G U
C8_17 C 0.7689(5) 0.7662(3) 0.4512(3) 0.180(4) Uani 1 1 d DG U
C9_17 C 0.7527(6) 0.7249(3) 0.4484(3) 0.168(4) Uani 1 1 d G U
H9_17 H 0.734669 0.715698 0.467468 0.202 Uiso 1 1 d G U
C10_17 C 0.7637(6) 0.6978(3) 0.4167(3) 0.149(4) Uani 1 1 d G U
H10_17 H 0.752704 0.670141 0.415008 0.179 Uiso 1 1 d G U
C11_17 C 0.9038(8) 0.8765(3) 0.3448(4) 0.177(7) Uani 1 1 d D U
H11A_17 H 0.922637 0.900121 0.336446 0.265 Uiso 1 1 calc R U
H11B_17 H 0.861364 0.876412 0.347573 0.265 Uiso 1 1 calc R U
H11C_17 H 0.924682 0.877969 0.369145 0.265 Uiso 1 1 calc R U
C12_17 C 0.7709(9) 0.8339(4) 0.4877(4) 0.219(8) Uani 1 1 d D U
H12A_17 H 0.758397 0.847764 0.511563 0.329 Uiso 1 1 calc R U
H12B_17 H 0.814604 0.843093 0.488148 0.329 Uiso 1 1 calc R U
H12C_17 H 0.750463 0.840285 0.466851 0.329 Uiso 1 1 calc R U
N1_18 N 0.7196(5) 0.7123(2) 0.2742(3) 0.130(3) Uani 1 1 d G U
N2_18 N 0.6528(5) 0.6989(2) 0.3263(3) 0.127(3) Uani 1 1 d G U
O1_18 O 0.7658(6) 0.8188(3) 0.2430(3) 0.153(4) Uani 1 1 d DG U
O2_18 O 0.5712(6) 0.7804(4) 0.3953(3) 0.183(5) Uani 1 1 d DG U
C1_18 C 0.7535(5) 0.7162(3) 0.2462(3) 0.136(4) Uani 1 1 d G U
H1_18 H 0.767769 0.693925 0.233636 0.163 Uiso 1 1 d G U
C2_18 C 0.7682(5) 0.7515(3) 0.2352(3) 0.142(4) Uani 1 1 d G U
H2_18 H 0.791175 0.752833 0.215357 0.171 Uiso 1 1 d G U
C3_18 C 0.7477(4) 0.7849(3) 0.2544(3) 0.144(3) Uani 1 1 d DG U
C4_18 C 0.7118(4) 0.7817(2) 0.2833(2) 0.140(4) Uani 1 1 d G U
H4_18 H 0.696981 0.803609 0.296163 0.168 Uiso 1 1 d G U
C5_18 C 0.6988(3) 0.7446(2) 0.2923(2) 0.134(3) Uani 1 1 d G U
C6_18 C 0.6602(4) 0.7370(2) 0.3225(2) 0.138(3) Uani 1 1 d G U
C7_18 C 0.6344(4) 0.7663(2) 0.3444(2) 0.155(4) Uani 1 1 d G U
H7_18 H 0.639855 0.792166 0.340764 0.186 Uiso 1 1 d G U
C8_18 C 0.5999(5) 0.7558(3) 0.3721(3) 0.167(4) Uani 1 1 d DG U
C9_18 C 0.5933(5) 0.7170(3) 0.3767(3) 0.158(4) Uani 1 1 d G U
H9_18 H 0.571121 0.709469 0.395158 0.190 Uiso 1 1 d G U
C10_18 C 0.6201(5) 0.6900(3) 0.3535(3) 0.144(4) Uani 1 1 d G U
H10_18 H 0.615378 0.664039 0.356725 0.173 Uiso 1 1 d G U
C11_18 C 0.7459(8) 0.8543(3) 0.2607(4) 0.157(6) Uani 1 1 d D U
H11A_18 H 0.762443 0.876314 0.249556 0.235 Uiso 1 1 calc R U
H11B_18 H 0.701764 0.848249 0.256977 0.235 Uiso 1 1 calc R U
H11C_18 H 0.759677 0.862828 0.287711 0.235 Uiso 1 1 calc R U
C12_18 C 0.5762(8) 0.8208(4) 0.3924(5) 0.198(7) Uani 1 1 d D U
H12A_18 H 0.553178 0.834879 0.410847 0.297 Uiso 1 1 calc R U
H12B_18 H 0.618656 0.835528 0.397363 0.297 Uiso 1 1 calc R U
H12C_18 H 0.560258 0.819691 0.366944 0.297 Uiso 1 1 calc R U
N1_19 N 0.5938(3) 0.49079(17) 0.03795(15) 0.080(2) Uani 1 1 d G U
N2_19 N 0.6500(3) 0.56690(17) 0.06473(13) 0.080(3) Uani 1 1 d G U
O1_19 O 0.5054(3) 0.43426(18) -0.06871(17) 0.092(3) Uani 1 1 d DG U
O2_19 O 0.6699(4) 0.65624(17) 0.0089(2) 0.102(3) Uani 1 1 d DG U
C1_19 C 0.5646(3) 0.45129(17) 0.02674(18) 0.080(3) Uani 1 1 d G U
H1_19 H 0.564987 0.435880 0.043774 0.096 Uiso 1 1 d G U
C2_19 C 0.5340(3) 0.43237(15) -0.00864(18) 0.083(3) Uani 1 1 d G U
H2_19 H 0.513739 0.405027 -0.015210 0.100 Uiso 1 1 d G U
C3_19 C 0.5344(2) 0.45524(16) -0.03418(15) 0.084(3) Uani 1 1 d DG U
C4_19 C 0.5636(2) 0.49645(15) -0.02332(13) 0.077(3) Uani 1 1 d G U
H4_19 H 0.563561 0.512381 -0.039929 0.092 Uiso 1 1 d G U
C5_19 C 0.5929(2) 0.51306(15) 0.01323(12) 0.076(2) Uani 1 1 d G U
C6_19 C 0.6254(2) 0.55707(15) 0.02860(12) 0.079(2) Uani 1 1 d G U
C7_19 C 0.6298(2) 0.58513(15) 0.00772(14) 0.088(3) Uani 1 1 d G U
H7_19 H 0.611787 0.577493 -0.017014 0.105 Uiso 1 1 d G U
C8_19 C 0.6622(3) 0.62531(16) 0.02502(17) 0.093(3) Uani 1 1 d DG U
C9_19 C 0.6887(3) 0.63535(17) 0.06180(17) 0.091(3) Uani 1 1 d G U
H9_19 H 0.710914 0.661677 0.073724 0.109 Uiso 1 1 d G U
C10_19 C 0.6815(3) 0.60559(18) 0.08029(15) 0.085(3) Uani 1 1 d G U
H10_19 H 0.699340 0.612554 0.104995 0.102 Uiso 1 1 d G U
C11_19 C 0.4783(5) 0.39207(19) -0.0758(3) 0.121(6) Uani 1 1 d D U
H11A_19 H 0.459240 0.381174 -0.101892 0.182 Uiso 1 1 calc R U
H11B_19 H 0.509159 0.377485 -0.071851 0.182 Uiso 1 1 calc R U
H11C_19 H 0.447775 0.388432 -0.058580 0.182 Uiso 1 1 calc R U
C12_19 C 0.6438(6) 0.6484(3) -0.0288(2) 0.110(5) Uani 1 1 d D U
H12A_19 H 0.653143 0.673562 -0.036648 0.165 Uiso 1 1 calc R U
H12B_19 H 0.660166 0.627504 -0.045522 0.165 Uiso 1 1 calc R U
H12C_19 H 0.599989 0.638722 -0.030287 0.165 Uiso 1 1 calc R U
N1_20 N 0.7003(3) 0.4415(2) 0.00888(16) 0.093(2) Uani 1 1 d G U
N2_20 N 0.7546(3) 0.5182(2) 0.02515(16) 0.106(3) Uani 1 1 d G U
O1_20 O 0.6149(4) 0.3676(2) -0.0942(2) 0.126(3) Uani 1 1 d DG U
O2_20 O 0.7737(5) 0.5911(2) -0.0472(3) 0.137(3) Uani 1 1 d DG U
C1_20 C 0.6721(4) 0.4022(2) 0.0032(2) 0.099(3) Uani 1 1 d G U
H1_20 H 0.672495 0.391063 0.023436 0.119 Uiso 1 1 d G U
C2_20 C 0.6425(3) 0.3775(2) -0.0310(2) 0.108(3) Uani 1 1 d G U
H2_20 H 0.622846 0.350564 -0.033713 0.130 Uiso 1 1 d G U
C3_20 C 0.6428(3) 0.3940(2) -0.06128(19) 0.115(3) Uani 1 1 d DG U
C4_20 C 0.6710(3) 0.4348(2) -0.05627(15) 0.108(3) Uani 1 1 d G U
H4_20 H 0.670999 0.446564 -0.076142 0.130 Uiso 1 1 d G U
C5_20 C 0.6994(3) 0.4576(2) -0.02049(14) 0.103(3) Uani 1 1 d G U
C6_20 C 0.7308(3) 0.5019(2) -0.01120(15) 0.106(3) Uani 1 1 d G U
C7_20 C 0.7350(3) 0.5242(2) -0.03744(17) 0.114(3) Uani 1 1 d G U
H7_20 H 0.717557 0.512160 -0.062207 0.137 Uiso 1 1 d G U
C8_20 C 0.7663(4) 0.5653(2) -0.0255(2) 0.123(3) Uani 1 1 d DG U
C9_20 C 0.7920(4) 0.5819(2) 0.0115(2) 0.121(3) Uani 1 1 d G U
H9_20 H 0.813503 0.608936 0.020016 0.145 Uiso 1 1 d G U
C10_20 C 0.7850(4) 0.5575(2) 0.03552(19) 0.114(3) Uani 1 1 d G U
H10_20 H 0.802354 0.568906 0.060375 0.136 Uiso 1 1 d G U
C11_20 C 0.6119(6) 0.3821(3) -0.1266(2) 0.159(6) Uani 1 1 d D U
H11A_20 H 0.590516 0.359637 -0.148216 0.238 Uiso 1 1 calc R U
H11B_20 H 0.590315 0.403984 -0.121978 0.238 Uiso 1 1 calc R U
H11C_20 H 0.652776 0.392546 -0.132072 0.238 Uiso 1 1 calc R U
C12_20 C 0.7492(7) 0.5763(3) -0.0857(3) 0.160(6) Uani 1 1 d D U
H12A_20 H 0.758088 0.598422 -0.097821 0.240 Uiso 1 1 calc R U
H12B_20 H 0.767049 0.554022 -0.098552 0.240 Uiso 1 1 calc R U
H12C_20 H 0.705431 0.566188 -0.087412 0.240 Uiso 1 1 calc R U
N1_21 N 0.7795(3) 0.2348(2) 0.18483(18) 0.095(2) Uani 1 1 d G U
N2_21 N 0.6766(3) 0.23380(19) 0.15112(19) 0.085(2) Uani 1 1 d G U
O1_21 O 0.8818(4) 0.1500(3) 0.1551(3) 0.153(4) Uani 1 1 d DG U
O2_21 O 0.5820(4) 0.1471(3) 0.0562(2) 0.124(4) Uani 1 1 d DG U
C1_21 C 0.8318(3) 0.2372(2) 0.2045(2) 0.111(3) Uani 1 1 d G U
H1_21 H 0.845906 0.259404 0.225575 0.133 Uiso 1 1 d G U
C2_21 C 0.8657(3) 0.2086(3) 0.1951(2) 0.122(3) Uani 1 1 d G U
H2_21 H 0.901379 0.211151 0.209736 0.147 Uiso 1 1 d G U
C3_21 C 0.8451(3) 0.1759(3) 0.1633(2) 0.132(3) Uani 1 1 d DG U
C4_21 C 0.7906(3) 0.1722(2) 0.1425(2) 0.121(3) Uani 1 1 d G U
H4_21 H 0.775711 0.150174 0.121429 0.146 Uiso 1 1 d G U
C5_21 C 0.7591(3) 0.20250(17) 0.15438(16) 0.105(3) Uani 1 1 d G U
C6_21 C 0.6997(3) 0.20186(16) 0.13479(15) 0.096(3) Uani 1 1 d G U
C7_21 C 0.6709(3) 0.17129(18) 0.10291(16) 0.101(3) Uani 1 1 d G U
H7_21 H 0.687693 0.149417 0.092558 0.121 Uiso 1 1 d G U
C8_21 C 0.6159(3) 0.1744(2) 0.08677(19) 0.108(3) Uani 1 1 d DG U
C9_21 C 0.5927(3) 0.2076(2) 0.1029(2) 0.101(3) Uani 1 1 d G U
H9_21 H 0.556573 0.210509 0.092478 0.122 Uiso 1 1 d G U
C10_21 C 0.6241(3) 0.2361(2) 0.1346(2) 0.090(3) Uani 1 1 d G U
H10_21 H 0.608245 0.258312 0.145312 0.108 Uiso 1 1 d G U
C11_21 C 0.9366(5) 0.1584(4) 0.1788(4) 0.188(7) Uani 1 1 d D U
H11A_21 H 0.958303 0.137087 0.169372 0.281 Uiso 1 1 calc R U
H11B_21 H 0.961540 0.184945 0.178793 0.281 Uiso 1 1 calc R U
H11C_21 H 0.927764 0.158834 0.204513 0.281 Uiso 1 1 calc R U
C12_21 C 0.6030(5) 0.1124(3) 0.0377(3) 0.139(6) Uani 1 1 d D U
H12A_21 H 0.573781 0.095542 0.016166 0.209 Uiso 1 1 calc R U
H12B_21 H 0.641850 0.121381 0.028741 0.209 Uiso 1 1 calc R U
H12C_21 H 0.608049 0.096412 0.055304 0.209 Uiso 1 1 calc R U
N1_22 N 0.8668(4) 0.2697(2) 0.12264(19) 0.111(3) Uani 1 1 d G U
N2_22 N 0.7641(3) 0.2643(2) 0.0860(2) 0.095(2) Uani 1 1 d G U
O1_22 O 0.9835(4) 0.1946(4) 0.0939(3) 0.167(4) Uani 1 1 d DG U
O2_22 O 0.6844(4) 0.1788(3) -0.0136(2) 0.147(4) Uani 1 1 d DG U
C1_22 C 0.9185(4) 0.2742(3) 0.1438(2) 0.130(4) Uani 1 1 d G U
H1_22 H 0.928822 0.295639 0.165805 0.156 Uiso 1 1 d G U
C2_22 C 0.9572(4) 0.2488(3) 0.1347(2) 0.142(4) Uani 1 1 d G U
H2_22 H 0.992401 0.252630 0.150380 0.171 Uiso 1 1 d G U
C3_22 C 0.9423(4) 0.2173(3) 0.1016(3) 0.149(4) Uani 1 1 d DG U
C4_22 C 0.8886(3) 0.2114(2) 0.0792(2) 0.137(4) Uani 1 1 d G U
H4_22 H 0.877434 0.190096 0.057179 0.164 Uiso 1 1 d G U
C5_22 C 0.8519(3) 0.23852(19) 0.09087(17) 0.119(3) Uani 1 1 d G U
C6_22 C 0.7926(3) 0.23533(18) 0.06959(17) 0.110(3) Uani 1 1 d G U
C7_22 C 0.7691(3) 0.2054(2) 0.03619(18) 0.120(3) Uani 1 1 d G U
H7_22 H 0.789605 0.185543 0.025803 0.144 Uiso 1 1 d G U
C8_22 C 0.7136(3) 0.2059(2) 0.0186(2) 0.127(3) Uani 1 1 d DG U
C9_22 C 0.6848(3) 0.2361(3) 0.0348(2) 0.119(3) Uani 1 1 d G U
H9_22 H 0.648295 0.237378 0.023490 0.143 Uiso 1 1 d G U
C10_22 C 0.7113(4) 0.2643(3) 0.0681(2) 0.106(3) Uani 1 1 d G U
H10_22 H 0.691691 0.284446 0.078865 0.128 Uiso 1 1 d G U
C11_22 C 0.9714(6) 0.1611(4) 0.0608(4) 0.201(8) Uani 1 1 d D U
H11A_22 H 1.004980 0.147593 0.058926 0.302 Uiso 1 1 calc R U
H11B_22 H 0.934296 0.141571 0.062207 0.302 Uiso 1 1 calc R U
H11C_22 H 0.966416 0.170907 0.038625 0.302 Uiso 1 1 calc R U
C12_22 C 0.7114(5) 0.1470(4) -0.0321(3) 0.162(5) Uani 1 1 d D U
H12A_22 H 0.685108 0.129794 -0.054845 0.244 Uiso 1 1 calc R U
H12B_22 H 0.750494 0.158854 -0.039024 0.244 Uiso 1 1 calc R U
H12C_22 H 0.717046 0.130353 -0.015125 0.244 Uiso 1 1 calc R U
N1_23 N 1.0972(3) 0.6142(2) 0.2568(2) 0.100(3) Uani 1 1 d G U
N2_23 N 1.1319(3) 0.5527(2) 0.2702(2) 0.090(2) Uani 1 1 d G U
O1_23 O 1.2022(4) 0.7128(2) 0.2309(3) 0.135(4) Uani 1 1 d DG U
O2_23 O 1.3037(4) 0.5332(3) 0.2694(4) 0.156(4) Uani 1 1 d DG U
C1_23 C 1.0757(3) 0.6453(2) 0.2511(3) 0.107(3) Uani 1 1 d G U
H1_23 H 1.034918 0.644220 0.252654 0.129 Uiso 1 1 d G U
C2_23 C 1.1107(4) 0.6787(2) 0.2431(3) 0.115(3) Uani 1 1 d G U
H2_23 H 1.094225 0.699888 0.239802 0.139 Uiso 1 1 d G U
C3_23 C 1.1712(4) 0.6799(2) 0.2402(2) 0.120(3) Uani 1 1 d DG U
C4_23 C 1.1952(3) 0.64843(19) 0.2464(2) 0.116(3) Uani 1 1 d G U
H4_23 H 1.235869 0.649010 0.245019 0.139 Uiso 1 1 d G U
C5_23 C 1.1563(3) 0.61598(18) 0.25462(17) 0.106(3) Uani 1 1 d G U
C6_23 C 1.1765(3) 0.58040(19) 0.26230(18) 0.107(3) Uani 1 1 d G U
C7_23 C 1.2356(3) 0.5764(2) 0.2615(2) 0.126(3) Uani 1 1 d G U
H7_23 H 1.265466 0.596269 0.256402 0.151 Uiso 1 1 d G U
C8_23 C 1.2488(3) 0.5414(2) 0.2686(3) 0.136(3) Uani 1 1 d DG U
C9_23 C 1.2028(4) 0.5124(2) 0.2758(3) 0.124(3) Uani 1 1 d G U
H9_23 H 1.210376 0.488751 0.280203 0.148 Uiso 1 1 d G U
C10_23 C 1.1459(4) 0.5192(2) 0.2763(3) 0.104(3) Uani 1 1 d G U
H10_23 H 1.115332 0.499600 0.281207 0.125 Uiso 1 1 d G U
C11_23 C 1.1710(6) 0.7422(3) 0.2248(4) 0.148(6) Uani 1 1 d D U
H11A_23 H 1.199135 0.764126 0.218346 0.221 Uiso 1 1 calc R U
H11B_23 H 1.138553 0.729053 0.204143 0.221 Uiso 1 1 calc R U
H11C_23 H 1.153898 0.753555 0.247838 0.221 Uiso 1 1 calc R U
C12_23 C 1.3532(4) 0.5614(4) 0.2620(5) 0.167(7) Uani 1 1 d D U
H12A_23 H 1.389871 0.551431 0.263547 0.250 Uiso 1 1 calc R U
H12B_23 H 1.345186 0.564333 0.236665 0.250 Uiso 1 1 calc R U
H12C_23 H 1.358513 0.587992 0.280618 0.250 Uiso 1 1 calc R U
N1_24 N 1.0832(2) 0.5513(2) 0.1682(2) 0.078(2) Uani 1 1 d G U
N2_24 N 1.0986(3) 0.48409(19) 0.1806(2) 0.086(2) Uani 1 1 d G U
O1_24 O 1.2094(4) 0.6385(2) 0.1396(3) 0.115(3) Uani 1 1 d DG U
O2_24 O 1.2547(4) 0.4424(3) 0.1754(3) 0.133(3) Uani 1 1 d DG U
C1_24 C 1.0716(3) 0.5857(2) 0.1631(3) 0.087(3) Uani 1 1 d G U
H1_24 H 1.032983 0.589779 0.165697 0.105 Uiso 1 1 d G U
C2_24 C 1.1139(3) 0.6153(2) 0.1542(2) 0.095(3) Uani 1 1 d G U
H2_24 H 1.104273 0.639028 0.151335 0.114 Uiso 1 1 d G U
C3_24 C 1.1711(3) 0.60887(18) 0.1497(2) 0.103(3) Uani 1 1 d DG U
C4_24 C 1.1849(2) 0.57369(17) 0.15523(19) 0.096(3) Uani 1 1 d G U
H4_24 H 1.223257 0.569114 0.152817 0.115 Uiso 1 1 d G U
C5_24 C 1.1392(2) 0.54553(16) 0.16448(15) 0.089(2) Uani 1 1 d G U
C6_24 C 1.1483(2) 0.50670(17) 0.17160(16) 0.094(2) Uani 1 1 d G U
C7_24 C 1.2027(2) 0.49508(19) 0.1693(2) 0.108(3) Uani 1 1 d G U
H7_24 H 1.236354 0.511579 0.163398 0.129 Uiso 1 1 d G U
C8_24 C 1.2053(3) 0.4577(2) 0.1760(3) 0.118(3) Uani 1 1 d DG U
C9_24 C 1.1541(3) 0.4340(2) 0.1844(3) 0.111(3) Uani 1 1 d G U
H9_24 H 1.154556 0.408910 0.188566 0.133 Uiso 1 1 d G U
C10_24 C 1.1025(3) 0.4482(2) 0.1864(3) 0.099(3) Uani 1 1 d G U
H10_24 H 1.068220 0.432062 0.192059 0.119 Uiso 1 1 d G U
C11_24 C 1.1884(5) 0.6723(3) 0.1343(4) 0.134(4) Uani 1 1 d D U
H11A_24 H 1.220972 0.691091 0.127083 0.201 Uiso 1 1 calc R U
H11B_24 H 1.154449 0.662641 0.114308 0.201 Uiso 1 1 calc R U
H11C_24 H 1.175144 0.686523 0.157788 0.201 Uiso 1 1 calc R U
C12_24 C 1.3091(4) 0.4649(4) 0.1666(5) 0.150(6) Uani 1 1 d D U
H12A_24 H 1.340762 0.449990 0.167262 0.225 Uiso 1 1 calc R U
H12B_24 H 1.302611 0.468420 0.141449 0.225 Uiso 1 1 calc R U
H12C_24 H 1.321326 0.491672 0.185232 0.225 Uiso 1 1 calc R U
Cl1_25 Cl 0.2556(4) 0.2617(3) 0.0611(3) 0.188(3) Uani 1 1 d G U
O1_25 O 0.3095(6) 0.2829(5) 0.0865(5) 0.190(6) Uani 1 1 d G U
O2_25 O 0.2099(6) 0.2446(5) 0.0816(5) 0.194(6) Uani 1 1 d G U
O3_25 O 0.2343(7) 0.2899(5) 0.0444(5) 0.197(6) Uani 1 1 d G U
O4_25 O 0.2688(8) 0.2294(5) 0.0318(4) 0.211(6) Uani 1 1 d G U
Cl1_26 Cl 0.9302(3) 0.3582(2) 0.1005(2) 0.164(2) Uani 1 1 d G U
O1_26 O 0.9703(6) 0.3717(5) 0.1351(3) 0.195(6) Uani 1 1 d G U
O2_26 O 0.9428(7) 0.3218(4) 0.0766(4) 0.196(6) Uani 1 1 d G U
O3_26 O 0.8686(4) 0.3495(5) 0.1089(4) 0.148(3) Uani 1 1 d G U
O4_26 O 0.9390(7) 0.3899(4) 0.0815(5) 0.183(5) Uani 1 1 d G U
Cl1_27 Cl 0.5084(4) 0.6031(2) 0.3832(2) 0.180(3) Uani 1 1 d G U
O1_27 O 0.5263(8) 0.5653(4) 0.3802(5) 0.197(6) Uani 1 1 d G U
O2_27 O 0.4520(6) 0.6015(5) 0.3991(5) 0.199(6) Uani 1 1 d G U
O3_27 O 0.5540(6) 0.6365(4) 0.4071(4) 0.206(6) Uani 1 1 d G U
O4_27 O 0.5013(9) 0.6091(5) 0.3462(3) 0.198(6) Uani 1 1 d G U
Cl1_28 Cl 0.1094(3) 0.5569(2) 0.40065(16) 0.138(2) Uani 1 1 d G U
O1_28 O 0.0729(6) 0.5861(4) 0.4024(4) 0.187(5) Uani 1 1 d G U
O2_28 O 0.1606(5) 0.5740(4) 0.4290(3) 0.174(5) Uani 1 1 d G U
O3_28 O 0.0740(6) 0.5203(3) 0.4072(3) 0.155(5) Uani 1 1 d G U
O4_28 O 0.1299(6) 0.5469(4) 0.3639(2) 0.167(5) Uani 1 1 d G U
Cl1_29 Cl 0.7136(4) 0.2836(2) 0.52131(19) 0.168(3) Uani 1 1 d G U
O1_29 O 0.7382(8) 0.2480(4) 0.5111(4) 0.207(6) Uani 1 1 d G U
O2_29 O 0.6724(6) 0.2833(4) 0.4903(3) 0.181(5) Uani 1 1 d G U
O3_29 O 0.6818(7) 0.2831(5) 0.5539(3) 0.182(5) Uani 1 1 d G U
O4_29 O 0.7618(6) 0.3199(4) 0.5298(4) 0.197(6) Uani 1 1 d G U
Cl1_30 Cl 0.4376(2) 0.45615(16) 0.10995(13) 0.1026(15) Uani 1 1 d G U
O1_30 O 0.4797(4) 0.4857(3) 0.1397(2) 0.134(4) Uani 1 1 d G U
O2_30 O 0.4109(5) 0.4216(2) 0.1230(3) 0.123(4) Uani 1 1 d G U
O3_30 O 0.3910(4) 0.4745(3) 0.0993(3) 0.127(4) Uani 1 1 d G U
O4_30 O 0.4688(4) 0.4428(3) 0.0778(2) 0.122(4) Uani 1 1 d G U
O1_31 O 0.1599(5) 1.0494(4) 0.3363(4) 0.096(2) Uani 1 1 d . U
O2_31 O 0.1231(5) 0.9832(4) 0.3359(4) 0.094(2) Uani 1 1 d . U
O3_31 O 0.2589(6) 0.8992(4) 0.3562(4) 0.091(2) Uani 1 1 d . U
O4_31 O 0.3592(5) 0.9257(4) 0.3677(4) 0.090(2) Uani 1 1 d . U
O5_31 O 0.4391(6) 1.0669(4) 0.3674(4) 0.098(2) Uani 1 1 d . U
O6_31 O 0.3761(5) 1.1075(4) 0.3633(3) 0.088(2) Uani 1 1 d . U
C1_31 C 0.1670(8) 1.0137(7) 0.3378(6) 0.090(2) Uani 1 1 d . U
C2_31 C 0.3032(9) 0.9275(6) 0.3597(6) 0.088(2) Uani 1 1 d . U
C3_31 C 0.3879(9) 1.0743(6) 0.3652(6) 0.090(2) Uani 1 1 d . U
C4_31 C 0.2281(8) 1.0099(6) 0.3497(6) 0.086(2) Uani 1 1 d . U
C5_31 C 0.2380(8) 0.9731(6) 0.3527(5) 0.084(3) Uani 1 1 d . U
H5_31 H 0.204850 0.950445 0.349611 0.101 Uiso 1 1 calc R U
C6_31 C 0.2951(8) 0.9694(6) 0.3601(6) 0.085(2) Uani 1 1 d . U
C7_31 C 0.3431(8) 1.0026(6) 0.3647(5) 0.086(3) Uani 1 1 d . U
H7_31 H 0.382835 1.000116 0.370539 0.104 Uiso 1 1 calc R U
C8_31 C 0.3343(8) 1.0393(6) 0.3608(6) 0.086(3) Uani 1 1 d . U
C9_31 C 0.2763(8) 1.0432(6) 0.3538(5) 0.085(3) Uani 1 1 d . U
H9_31 H 0.269281 1.068456 0.351721 0.102 Uiso 1 1 calc R U
O1_32 O 0.0995(6) 1.0321(4) 0.2659(4) 0.095(2) Uani 1 1 d . U
O2_32 O 0.0606(5) 0.9683(4) 0.2642(4) 0.095(2) Uani 1 1 d . U
O3_32 O 0.0986(6) 0.8564(4) 0.1660(3) 0.095(3) Uani 1 1 d . U
O4_32 O 0.1438(6) 0.8692(4) 0.1166(3) 0.094(2) Uani 1 1 d . U
O5_32 O 0.2464(6) 1.0080(4) 0.1255(4) 0.096(2) Uani 1 1 d . U
O6_32 O 0.2181(6) 1.0592(4) 0.1644(4) 0.097(2) Uani 1 1 d . U
C1_32 C 0.0910(9) 0.9938(6) 0.2504(6) 0.090(2) Uani 1 1 d . U
C2_32 C 0.1257(10) 0.8791(6) 0.1470(6) 0.094(3) Uani 1 1 d . U
C3_32 C 0.2214(9) 1.0215(7) 0.1505(6) 0.094(3) Uani 1 1 d . U
C4_32 C 0.1151(9) 0.9792(6) 0.2146(5) 0.086(3) Uani 1 1 d . U
C5_32 C 0.1005(9) 0.9373(6) 0.1972(5) 0.087(3) Uani 1 1 d . U
H5_32 H 0.072951 0.918630 0.206381 0.105 Uiso 1 1 calc R U
C6_32 C 0.1292(9) 0.9248(6) 0.1653(5) 0.089(3) Uani 1 1 d . U
C7_32 C 0.1669(9) 0.9514(6) 0.1498(5) 0.091(3) Uani 1 1 d . U
H7_32 H 0.185434 0.941266 0.128090 0.109 Uiso 1 1 calc R U
C8_32 C 0.1769(9) 0.9927(6) 0.1664(5) 0.088(3) Uani 1 1 d . U
C9_32 C 0.1474(8) 1.0081(6) 0.1990(5) 0.086(3) Uani 1 1 d . U
H9_32 H 0.150068 1.036398 0.209129 0.103 Uiso 1 1 calc R U
O1_33 O 0.2847(5) 0.8377(4) 0.2984(3) 0.086(2) Uani 1 1 d . U
O2_33 O 0.3844(5) 0.8650(4) 0.3098(3) 0.086(2) Uani 1 1 d . U
O3_33 O 0.5005(6) 0.8899(4) 0.2082(4) 0.102(2) Uani 1 1 d . U
O4_33 O 0.4516(6) 0.8827(4) 0.1527(4) 0.101(2) Uani 1 1 d . U
O5_33 O 0.2372(6) 0.8313(4) 0.1287(3) 0.091(2) Uani 1 1 d . U
O6_33 O 0.1828(6) 0.8113(4) 0.1722(3) 0.090(2) Uani 1 1 d . U
C1_33 C 0.3338(9) 0.8525(6) 0.2890(6) 0.086(2) Uani 1 1 d . U
C2_33 C 0.4514(9) 0.8833(6) 0.1870(6) 0.092(2) Uani 1 1 d . U
C3_33 C 0.2307(9) 0.8285(5) 0.1620(5) 0.083(2) Uani 1 1 d . U
C4_33 C 0.3377(8) 0.8498(6) 0.2493(5) 0.082(2) Uani 1 1 d . U
C5_33 C 0.3950(8) 0.8643(5) 0.2357(5) 0.083(3) Uani 1 1 d . U
H5_33 H 0.431514 0.872149 0.252140 0.099 Uiso 1 1 calc R U
C6_33 C 0.3959(8) 0.8663(6) 0.2016(5) 0.085(3) Uani 1 1 d . U
C7_33 C 0.3448(8) 0.8525(5) 0.1747(5) 0.082(3) Uani 1 1 d . U
H7_33 H 0.348375 0.852596 0.149300 0.099 Uiso 1 1 calc R U
C8_33 C 0.2854(8) 0.8378(5) 0.1866(5) 0.079(2) Uani 1 1 d . U
C9_33 C 0.2857(8) 0.8379(5) 0.2239(5) 0.079(3) Uani 1 1 d . U
H9_33 H 0.248224 0.829416 0.232779 0.094 Uiso 1 1 calc R U
O1_34 O 0.5110(6) 1.0884(4) 0.3172(4) 0.099(2) Uani 1 1 d . U
O2_34 O 0.4442(6) 1.1229(4) 0.3068(3) 0.087(2) Uani 1 1 d . U
O3_34 O 0.3424(6) 1.0923(4) 0.1812(4) 0.095(2) Uani 1 1 d . U
O4_34 O 0.3667(6) 1.0486(4) 0.1324(3) 0.089(2) Uani 1 1 d . U
O5_34 O 0.5059(6) 0.9652(4) 0.1586(4) 0.101(2) Uani 1 1 d . U
O6_34 O 0.5399(6) 0.9737(4) 0.2180(4) 0.102(2) Uani 1 1 d . U
C1_34 C 0.4740(9) 1.0969(6) 0.2962(6) 0.089(2) Uani 1 1 d . U
C2_34 C 0.3720(9) 1.0658(6) 0.1675(6) 0.089(2) Uani 1 1 d . U
C3_34 C 0.5095(9) 0.9835(7) 0.1938(6) 0.096(3) Uani 1 1 d . U
C4_34 C 0.4666(8) 1.0758(6) 0.2554(5) 0.084(3) Uani 1 1 d . U
C5_34 C 0.4294(8) 1.0834(6) 0.2318(5) 0.083(3) Uani 1 1 d . U
H5_34 H 0.410093 1.105103 0.240324 0.099 Uiso 1 1 calc R U
C6_34 C 0.4170(8) 1.0595(6) 0.1930(5) 0.084(2) Uani 1 1 d . U
C7_34 C 0.4449(8) 1.0284(6) 0.1805(6) 0.086(3) Uani 1 1 d . U
H7_34 H 0.439013 1.012923 0.154750 0.103 Uiso 1 1 calc R U
C8_34 C 0.4842(8) 1.0198(6) 0.2084(6) 0.090(2) Uani 1 1 d . U
C9_34 C 0.4950(8) 1.0428(6) 0.2438(5) 0.085(3) Uani 1 1 d . U
H9_34 H 0.521603 1.037357 0.261333 0.102 Uiso 1 1 calc R U
O1_35 O 0.5088(5) 0.4272(4) 0.2046(3) 0.077(2) Uani 1 1 d . U
O2_35 O 0.5471(5) 0.3890(4) 0.2350(3) 0.076(2) Uani 1 1 d . U
O3_35 O 0.6959(5) 0.3193(3) 0.1846(3) 0.0668(19) Uani 1 1 d . U
O4_35 O 0.7467(5) 0.3358(3) 0.1379(3) 0.071(2) Uani 1 1 d . U
O5_35 O 0.7031(5) 0.4443(4) 0.0879(3) 0.079(2) Uani 1 1 d . U
O6_35 O 0.6293(5) 0.4732(4) 0.1073(3) 0.081(2) Uani 1 1 d . U
C1_35 C 0.5470(7) 0.4068(6) 0.2093(4) 0.071(2) Uani 1 1 d . U
C2_35 C 0.7074(7) 0.3386(5) 0.1604(4) 0.063(2) Uani 1 1 d . U
C3_35 C 0.6601(8) 0.4493(6) 0.1088(4) 0.074(2) Uani 1 1 d . U
C4_35 C 0.5925(7) 0.4017(5) 0.1814(4) 0.065(2) Uani 1 1 d . U
C5_35 C 0.6245(7) 0.3725(5) 0.1824(4) 0.063(2) Uani 1 1 d . U
H5_35 H 0.616368 0.355362 0.198589 0.076 Uiso 1 1 calc R U
C6_35 C 0.6698(7) 0.3695(5) 0.1582(4) 0.062(2) Uani 1 1 d . U
C7_35 C 0.6805(7) 0.3913(5) 0.1325(4) 0.064(2) Uani 1 1 d . U
H7_35 H 0.710157 0.387920 0.115593 0.077 Uiso 1 1 calc R U
C8_35 C 0.6437(7) 0.4192(5) 0.1330(4) 0.067(2) Uani 1 1 d . U
C9_35 C 0.6017(7) 0.4251(5) 0.1552(4) 0.065(2) Uani 1 1 d . U
H9_35 H 0.578362 0.444292 0.153777 0.078 Uiso 1 1 calc R U
O1_36 O 0.5387(4) 0.4808(4) 0.2751(3) 0.074(2) Uani 1 1 d . U
O2_36 O 0.5455(5) 0.4347(4) 0.3070(3) 0.076(2) Uani 1 1 d . U
O3_36 O 0.7432(4) 0.4576(3) 0.3821(3) 0.0672(19) Uani 1 1 d . U
O4_36 O 0.8101(5) 0.5157(3) 0.3880(3) 0.069(2) Uani 1 1 d . U
O5_36 O 0.7576(6) 0.6250(4) 0.3480(4) 0.097(2) Uani 1 1 d . U
O6_36 O 0.6711(6) 0.6175(4) 0.3164(4) 0.092(2) Uani 1 1 d . U
C1_36 C 0.5640(7) 0.4669(6) 0.2999(5) 0.073(2) Uani 1 1 d . U
C2_36 C 0.7609(7) 0.4913(5) 0.3763(4) 0.065(2) Uani 1 1 d . U
C3_36 C 0.7070(10) 0.6034(6) 0.3336(6) 0.088(2) Uani 1 1 d . U
C4_36 C 0.6191(7) 0.4979(5) 0.3219(4) 0.067(2) Uani 1 1 d . U
C5_36 C 0.6589(7) 0.4832(5) 0.3414(4) 0.065(2) Uani 1 1 d . U
H5_36 H 0.648135 0.455793 0.342547 0.078 Uiso 1 1 calc R U
C6_36 C 0.7123(7) 0.5072(5) 0.3585(4) 0.066(2) Uani 1 1 d . U
C7_36 C 0.7294(8) 0.5485(5) 0.3565(4) 0.072(2) Uani 1 1 d . U
H7_36 H 0.767892 0.565281 0.367512 0.086 Uiso 1 1 calc R U
C8_36 C 0.6885(8) 0.5637(5) 0.3382(5) 0.075(2) Uani 1 1 d . U
C9_36 C 0.6331(8) 0.5364(5) 0.3190(4) 0.072(3) Uani 1 1 d . U
H9_36 H 0.606464 0.545421 0.304261 0.087 Uiso 1 1 calc R U
O1_37 O 0.8295(4) 0.4144(3) 0.3523(3) 0.067(2) Uani 1 1 d . U
O2_37 O 0.8963(4) 0.4730(3) 0.3639(3) 0.067(2) Uani 1 1 d . U
O3_37 O 1.0116(4) 0.5068(3) 0.2653(3) 0.0681(19) Uani 1 1 d . U
O4_37 O 0.9817(4) 0.4680(3) 0.2056(3) 0.0662(19) Uani 1 1 d . U
O5_37 O 0.8498(5) 0.3353(3) 0.1811(3) 0.078(2) Uani 1 1 d . U
O6_37 O 0.7947(5) 0.3175(3) 0.2260(3) 0.071(2) Uani 1 1 d . U
C1_37 C 0.8666(7) 0.4393(5) 0.3427(4) 0.066(2) Uani 1 1 d . U
C2_37 C 0.9794(7) 0.4758(5) 0.2419(4) 0.065(2) Uani 1 1 d . U
C3_37 C 0.8335(8) 0.3412(5) 0.2145(5) 0.070(2) Uani 1 1 d . U
C4_37 C 0.8838(7) 0.4276(5) 0.3048(4) 0.061(2) Uani 1 1 d . U
C5_37 C 0.9280(6) 0.4538(5) 0.2917(4) 0.060(2) Uani 1 1 d . U
H5_37 H 0.948925 0.479022 0.308741 0.072 Uiso 1 1 calc R U
C6_37 C 0.9424(6) 0.4441(5) 0.2540(4) 0.060(2) Uani 1 1 d . U
C7_37 C 0.9122(6) 0.4063(5) 0.2303(4) 0.062(2) Uani 1 1 d . U
H7_37 H 0.919406 0.398921 0.204651 0.075 Uiso 1 1 calc R U
C8_37 C 0.8717(7) 0.3792(5) 0.2439(4) 0.064(2) Uani 1 1 d . U
C9_37 C 0.8577(7) 0.3892(5) 0.2796(4) 0.064(2) Uani 1 1 d . U
H9_37 H 0.829693 0.369923 0.287899 0.076 Uiso 1 1 calc R U
O1_38 O 0.8252(6) 0.6449(4) 0.2920(4) 0.095(2) Uani 1 1 d . U
O2_38 O 0.7355(6) 0.6309(4) 0.2595(4) 0.091(2) Uani 1 1 d . U
O3_38 O 0.7057(5) 0.5481(4) 0.1274(3) 0.082(2) Uani 1 1 d . U
O4_38 O 0.7797(5) 0.5215(4) 0.1022(3) 0.079(2) Uani 1 1 d . U
O5_38 O 0.9621(4) 0.5348(3) 0.1825(3) 0.0689(19) Uani 1 1 d . U
O6_38 O 0.9728(4) 0.5684(3) 0.2441(3) 0.071(2) Uani 1 1 d . U
C1_38 C 0.7882(9) 0.6271(6) 0.2632(5) 0.084(2) Uani 1 1 d . U
C2_38 C 0.7581(8) 0.5420(6) 0.1305(5) 0.074(2) Uani 1 1 d . U
C3_38 C 0.9429(7) 0.5557(5) 0.2116(5) 0.065(2) Uani 1 1 d . U
C4_38 C 0.8127(7) 0.6026(5) 0.2297(5) 0.073(2) Uani 1 1 d . U
C5_38 C 0.7776(7) 0.5865(5) 0.1954(4) 0.067(2) Uani 1 1 d . U
H5_38 H 0.739100 0.592114 0.192284 0.081 Uiso 1 1 calc R U
C6_38 C 0.7980(7) 0.5630(5) 0.1666(4) 0.068(2) Uani 1 1 d . U
C7_38 C 0.8529(7) 0.5527(5) 0.1710(4) 0.064(2) Uani 1 1 d . U
H7_38 H 0.866386 0.535123 0.150662 0.077 Uiso 1 1 calc R U
C8_38 C 0.8874(7) 0.5686(5) 0.2056(4) 0.064(2) Uani 1 1 d . U
C9_38 C 0.8694(7) 0.5929(5) 0.2362(5) 0.071(2) Uani 1 1 d . U
H9_38 H 0.892880 0.602636 0.260101 0.085 Uiso 1 1 calc R U

loop_
_atom_site_aniso_label
_atom_site_aniso_U_11
_atom_site_aniso_U_22
_atom_site_aniso_U_33
_atom_site_aniso_U_23
_atom_site_aniso_U_13
_atom_site_aniso_U_12
Cu1 0.0806(17) 0.0998(18) 0.112(2) 0.0194(15) 0.0094(14) 0.0317(15)
O1 0.142(12) 0.101(9) 0.189(16) 0.049(10) 0.019(11) 0.019(9)
Cu2 0.0579(14) 0.1146(19) 0.1007(18) 0.0374(15) 0.0173(12) 0.0159(14)
O2 0.148(14) 0.105(10) 0.23(2) 0.074(10) 0.043(13) 0.014(9)
Cu3 0.0739(15) 0.0930(16) 0.0949(17) 0.0474(14) 0.0211(12) 0.0140(13)
O3 0.155(12) 0.167(13) 0.112(11) 0.074(10) 0.018(9) 0.054(10)
Cu4 0.0746(16) 0.1017(17) 0.0987(18) 0.0515(14) 0.0135(13) 0.0195(14)
O4 0.089(9) 0.123(10) 0.152(13) 0.065(10) -0.007(8) -0.001(8)
Cu5 0.0801(17) 0.0929(17) 0.1055(19) 0.0278(15) -0.0251(14) -0.0037(14)
Cu6 0.0925(17) 0.0712(15) 0.0824(16) 0.0128(12) -0.0076(13) 0.0049(13)
O6 0.116(10) 0.091(9) 0.154(12) -0.002(8) -0.042(9) 0.030(8)
Cu7 0.0971(18) 0.0922(17) 0.1089(19) 0.0539(15) 0.0127(14) 0.0160(14)
O7 0.22(2) 0.137(12) 0.142(12) 0.037(10) 0.056(12) 0.061(13)
Cu8 0.1001(18) 0.1060(18) 0.0759(16) 0.0416(14) 0.0136(13) 0.0119(15)
O8 0.135(11) 0.095(8) 0.110(10) 0.039(7) 0.024(8) 0.008(8)
Cu9 0.0908(17) 0.0698(15) 0.0861(17) 0.0228(13) 0.0022(13) -0.0017(13)
O9 0.140(12) 0.161(14) 0.125(10) 0.057(10) 0.040(9) 0.029(11)
Cu10 0.120(2) 0.0843(16) 0.0643(15) 0.0160(13) 0.0077(14) 0.0026(15)
O10 0.152(13) 0.125(10) 0.100(10) 0.045(8) 0.037(9) -0.005(9)
Cu11 0.0704(16) 0.114(2) 0.113(2) 0.0376(16) 0.0260(14) 0.0199(15)
O11 0.088(10) 0.27(2) 0.092(10) 0.035(10) 0.006(7) 0.032(11)
Cu12 0.0902(18) 0.1031(18) 0.0900(17) 0.0294(14) 0.0337(14) 0.0107(15)
O12 0.110(10) 0.152(12) 0.076(8) 0.022(8) -0.003(7) 0.000(9)
Cu13 0.0537(13) 0.1179(19) 0.0648(14) 0.0315(13) 0.0104(10) 0.0326(13)
O13 0.074(7) 0.112(8) 0.098(8) 0.046(7) 0.009(6) 0.049(6)
Cu14 0.0615(14) 0.1020(17) 0.0669(14) 0.0325(12) 0.0172(11) 0.0198(12)
O14 0.122(10) 0.115(9) 0.102(10) 0.028(8) 0.011(7) 0.041(9)
Cu15 0.0572(13) 0.0764(14) 0.0472(12) 0.0277(10) 0.0019(9) 0.0040(11)
O15 0.084(7) 0.103(8) 0.076(7) 0.035(6) -0.011(6) -0.005(7)
Cu16 0.0617(13) 0.0830(14) 0.0464(12) 0.0257(10) -0.0072(9) 0.0052(11)
O16 0.087(7) 0.099(7) 0.061(7) 0.026(6) -0.004(5) 0.000(6)
Cu17 0.113(2) 0.0806(16) 0.0826(17) 0.0085(13) 0.0078(14) 0.0220(15)
O17 0.118(10) 0.164(14) 0.107(10) 0.017(10) -0.015(8) 0.033(9)
Cu18 0.1043(19) 0.0838(16) 0.1023(19) 0.0293(14) 0.0212(15) 0.0473(15)
O18 0.130(10) 0.109(9) 0.130(10) 0.042(8) 0.021(8) 0.062(8)
Cu19 0.0703(15) 0.1193(19) 0.0583(14) 0.0417(13) -0.0033(11) 0.0342(14)
O19 0.086(7) 0.127(9) 0.082(7) 0.052(7) 0.018(6) 0.055(7)
Cu20 0.0812(15) 0.1122(18) 0.0489(13) 0.0328(12) 0.0105(11) 0.0341(14)
O20 0.144(11) 0.137(12) 0.107(11) 0.002(8) 0.010(8) 0.086(10)
Cu21 0.0826(15) 0.0570(12) 0.0632(13) 0.0146(10) 0.0150(11) 0.0180(11)
O21 0.117(10) 0.129(11) 0.098(9) 0.048(8) 0.040(8) 0.015(8)
Cu22 0.0930(16) 0.0778(15) 0.0636(14) 0.0103(11) 0.0297(12) 0.0325(13)
Cu23 0.0434(12) 0.0901(15) 0.0733(14) 0.0405(12) -0.0005(10) 0.0112(11)
O23 0.079(7) 0.114(8) 0.062(6) 0.026(6) 0.009(5) 0.031(7)
Cu24 0.0487(12) 0.1007(16) 0.0695(13) 0.0467(12) 0.0174(10) 0.0253(11)
O24 0.123(10) 0.165(12) 0.062(7) 0.021(7) 0.012(6) 0.049(9)
N1_1 0.097(4) 0.129(5) 0.130(5) 0.006(4) 0.008(4) 0.034(4)
N2_1 0.096(4) 0.123(5) 0.136(5) 0.015(4) 0.003(4) 0.034(4)
O1_1 0.135(7) 0.182(8) 0.157(7) -0.005(7) 0.018(7) 0.030(7)
O2_1 0.119(7) 0.173(8) 0.188(8) 0.004(7) -0.010(6) 0.050(7)
C1_1 0.109(6) 0.145(6) 0.135(6) 0.003(6) 0.006(5) 0.030(6)
C2_1 0.119(6) 0.156(7) 0.142(7) 0.001(6) 0.011(6) 0.027(6)
C3_1 0.123(6) 0.164(7) 0.148(6) 0.000(6) 0.015(6) 0.030(6)
C4_1 0.114(6) 0.151(7) 0.146(6) 0.001(6) 0.016(5) 0.033(6)
C5_1 0.104(5) 0.138(5) 0.141(5) 0.006(5) 0.010(5) 0.035(5)
C6_1 0.101(5) 0.134(5) 0.147(5) 0.010(5) 0.006(5) 0.039(5)
C7_1 0.108(6) 0.146(6) 0.162(7) 0.008(6) 0.001(5) 0.044(6)
C8_1 0.111(6) 0.155(7) 0.171(7) 0.008(6) -0.008(5) 0.047(6)
C9_1 0.107(6) 0.149(7) 0.159(7) 0.013(6) -0.010(6) 0.041(6)
C10_1 0.103(6) 0.137(6) 0.147(6) 0.014(6) -0.007(5) 0.037(6)
C11_1 0.138(11) 0.202(13) 0.167(13) 0.002(12) 0.034(11) 0.033(12)
C12_1 0.132(11) 0.192(13) 0.206(14) -0.005(13) -0.004(11) 0.048(11)
N1_2 0.087(4) 0.149(5) 0.124(5) 0.025(5) 0.016(4) 0.010(4)
N2_2 0.080(4) 0.140(5) 0.126(5) 0.035(4) 0.015(4) 0.020(4)
O1_2 0.146(8) 0.205(8) 0.165(8) 0.013(8) 0.033(7) 0.007(8)
O2_2 0.116(7) 0.185(8) 0.166(8) 0.034(7) -0.005(6) 0.029(7)
C1_2 0.105(6) 0.168(7) 0.134(6) 0.019(6) 0.015(5) 0.008(6)
C2_2 0.120(6) 0.180(7) 0.143(7) 0.018(7) 0.020(6) 0.006(7)
C3_2 0.127(6) 0.187(7) 0.151(6) 0.019(7) 0.027(6) 0.008(7)
C4_2 0.112(6) 0.172(7) 0.145(6) 0.022(6) 0.030(5) 0.011(6)
C5_2 0.097(5) 0.157(5) 0.136(5) 0.025(5) 0.024(5) 0.013(5)
C6_2 0.089(5) 0.154(5) 0.138(5) 0.031(5) 0.019(4) 0.020(5)
C7_2 0.095(5) 0.163(7) 0.147(6) 0.033(6) 0.018(5) 0.025(6)
C8_2 0.102(6) 0.170(7) 0.153(7) 0.035(6) 0.007(5) 0.027(6)
C9_2 0.097(6) 0.163(7) 0.145(7) 0.034(6) 0.004(6) 0.024(6)
C10_2 0.090(6) 0.152(6) 0.135(6) 0.037(6) 0.009(5) 0.023(6)
C11_2 0.161(12) 0.231(14) 0.190(13) 0.010(13) 0.027(12) 0.012(13)
C12_2 0.131(8) 0.196(10) 0.174(9) 0.028(9) -0.002(8) 0.028(9)
N1_3 0.090(4) 0.112(4) 0.100(4) 0.044(4) 0.031(4) 0.021(4)
N2_3 0.086(4) 0.102(4) 0.090(4) 0.055(3) 0.022(4) 0.019(4)
O1_3 0.143(7) 0.169(8) 0.125(7) 0.042(6) 0.051(6) 0.034(7)
O2_3 0.118(7) 0.122(6) 0.122(7) 0.058(6) 0.027(6) 0.016(6)
C1_3 0.102(6) 0.124(6) 0.109(6) 0.038(5) 0.035(5) 0.026(5)
C2_3 0.112(6) 0.138(6) 0.115(6) 0.036(5) 0.041(5) 0.026(6)
C3_3 0.121(6) 0.147(6) 0.115(6) 0.043(5) 0.042(5) 0.029(6)
C4_3 0.110(6) 0.134(6) 0.105(6) 0.049(5) 0.037(5) 0.023(6)
C5_3 0.096(5) 0.119(5) 0.099(5) 0.049(4) 0.030(4) 0.021(5)
C6_3 0.091(5) 0.113(5) 0.093(5) 0.052(4) 0.024(4) 0.021(4)
C7_3 0.096(6) 0.117(5) 0.100(6) 0.054(5) 0.024(5) 0.018(5)
C8_3 0.104(6) 0.118(5) 0.108(6) 0.054(5) 0.024(5) 0.020(5)
C9_3 0.100(6) 0.112(6) 0.104(6) 0.051(5) 0.023(5) 0.021(5)
C10_3 0.092(6) 0.108(5) 0.096(5) 0.054(5) 0.024(5) 0.021(5)
C11_3 0.171(13) 0.185(12) 0.148(12) 0.054(10) 0.041(11) 0.030(12)
C12_3 0.151(12) 0.170(11) 0.166(12) 0.029(11) 0.027(11) 0.027(11)
N1_4 0.092(4) 0.120(4) 0.110(4) 0.052(4) 0.013(4) 0.021(4)
N2_4 0.087(4) 0.114(4) 0.108(4) 0.057(4) 0.011(4) 0.024(4)
O1_4 0.132(7) 0.165(8) 0.128(7) 0.040(6) 0.019(6) 0.023(7)
O2_4 0.141(7) 0.142(7) 0.147(7) 0.053(6) 0.009(7) 0.039(6)
C1_4 0.107(6) 0.133(6) 0.117(6) 0.041(5) 0.016(5) 0.022(5)
C2_4 0.117(6) 0.144(6) 0.120(6) 0.039(6) 0.017(6) 0.023(6)
C3_4 0.121(6) 0.150(6) 0.119(6) 0.044(5) 0.016(5) 0.025(6)
C4_4 0.110(6) 0.140(6) 0.113(6) 0.054(5) 0.013(5) 0.024(6)
C5_4 0.098(5) 0.126(5) 0.112(5) 0.058(4) 0.011(4) 0.023(5)
C6_4 0.096(5) 0.121(5) 0.113(5) 0.059(4) 0.008(4) 0.025(5)
C7_4 0.106(6) 0.125(6) 0.120(6) 0.061(5) 0.004(5) 0.030(5)
C8_4 0.119(6) 0.133(6) 0.132(6) 0.053(5) 0.007(5) 0.035(6)
C9_4 0.111(6) 0.129(6) 0.129(6) 0.049(5) 0.009(6) 0.035(6)
C10_4 0.099(6) 0.124(6) 0.119(6) 0.052(5) 0.012(5) 0.031(5)
C11_4 0.139(12) 0.172(12) 0.137(11) 0.023(10) 0.030(10) 0.029(11)
C12_4 0.163(12) 0.159(12) 0.159(12) 0.051(10) 0.006(11) 0.029(11)
N1_5 0.089(4) 0.133(5) 0.107(4) 0.027(4) -0.013(4) -0.012(4)
N2_5 0.090(4) 0.110(5) 0.103(4) 0.024(4) -0.012(4) -0.006(4)
O1_5 0.117(7) 0.202(8) 0.127(7) -0.002(7) 0.003(6) -0.007(7)
O2_5 0.122(7) 0.155(8) 0.160(8) 0.004(7) 0.021(6) -0.013(7)
C1_5 0.097(6) 0.156(6) 0.112(6) 0.026(6) -0.003(5) -0.012(6)
C2_5 0.103(6) 0.172(7) 0.116(6) 0.021(6) 0.003(6) -0.009(6)
C3_5 0.107(6) 0.181(7) 0.118(6) 0.012(6) 0.001(5) -0.008(6)
C4_5 0.102(6) 0.163(7) 0.112(6) 0.014(6) -0.005(5) -0.011(6)
C5_5 0.096(5) 0.141(5) 0.108(5) 0.017(5) -0.008(4) -0.012(5)
C6_5 0.096(5) 0.127(5) 0.107(5) 0.015(5) -0.008(4) -0.013(5)
C7_5 0.103(6) 0.136(6) 0.121(6) 0.011(6) 0.006(5) -0.016(6)
C8_5 0.109(6) 0.141(6) 0.134(6) 0.010(6) 0.014(5) -0.012(5)
C9_5 0.104(6) 0.129(7) 0.121(6) 0.020(6) 0.008(6) -0.007(6)
C10_5 0.100(6) 0.119(6) 0.110(6) 0.023(5) -0.003(5) -0.004(5)
C11_5 0.128(12) 0.226(14) 0.141(12) 0.009(12) 0.021(9) -0.002(12)
C12_5 0.141(12) 0.178(13) 0.183(13) 0.005(12) 0.039(10) -0.003(12)
N1_6 0.130(5) 0.101(4) 0.113(5) 0.006(4) -0.002(4) 0.010(4)
N2_6 0.121(5) 0.094(4) 0.107(5) 0.020(4) -0.012(4) -0.007(4)
O1_6 0.187(9) 0.174(8) 0.159(8) -0.020(7) 0.024(7) 0.019(8)
O2_6 0.156(8) 0.136(7) 0.147(8) 0.029(7) -0.008(6) -0.034(7)
C1_6 0.148(6) 0.119(6) 0.125(6) 0.002(6) 0.006(6) 0.016(6)
C2_6 0.163(7) 0.138(7) 0.137(7) -0.006(6) 0.014(6) 0.019(7)
C3_6 0.172(7) 0.151(7) 0.148(7) -0.015(6) 0.016(6) 0.016(7)
C4_6 0.164(7) 0.135(6) 0.140(6) -0.011(6) 0.006(6) 0.007(6)
C5_6 0.145(5) 0.115(5) 0.125(5) 0.000(5) -0.003(5) 0.002(5)
C6_6 0.137(5) 0.106(5) 0.120(5) 0.011(5) -0.011(5) -0.011(5)
C7_6 0.143(6) 0.115(6) 0.130(6) 0.016(6) -0.014(6) -0.020(6)
C8_6 0.147(7) 0.121(6) 0.136(6) 0.027(6) -0.012(6) -0.025(6)
C9_6 0.139(7) 0.114(6) 0.128(7) 0.032(6) -0.011(6) -0.017(6)
C10_6 0.128(6) 0.104(6) 0.116(6) 0.033(5) -0.009(5) -0.012(6)
C11_6 0.196(14) 0.198(14) 0.187(13) -0.013(13) 0.039(11) 0.017(13)
C12_6 0.180(13) 0.170(13) 0.171(13) 0.008(12) 0.003(10) -0.021(12)
N1_7 0.104(4) 0.100(4) 0.118(4) 0.056(4) 0.016(4) 0.022(4)
N2_7 0.101(4) 0.090(4) 0.109(4) 0.050(4) 0.019(4) 0.019(4)
O1_7 0.121(6) 0.137(7) 0.142(7) 0.041(6) -0.006(6) 0.049(6)
O2_7 0.118(6) 0.112(6) 0.126(7) 0.049(5) 0.038(6) 0.017(6)
C1_7 0.108(6) 0.110(6) 0.128(6) 0.056(5) 0.011(5) 0.025(5)
C2_7 0.111(6) 0.119(6) 0.134(6) 0.048(5) 0.005(5) 0.036(6)
C3_7 0.115(5) 0.121(6) 0.129(6) 0.048(5) 0.005(5) 0.042(5)
C4_7 0.112(5) 0.112(6) 0.121(6) 0.049(5) 0.013(5) 0.036(5)
C5_7 0.106(5) 0.099(5) 0.114(5) 0.054(4) 0.018(4) 0.028(4)
C6_7 0.105(5) 0.092(5) 0.111(5) 0.048(4) 0.023(4) 0.025(4)
C7_7 0.108(5) 0.094(6) 0.113(6) 0.048(5) 0.027(5) 0.023(5)
C8_7 0.110(6) 0.102(6) 0.118(6) 0.047(5) 0.030(5) 0.018(5)
C9_7 0.106(6) 0.102(6) 0.116(6) 0.043(5) 0.021(5) 0.014(5)
C10_7 0.104(5) 0.098(6) 0.110(6) 0.048(5) 0.016(5) 0.018(5)
C11_7 0.141(10) 0.168(12) 0.168(13) 0.034(11) -0.003(11) 0.041(11)
C12_7 0.126(11) 0.111(10) 0.138(11) 0.060(8) 0.046(9) 0.032(9)
N1_8 0.108(4) 0.120(5) 0.085(4) 0.037(4) 0.013(4) 0.014(4)
N2_8 0.107(4) 0.101(4) 0.074(4) 0.036(4) 0.014(4) 0.013(4)
O1_8 0.141(7) 0.166(8) 0.121(7) 0.042(6) 0.002(6) 0.034(7)
O2_8 0.132(6) 0.115(6) 0.079(6) 0.035(5) 0.010(5) 0.004(6)
C1_8 0.110(6) 0.131(6) 0.096(6) 0.038(5) 0.019(5) 0.015(5)
C2_8 0.116(6) 0.141(7) 0.102(6) 0.040(5) 0.017(5) 0.019(6)
C3_8 0.125(6) 0.147(6) 0.106(6) 0.041(5) 0.008(5) 0.027(6)
C4_8 0.119(6) 0.134(6) 0.095(6) 0.040(5) 0.010(5) 0.027(6)
C5_8 0.112(5) 0.120(5) 0.087(5) 0.036(4) 0.012(4) 0.020(5)
C6_8 0.111(5) 0.106(5) 0.077(4) 0.034(4) 0.012(4) 0.018(4)
C7_8 0.114(6) 0.105(6) 0.073(5) 0.032(5) 0.011(5) 0.016(5)
C8_8 0.120(5) 0.109(6) 0.073(5) 0.031(4) 0.010(5) 0.011(5)
C9_8 0.117(6) 0.109(6) 0.074(5) 0.032(5) 0.012(5) 0.009(5)
C10_8 0.111(5) 0.105(6) 0.074(5) 0.032(5) 0.013(5) 0.012(5)
C11_8 0.156(12) 0.187(13) 0.135(11) 0.056(10) 0.004(11) 0.035(12)
C12_8 0.130(10) 0.115(11) 0.102(10) 0.048(9) 0.018(9) -0.011(9)
N1_9 0.119(5) 0.084(4) 0.100(4) 0.031(4) 0.011(4) -0.004(4)
N2_9 0.117(5) 0.094(4) 0.115(5) 0.031(4) 0.001(4) -0.005(4)
O1_9 0.173(8) 0.120(7) 0.134(7) 0.017(6) 0.021(7) 0.011(6)
O2_9 0.155(8) 0.158(8) 0.177(8) 0.028(7) -0.013(7) 0.006(7)
C1_9 0.133(6) 0.092(6) 0.107(6) 0.035(5) 0.015(6) 0.003(5)
C2_9 0.146(7) 0.100(6) 0.115(6) 0.033(5) 0.020(6) 0.004(6)
C3_9 0.156(7) 0.106(6) 0.122(6) 0.026(5) 0.017(6) 0.002(5)
C4_9 0.146(6) 0.102(6) 0.116(6) 0.027(5) 0.013(6) -0.005(5)
C5_9 0.132(5) 0.094(5) 0.111(5) 0.033(4) 0.008(5) -0.009(4)
C6_9 0.129(5) 0.105(5) 0.121(5) 0.029(5) -0.001(5) -0.010(5)
C7_9 0.139(6) 0.124(6) 0.138(6) 0.028(6) -0.007(6) -0.008(6)
C8_9 0.146(7) 0.137(7) 0.155(7) 0.030(6) -0.010(6) -0.002(6)
C9_9 0.140(7) 0.126(7) 0.150(7) 0.033(6) -0.007(6) 0.000(6)
C10_9 0.129(6) 0.109(6) 0.136(6) 0.034(6) -0.002(6) 0.000(5)
C11_9 0.194(13) 0.140(12) 0.157(12) 0.008(11) 0.021(12) 0.025(10)
C12_9 0.168(12) 0.183(13) 0.207(14) 0.021(13) -0.007(12) 0.020(10)
N1_10 0.179(8) 0.120(6) 0.090(6) 0.019(5) 0.022(6) -0.004(6)
N2_10 0.159(5) 0.120(5) 0.091(5) 0.019(4) 0.004(4) -0.004(4)
O1_10 0.197(9) 0.133(8) 0.130(8) 0.017(6) 0.029(7) 0.004(7)
O2_10 0.199(9) 0.182(9) 0.143(8) 0.013(7) -0.009(7) 0.003(8)
C1_10 0.180(8) 0.125(7) 0.103(7) 0.017(6) 0.029(7) 0.002(7)
C2_10 0.186(8) 0.126(7) 0.114(7) 0.016(6) 0.028(7) 0.002(7)
C3_10 0.189(8) 0.128(7) 0.116(7) 0.016(5) 0.029(6) -0.001(6)
C4_10 0.185(8) 0.123(7) 0.103(7) 0.018(6) 0.025(6) -0.007(6)
C5_10 0.179(7) 0.122(6) 0.094(6) 0.019(5) 0.020(6) -0.008(6)
C6_10 0.174(6) 0.126(6) 0.093(5) 0.018(5) 0.010(5) -0.011(5)
C7_10 0.183(7) 0.143(7) 0.108(6) 0.018(6) 0.000(6) -0.008(6)
C8_10 0.187(7) 0.157(7) 0.122(6) 0.018(6) -0.005(6) -0.001(6)
C9_10 0.180(7) 0.151(7) 0.117(7) 0.025(6) -0.006(6) 0.003(7)
C10_10 0.172(7) 0.135(6) 0.106(6) 0.025(6) -0.002(6) 0.002(6)
C11_10 0.214(14) 0.150(12) 0.131(12) 0.029(10) 0.021(11) -0.002(12)
C12_10 0.204(13) 0.200(14) 0.170(13) 0.019(12) -0.011(12) 0.021(11)
N1_11 0.093(4) 0.140(5) 0.128(5) 0.040(5) 0.018(4) 0.027(4)
N2_11 0.130(7) 0.150(7) 0.129(7) 0.032(7) 0.009(6) 0.051(6)
O1_11 0.129(7) 0.198(8) 0.167(8) 0.051(7) 0.026(7) 0.010(7)
O2_11 0.174(8) 0.183(8) 0.166(9) 0.016(8) -0.002(8) 0.069(8)
C1_11 0.108(6) 0.150(6) 0.140(6) 0.047(6) 0.015(6) 0.025(6)
C2_11 0.118(7) 0.165(7) 0.148(7) 0.050(7) 0.014(6) 0.017(6)
C3_11 0.121(6) 0.178(7) 0.154(7) 0.049(6) 0.019(6) 0.017(6)
C4_11 0.113(6) 0.173(7) 0.144(7) 0.042(6) 0.019(6) 0.028(6)
C5_11 0.108(5) 0.156(6) 0.132(6) 0.039(5) 0.016(5) 0.037(5)
C6_11 0.122(6) 0.155(6) 0.128(6) 0.034(6) 0.010(6) 0.050(5)
C7_11 0.136(7) 0.163(7) 0.135(7) 0.027(7) 0.005(6) 0.060(6)
C8_11 0.154(7) 0.169(7) 0.146(7) 0.024(7) 0.002(7) 0.062(7)
C9_11 0.151(8) 0.159(8) 0.139(8) 0.028(7) 0.003(7) 0.058(7)
C10_11 0.142(7) 0.154(7) 0.135(8) 0.032(7) 0.006(7) 0.052(7)
C11_11 0.153(12) 0.222(14) 0.193(14) 0.042(13) 0.030(11) 0.022(12)
C12_11 0.200(14) 0.191(11) 0.190(14) 0.018(13) -0.013(13) 0.064(12)
N1_12 0.101(4) 0.114(4) 0.101(4) 0.034(4) 0.038(4) 0.016(4)
N2_12 0.111(5) 0.110(4) 0.095(4) 0.032(4) 0.028(4) 0.017(4)
O1_12 0.129(7) 0.166(8) 0.136(7) 0.038(7) 0.050(6) 0.019(6)
O2_12 0.151(8) 0.133(7) 0.133(7) 0.030(6) 0.008(6) 0.037(7)
C1_12 0.109(6) 0.123(6) 0.114(6) 0.034(6) 0.039(5) 0.014(5)
C2_12 0.115(6) 0.134(6) 0.119(6) 0.040(6) 0.038(6) 0.013(6)
C3_12 0.118(6) 0.145(6) 0.119(6) 0.041(6) 0.041(5) 0.019(5)
C4_12 0.111(6) 0.134(6) 0.106(6) 0.043(6) 0.036(5) 0.023(5)
C5_12 0.107(5) 0.122(5) 0.098(5) 0.038(5) 0.034(4) 0.023(4)
C6_12 0.113(5) 0.116(5) 0.097(5) 0.037(5) 0.027(4) 0.026(4)
C7_12 0.123(6) 0.119(6) 0.103(6) 0.036(5) 0.019(5) 0.033(5)
C8_12 0.138(6) 0.122(6) 0.115(6) 0.035(5) 0.011(5) 0.033(6)
C9_12 0.136(7) 0.117(6) 0.110(6) 0.036(6) 0.014(6) 0.027(6)
C10_12 0.126(6) 0.111(6) 0.101(6) 0.037(5) 0.023(5) 0.019(5)
C11_12 0.157(12) 0.195(13) 0.176(13) 0.022(12) 0.045(11) 0.032(11)
C12_12 0.150(11) 0.150(12) 0.138(12) 0.025(11) 0.003(10) 0.029(11)
N1_13 0.072(5) 0.133(7) 0.100(6) 0.062(5) 0.019(5) 0.038(5)
N2_13 0.087(5) 0.146(7) 0.098(6) 0.048(5) 0.021(5) 0.042(5)
O1_13 0.113(7) 0.159(8) 0.145(7) 0.059(7) 0.012(6) 0.015(7)
O2_13 0.127(7) 0.179(8) 0.139(7) 0.037(7) 0.038(6) 0.041(7)
C1_13 0.082(6) 0.135(7) 0.105(6) 0.059(6) 0.012(5) 0.033(6)
C2_13 0.090(6) 0.134(7) 0.113(6) 0.063(6) 0.008(5) 0.027(6)
C3_13 0.099(6) 0.142(7) 0.122(6) 0.063(5) 0.011(5) 0.024(6)
C4_13 0.084(5) 0.138(7) 0.114(6) 0.065(5) 0.018(5) 0.028(6)
C5_13 0.080(5) 0.139(6) 0.106(5) 0.058(5) 0.021(5) 0.036(5)
C6_13 0.085(5) 0.144(6) 0.103(5) 0.052(5) 0.024(5) 0.039(5)
C7_13 0.096(6) 0.151(7) 0.110(6) 0.050(6) 0.029(5) 0.039(6)
C8_13 0.111(6) 0.161(7) 0.120(6) 0.040(6) 0.030(5) 0.041(6)
C9_13 0.104(6) 0.158(8) 0.114(7) 0.033(6) 0.028(6) 0.043(6)
C10_13 0.095(6) 0.153(8) 0.106(7) 0.037(6) 0.023(5) 0.044(6)
C11_13 0.147(11) 0.193(13) 0.188(13) 0.051(12) 0.027(10) 0.007(12)
C12_13 0.140(8) 0.190(10) 0.150(9) 0.032(9) 0.037(8) 0.038(9)
N1_14 0.089(4) 0.108(4) 0.090(4) 0.044(4) 0.009(4) 0.020(4)
N2_14 0.086(4) 0.117(5) 0.091(4) 0.038(4) 0.017(4) 0.021(4)
O1_14 0.129(7) 0.129(7) 0.126(7) 0.027(6) -0.007(6) 0.018(6)
O2_14 0.124(7) 0.167(8) 0.134(7) 0.024(7) 0.039(6) 0.010(7)
C1_14 0.106(6) 0.115(6) 0.097(6) 0.038(5) 0.004(5) 0.021(5)
C2_14 0.113(6) 0.116(6) 0.106(6) 0.038(5) 0.002(5) 0.023(6)
C3_14 0.118(6) 0.118(6) 0.114(6) 0.038(5) -0.001(5) 0.019(5)
C4_14 0.108(6) 0.112(6) 0.105(6) 0.046(5) 0.002(5) 0.017(5)
C5_14 0.100(5) 0.112(5) 0.100(5) 0.048(4) 0.006(4) 0.019(4)
C6_14 0.097(5) 0.120(5) 0.102(5) 0.045(4) 0.015(4) 0.016(5)
C7_14 0.106(6) 0.136(6) 0.113(6) 0.038(5) 0.022(5) 0.014(6)
C8_14 0.112(6) 0.147(6) 0.119(6) 0.030(5) 0.030(5) 0.014(6)
C9_14 0.106(6) 0.139(7) 0.111(6) 0.030(6) 0.025(5) 0.020(6)
C10_14 0.097(6) 0.129(6) 0.101(6) 0.033(5) 0.019(5) 0.023(5)
C11_14 0.137(10) 0.136(12) 0.138(12) 0.026(10) -0.016(10) 0.013(10)
C12_14 0.136(11) 0.191(13) 0.160(12) 0.015(12) 0.042(11) 0.004(11)
N1_15 0.073(5) 0.095(6) 0.088(5) 0.050(5) 0.000(4) 0.004(4)
N2_15 0.074(4) 0.096(4) 0.059(4) 0.035(3) 0.002(3) 0.002(4)
O1_15 0.118(7) 0.129(7) 0.147(7) 0.066(6) -0.006(6) 0.020(6)
O2_15 0.131(7) 0.160(7) 0.081(6) 0.037(5) 0.021(5) -0.002(6)
C1_15 0.081(6) 0.100(6) 0.102(6) 0.048(5) 0.004(5) 0.009(5)
C2_15 0.091(6) 0.110(6) 0.120(6) 0.048(5) -0.001(5) 0.013(5)
C3_15 0.100(6) 0.117(6) 0.127(6) 0.057(5) -0.006(5) 0.011(5)
C4_15 0.094(6) 0.109(6) 0.107(6) 0.056(5) -0.007(5) 0.002(5)
C5_15 0.082(5) 0.103(5) 0.085(5) 0.049(4) -0.005(4) 0.001(4)
C6_15 0.084(5) 0.105(5) 0.067(4) 0.043(4) 0.000(4) -0.002(4)
C7_15 0.102(6) 0.123(6) 0.070(5) 0.040(5) 0.003(5) -0.008(5)
C8_15 0.113(6) 0.138(6) 0.076(5) 0.033(5) 0.014(5) -0.005(5)
C9_15 0.103(6) 0.123(6) 0.078(5) 0.029(5) 0.016(5) -0.004(5)
C10_15 0.088(5) 0.108(6) 0.071(5) 0.030(5) 0.008(5) 0.003(5)
C11_15 0.154(12) 0.167(12) 0.150(11) 0.064(10) 0.003(11) 0.034(11)
C12_15 0.170(12) 0.190(13) 0.105(10) 0.052(9) 0.014(10) -0.003(11)
N1_16 0.063(4) 0.080(4) 0.049(3) 0.026(3) -0.004(3) 0.003(3)
N2_16 0.063(4) 0.090(4) 0.054(4) 0.026(3) -0.001(3) 0.005(3)
O1_16 0.100(6) 0.113(6) 0.083(5) 0.037(5) -0.026(5) 0.000(5)
O2_16 0.118(6) 0.128(7) 0.092(6) 0.020(5) 0.030(5) -0.002(6)
C1_16 0.062(5) 0.086(5) 0.051(5) 0.018(4) -0.006(4) 0.004(4)
C2_16 0.069(5) 0.091(6) 0.062(5) 0.018(5) -0.013(4) 0.006(4)
C3_16 0.077(5) 0.097(5) 0.067(5) 0.026(4) -0.016(4) 0.000(4)
C4_16 0.066(5) 0.090(5) 0.056(5) 0.029(4) -0.009(4) -0.005(4)
C5_16 0.064(4) 0.085(4) 0.051(4) 0.026(4) -0.005(4) -0.003(4)
C6_16 0.066(4) 0.090(5) 0.053(4) 0.027(4) -0.001(4) -0.001(4)
C7_16 0.080(5) 0.100(6) 0.062(5) 0.025(5) 0.010(4) -0.003(4)
C8_16 0.092(5) 0.108(5) 0.077(5) 0.021(5) 0.020(4) 0.002(5)
C9_16 0.080(6) 0.102(6) 0.079(5) 0.017(5) 0.014(5) 0.007(5)
C10_16 0.071(5) 0.095(5) 0.068(5) 0.021(5) 0.002(4) 0.007(4)
C11_16 0.148(12) 0.160(12) 0.116(9) 0.026(9) -0.014(10) -0.002(11)
C12_16 0.127(8) 0.134(8) 0.107(7) 0.016(7) 0.021(7) 0.005(7)
N1_17 0.124(5) 0.106(4) 0.116(5) 0.024(4) 0.009(4) 0.017(4)
N2_17 0.146(5) 0.108(4) 0.115(5) 0.008(4) 0.024(4) 0.016(4)
O1_17 0.145(8) 0.142(7) 0.188(8) 0.050(7) 0.023(7) 0.006(7)
O2_17 0.207(9) 0.173(8) 0.175(8) -0.016(8) 0.042(8) 0.017(8)
C1_17 0.134(6) 0.123(6) 0.137(6) 0.034(6) 0.016(6) 0.012(6)
C2_17 0.138(7) 0.131(6) 0.155(7) 0.042(6) 0.016(6) 0.011(6)
C3_17 0.137(7) 0.131(6) 0.166(7) 0.044(6) 0.016(6) 0.010(6)
C4_17 0.135(7) 0.119(6) 0.155(7) 0.035(6) 0.012(6) 0.013(6)
C5_17 0.137(5) 0.113(5) 0.136(5) 0.026(5) 0.013(5) 0.016(5)
C6_17 0.154(6) 0.117(5) 0.134(5) 0.011(5) 0.022(5) 0.016(5)
C7_17 0.175(7) 0.136(6) 0.150(7) -0.001(6) 0.030(6) 0.017(6)
C8_17 0.190(7) 0.152(7) 0.158(7) -0.007(6) 0.037(6) 0.016(7)
C9_17 0.181(7) 0.145(7) 0.146(7) 0.000(6) 0.038(7) 0.014(7)
C10_17 0.165(7) 0.129(6) 0.129(6) 0.007(6) 0.035(6) 0.015(6)
C11_17 0.151(13) 0.148(11) 0.211(14) 0.044(11) 0.015(12) 0.002(12)
C12_17 0.225(14) 0.184(11) 0.192(14) -0.022(13) 0.041(13) 0.016(13)
N1_18 0.150(7) 0.106(6) 0.145(7) 0.043(6) 0.021(6) 0.044(6)
N2_18 0.137(5) 0.100(4) 0.146(5) 0.024(4) 0.035(4) 0.040(4)
O1_18 0.180(9) 0.120(7) 0.162(8) 0.051(7) 0.012(7) 0.028(7)
O2_18 0.172(8) 0.137(7) 0.220(9) 0.006(8) 0.053(7) 0.041(7)
C1_18 0.160(8) 0.113(6) 0.145(8) 0.046(6) 0.021(6) 0.042(7)
C2_18 0.168(8) 0.116(7) 0.150(8) 0.047(6) 0.019(6) 0.036(7)
C3_18 0.168(8) 0.115(6) 0.155(7) 0.048(6) 0.014(6) 0.033(6)
C4_18 0.158(7) 0.110(6) 0.155(7) 0.040(6) 0.014(6) 0.036(6)
C5_18 0.151(6) 0.105(5) 0.152(6) 0.037(5) 0.021(5) 0.040(5)
C6_18 0.150(6) 0.105(5) 0.161(6) 0.029(5) 0.032(5) 0.039(5)
C7_18 0.160(7) 0.116(6) 0.183(7) 0.020(6) 0.041(6) 0.041(6)
C8_18 0.165(7) 0.125(6) 0.198(7) 0.014(6) 0.051(6) 0.038(6)
C9_18 0.160(7) 0.120(6) 0.185(7) 0.018(6) 0.053(6) 0.034(6)
C10_18 0.150(7) 0.111(6) 0.166(7) 0.023(6) 0.049(6) 0.033(6)
C11_18 0.190(13) 0.116(10) 0.171(13) 0.060(10) 0.004(12) 0.030(11)
C12_18 0.181(13) 0.146(11) 0.246(14) 0.009(12) 0.051(13) 0.044(12)
N1_19 0.075(5) 0.107(5) 0.070(5) 0.039(4) 0.002(4) 0.034(5)
N2_19 0.066(5) 0.112(5) 0.069(5) 0.037(4) 0.002(4) 0.024(5)
O1_19 0.076(6) 0.119(6) 0.084(5) 0.025(5) 0.002(4) 0.034(5)
O2_19 0.091(6) 0.121(6) 0.097(6) 0.044(5) -0.002(5) 0.015(5)
C1_19 0.076(6) 0.104(6) 0.076(5) 0.043(5) 0.005(5) 0.034(5)
C2_19 0.074(6) 0.106(6) 0.082(5) 0.036(5) 0.005(5) 0.036(5)
C3_19 0.073(5) 0.108(5) 0.080(5) 0.033(4) 0.001(4) 0.036(5)
C4_19 0.069(5) 0.103(5) 0.070(5) 0.037(5) 0.003(4) 0.033(5)
C5_19 0.071(5) 0.106(5) 0.068(4) 0.040(4) 0.003(4) 0.035(4)
C6_19 0.070(5) 0.111(5) 0.069(4) 0.042(4) 0.002(4) 0.029(4)
C7_19 0.079(6) 0.116(6) 0.078(5) 0.045(5) -0.001(5) 0.023(5)
C8_19 0.082(5) 0.115(5) 0.087(5) 0.043(4) -0.001(4) 0.019(5)
C9_19 0.077(6) 0.114(6) 0.084(5) 0.036(5) 0.003(5) 0.018(5)
C10_19 0.069(6) 0.114(6) 0.077(5) 0.036(5) 0.003(5) 0.024(5)
C11_19 0.086(10) 0.128(9) 0.125(11) -0.005(9) 0.008(9) 0.021(9)
C12_19 0.095(10) 0.136(11) 0.105(9) 0.053(9) 0.000(8) 0.017(9)
N1_20 0.092(4) 0.138(5) 0.059(4) 0.033(4) 0.011(4) 0.044(4)
N2_20 0.107(6) 0.154(6) 0.079(5) 0.057(5) 0.003(5) 0.050(5)
O1_20 0.115(7) 0.179(7) 0.081(6) 0.012(6) 0.007(6) 0.058(6)
O2_20 0.135(7) 0.187(8) 0.109(6) 0.068(6) 0.007(6) 0.048(7)
C1_20 0.095(6) 0.141(6) 0.068(5) 0.023(5) 0.011(5) 0.051(5)
C2_20 0.100(6) 0.153(6) 0.074(5) 0.013(5) 0.013(5) 0.055(6)
C3_20 0.105(6) 0.165(6) 0.077(5) 0.015(5) 0.013(5) 0.057(5)
C4_20 0.100(6) 0.162(6) 0.069(5) 0.026(5) 0.013(5) 0.053(5)
C5_20 0.101(5) 0.155(5) 0.066(4) 0.038(4) 0.014(4) 0.049(5)
C6_20 0.109(6) 0.158(6) 0.075(5) 0.056(5) 0.010(5) 0.052(5)
C7_20 0.116(6) 0.170(7) 0.083(5) 0.063(5) 0.009(5) 0.053(6)
C8_20 0.121(6) 0.173(7) 0.097(6) 0.065(5) 0.010(5) 0.051(6)
C9_20 0.118(7) 0.165(7) 0.098(6) 0.062(6) 0.011(6) 0.046(6)
C10_20 0.112(7) 0.159(7) 0.092(6) 0.060(6) 0.007(6) 0.048(6)
C11_20 0.150(12) 0.198(13) 0.116(10) 0.020(10) 0.001(11) 0.050(11)
C12_20 0.151(12) 0.203(13) 0.131(10) 0.050(11) -0.003(10) 0.050(12)
N1_21 0.112(4) 0.082(4) 0.088(4) 0.013(4) 0.006(4) 0.031(4)
N2_21 0.105(4) 0.071(4) 0.076(4) 0.020(4) 0.012(4) 0.015(4)
O1_21 0.165(8) 0.136(7) 0.148(8) 0.009(7) 0.004(7) 0.056(6)
O2_21 0.132(7) 0.102(6) 0.103(6) 0.000(5) 0.001(5) -0.006(6)
C1_21 0.126(6) 0.098(6) 0.104(6) 0.014(5) 0.003(5) 0.038(5)
C2_21 0.139(6) 0.110(6) 0.117(6) 0.017(6) 0.003(6) 0.048(5)
C3_21 0.151(6) 0.115(6) 0.126(6) 0.012(5) 0.007(5) 0.048(5)
C4_21 0.142(6) 0.101(6) 0.113(6) 0.011(5) 0.008(5) 0.038(5)
C5_21 0.126(5) 0.087(5) 0.095(5) 0.013(4) 0.008(4) 0.028(4)
C6_21 0.118(5) 0.079(4) 0.084(5) 0.015(4) 0.010(4) 0.018(4)
C7_21 0.122(6) 0.081(5) 0.086(5) 0.014(5) 0.010(5) 0.008(5)
C8_21 0.123(6) 0.089(5) 0.090(5) 0.010(4) 0.008(5) -0.001(5)
C9_21 0.116(6) 0.088(6) 0.085(6) 0.015(5) 0.009(5) 0.003(5)
C10_21 0.108(6) 0.078(5) 0.080(5) 0.021(5) 0.012(5) 0.011(5)
C11_21 0.190(12) 0.169(13) 0.181(13) 0.007(12) -0.011(11) 0.053(11)
C12_21 0.147(12) 0.108(10) 0.115(11) -0.017(9) -0.010(10) -0.006(10)
N1_22 0.131(5) 0.107(4) 0.091(4) 0.002(4) 0.033(4) 0.044(4)
N2_22 0.118(4) 0.089(4) 0.074(4) 0.009(4) 0.038(4) 0.029(4)
O1_22 0.178(8) 0.161(8) 0.149(8) -0.004(7) 0.038(7) 0.066(7)
O2_22 0.172(8) 0.126(7) 0.107(7) -0.006(6) 0.047(6) -0.003(7)
C1_22 0.148(6) 0.124(6) 0.112(6) 0.004(6) 0.029(5) 0.053(6)
C2_22 0.158(7) 0.138(7) 0.126(7) 0.005(6) 0.030(6) 0.060(6)
C3_22 0.166(7) 0.143(6) 0.132(6) 0.001(6) 0.034(6) 0.061(6)
C4_22 0.156(6) 0.128(6) 0.116(6) -0.002(6) 0.039(6) 0.051(6)
C5_22 0.142(5) 0.111(5) 0.098(5) 0.002(4) 0.039(5) 0.043(5)
C6_22 0.136(5) 0.100(5) 0.083(5) 0.001(4) 0.044(4) 0.028(4)
C7_22 0.148(6) 0.105(6) 0.088(6) -0.001(5) 0.046(5) 0.016(6)
C8_22 0.151(6) 0.111(6) 0.093(6) -0.001(5) 0.046(5) 0.007(6)
C9_22 0.139(6) 0.109(6) 0.090(6) 0.003(5) 0.036(5) 0.013(6)
C10_22 0.128(6) 0.100(6) 0.082(6) 0.007(5) 0.036(5) 0.024(5)
C11_22 0.212(13) 0.189(13) 0.171(13) -0.014(11) 0.034(12) 0.057(12)
C12_22 0.181(9) 0.142(9) 0.124(9) -0.005(7) 0.043(8) -0.001(8)
N1_23 0.083(5) 0.109(6) 0.122(6) 0.058(5) 0.011(5) 0.022(5)
N2_23 0.061(4) 0.108(4) 0.113(4) 0.050(4) 0.010(4) 0.020(4)
O1_23 0.131(7) 0.123(7) 0.144(7) 0.046(6) 0.018(6) 0.003(6)
O2_23 0.097(6) 0.170(8) 0.195(8) 0.045(7) 0.012(7) 0.032(6)
C1_23 0.098(6) 0.111(6) 0.128(7) 0.059(6) 0.011(6) 0.022(5)
C2_23 0.109(6) 0.112(6) 0.133(7) 0.056(6) 0.012(6) 0.018(6)
C3_23 0.112(6) 0.116(6) 0.134(6) 0.052(5) 0.016(6) 0.012(5)
C4_23 0.097(6) 0.119(6) 0.133(6) 0.048(6) 0.019(6) 0.012(5)
C5_23 0.084(5) 0.115(5) 0.127(6) 0.051(5) 0.018(5) 0.017(5)
C6_23 0.074(5) 0.120(5) 0.133(5) 0.049(5) 0.016(5) 0.018(4)
C7_23 0.082(5) 0.139(6) 0.156(6) 0.046(6) 0.018(6) 0.019(5)
C8_23 0.088(5) 0.151(6) 0.171(7) 0.046(6) 0.011(6) 0.030(5)
C9_23 0.079(6) 0.140(6) 0.158(7) 0.048(6) 0.005(6) 0.032(5)
C10_23 0.069(5) 0.122(6) 0.134(6) 0.052(5) 0.005(5) 0.031(5)
C11_23 0.162(12) 0.114(11) 0.162(12) 0.058(10) 0.004(11) 0.003(9)
C12_23 0.103(10) 0.182(13) 0.208(13) 0.049(12) 0.019(11) 0.024(10)
N1_24 0.062(4) 0.108(4) 0.091(4) 0.059(4) 0.023(4) 0.033(4)
N2_24 0.068(4) 0.115(4) 0.102(4) 0.066(4) 0.031(4) 0.033(4)
O1_24 0.099(6) 0.123(6) 0.147(7) 0.069(6) 0.031(5) 0.031(5)
O2_24 0.099(6) 0.155(7) 0.173(7) 0.071(6) 0.048(6) 0.047(6)
C1_24 0.071(5) 0.110(5) 0.108(6) 0.061(5) 0.023(5) 0.037(5)
C2_24 0.082(5) 0.112(6) 0.119(6) 0.067(5) 0.026(5) 0.034(5)
C3_24 0.088(5) 0.119(5) 0.128(6) 0.068(5) 0.028(5) 0.034(5)
C4_24 0.079(5) 0.120(5) 0.117(6) 0.068(5) 0.030(5) 0.035(5)
C5_24 0.071(4) 0.116(5) 0.106(5) 0.064(4) 0.028(4) 0.035(4)
C6_24 0.075(4) 0.121(5) 0.115(5) 0.070(4) 0.034(4) 0.035(4)
C7_24 0.081(5) 0.134(6) 0.138(6) 0.071(5) 0.043(5) 0.039(5)
C8_24 0.089(5) 0.140(6) 0.153(6) 0.071(5) 0.047(5) 0.042(5)
C9_24 0.085(5) 0.132(6) 0.142(6) 0.069(5) 0.044(5) 0.039(5)
C10_24 0.079(5) 0.123(6) 0.125(6) 0.068(5) 0.039(5) 0.037(5)
C11_24 0.119(8) 0.135(8) 0.162(9) 0.062(7) 0.024(7) 0.032(7)
C12_24 0.099(9) 0.165(12) 0.201(13) 0.068(11) 0.044(10) 0.039(10)
Cl1_25 0.145(6) 0.176(8) 0.256(10) 0.074(6) -0.002(6) 0.058(6)
O1_25 0.145(10) 0.175(11) 0.257(14) 0.072(10) 0.008(10) 0.041(10)
O2_25 0.148(11) 0.174(12) 0.270(14) 0.076(10) 0.010(10) 0.046(10)
O3_25 0.152(11) 0.183(12) 0.260(14) 0.074(10) -0.001(10) 0.041(9)
O4_25 0.165(11) 0.198(12) 0.265(14) 0.048(11) 0.011(10) 0.055(10)
Cl1_26 0.160(6) 0.187(6) 0.158(6) 0.050(5) 0.056(4) 0.055(5)
O1_26 0.189(11) 0.216(12) 0.161(10) 0.030(9) 0.029(9) 0.033(11)
O2_26 0.206(11) 0.189(11) 0.183(11) 0.010(10) 0.047(10) 0.071(10)
O3_26 0.146(7) 0.173(7) 0.149(7) 0.063(6) 0.069(6) 0.052(7)
O4_26 0.176(11) 0.208(11) 0.179(11) 0.073(9) 0.052(9) 0.043(10)
Cl1_27 0.246(9) 0.127(5) 0.160(6) 0.025(5) 0.067(6) 0.035(6)
O1_27 0.259(13) 0.132(9) 0.185(11) 0.010(9) 0.053(11) 0.050(10)
O2_27 0.260(13) 0.153(10) 0.165(11) 0.004(9) 0.079(10) 0.043(10)
O3_27 0.265(13) 0.146(10) 0.172(11) 0.006(10) 0.046(10) 0.014(10)
O4_27 0.254(13) 0.164(10) 0.161(10) 0.032(9) 0.060(10) 0.029(10)
Cl1_28 0.133(5) 0.206(6) 0.109(4) 0.107(4) 0.012(3) 0.036(4)
O1_28 0.167(10) 0.229(11) 0.169(10) 0.074(9) -0.006(9) 0.037(9)
O2_28 0.156(10) 0.224(11) 0.141(9) 0.089(9) -0.015(8) 0.003(9)
O3_28 0.146(10) 0.224(10) 0.107(8) 0.093(8) 0.009(7) 0.011(9)
O4_28 0.155(10) 0.236(11) 0.120(8) 0.099(8) 0.011(7) 0.003(9)
Cl1_29 0.250(8) 0.131(5) 0.119(5) 0.063(4) -0.011(5) 0.007(5)
O1_29 0.269(13) 0.164(10) 0.165(11) 0.035(10) -0.020(10) 0.025(10)
O2_29 0.263(13) 0.137(9) 0.123(9) 0.038(8) -0.031(9) 0.015(9)
O3_29 0.264(13) 0.143(9) 0.127(9) 0.062(8) 0.002(9) -0.001(9)
O4_29 0.260(13) 0.171(10) 0.128(10) 0.044(9) -0.017(9) -0.012(10)
Cl1_30 0.101(3) 0.130(4) 0.088(3) 0.049(3) 0.009(2) 0.028(3)
O1_30 0.130(9) 0.158(9) 0.101(8) 0.033(7) 0.016(7) 0.010(8)
O2_30 0.121(8) 0.149(8) 0.107(8) 0.053(7) 0.002(7) 0.028(7)
O3_30 0.120(8) 0.146(9) 0.126(8) 0.053(7) 0.019(7) 0.036(7)
O4_30 0.126(8) 0.150(9) 0.091(7) 0.034(7) 0.011(6) 0.037(7)
O1_31 0.074(4) 0.101(4) 0.109(4) 0.022(4) 0.008(4) 0.024(4)
O2_31 0.064(4) 0.109(4) 0.107(4) 0.035(4) 0.005(4) 0.015(4)
O3_31 0.080(4) 0.095(4) 0.107(4) 0.045(4) 0.018(4) 0.017(4)
O4_31 0.078(4) 0.098(4) 0.104(4) 0.044(4) 0.012(4) 0.021(4)
O5_31 0.079(4) 0.092(4) 0.112(4) 0.030(4) -0.014(4) 0.001(4)
O6_31 0.085(4) 0.077(4) 0.091(4) 0.018(4) -0.001(4) 0.007(4)
C1_31 0.068(4) 0.100(4) 0.104(4) 0.033(4) 0.009(4) 0.016(4)
C2_31 0.073(4) 0.093(4) 0.104(4) 0.040(4) 0.016(4) 0.015(4)
C3_31 0.078(4) 0.084(4) 0.102(4) 0.028(4) -0.004(4) 0.007(4)
C4_31 0.067(4) 0.090(4) 0.102(5) 0.036(4) 0.009(4) 0.011(4)
C5_31 0.065(5) 0.087(5) 0.103(5) 0.037(5) 0.015(5) 0.011(4)
C6_31 0.068(4) 0.088(4) 0.103(5) 0.037(4) 0.013(4) 0.013(4)
C7_31 0.073(5) 0.086(5) 0.104(5) 0.037(5) 0.010(5) 0.011(4)
C8_31 0.071(4) 0.084(4) 0.101(5) 0.033(4) 0.005(4) 0.011(4)
C9_31 0.069(5) 0.086(5) 0.101(5) 0.035(5) 0.007(5) 0.010(4)
O1_32 0.082(4) 0.097(4) 0.104(4) 0.024(4) 0.014(4) 0.020(4)
O2_32 0.072(4) 0.110(4) 0.103(4) 0.034(4) 0.021(4) 0.012(4)
O3_32 0.111(6) 0.090(5) 0.074(5) 0.017(5) 0.005(5) 0.012(5)
O4_32 0.119(5) 0.086(4) 0.071(4) 0.021(4) 0.002(4) 0.011(4)
O5_32 0.102(4) 0.109(4) 0.081(4) 0.043(4) 0.014(4) 0.010(4)
O6_32 0.099(4) 0.098(4) 0.101(4) 0.049(4) 0.014(4) 0.012(4)
C1_32 0.081(4) 0.095(4) 0.096(4) 0.032(4) 0.018(4) 0.016(4)
C2_32 0.111(5) 0.088(4) 0.076(5) 0.021(4) 0.004(4) 0.013(4)
C3_32 0.097(5) 0.100(4) 0.088(4) 0.041(4) 0.014(4) 0.012(4)
C4_32 0.088(5) 0.087(4) 0.086(5) 0.031(4) 0.014(4) 0.017(4)
C5_32 0.094(5) 0.086(5) 0.081(5) 0.028(5) 0.010(5) 0.014(5)
C6_32 0.101(5) 0.087(4) 0.077(5) 0.028(4) 0.008(4) 0.014(4)
C7_32 0.101(6) 0.091(5) 0.080(5) 0.030(5) 0.011(5) 0.013(5)
C8_32 0.096(5) 0.092(4) 0.081(5) 0.036(4) 0.016(4) 0.013(4)
C9_32 0.091(5) 0.089(5) 0.083(5) 0.033(4) 0.013(4) 0.020(5)
O1_33 0.076(4) 0.094(4) 0.097(4) 0.050(4) 0.019(4) 0.007(4)
O2_33 0.074(4) 0.098(4) 0.099(4) 0.052(4) 0.013(4) 0.016(4)
O3_33 0.082(4) 0.115(4) 0.109(4) 0.044(4) 0.022(4) 0.005(4)
O4_33 0.089(4) 0.113(4) 0.096(4) 0.031(4) 0.028(4) 0.006(4)
O5_33 0.104(4) 0.083(4) 0.079(4) 0.024(4) 0.007(4) 0.006(4)
O6_33 0.093(4) 0.081(4) 0.086(4) 0.025(4) 0.005(4) -0.003(4)
C1_33 0.075(4) 0.094(4) 0.096(4) 0.047(4) 0.017(4) 0.008(4)
C2_33 0.081(4) 0.103(4) 0.094(4) 0.043(4) 0.025(4) 0.006(4)
C3_33 0.090(4) 0.078(4) 0.080(4) 0.031(4) 0.010(4) 0.006(4)
C4_33 0.076(4) 0.087(5) 0.091(4) 0.046(4) 0.016(4) 0.007(4)
C5_33 0.076(5) 0.089(5) 0.090(5) 0.044(5) 0.016(4) 0.008(5)
C6_33 0.079(4) 0.089(5) 0.091(4) 0.043(4) 0.021(4) 0.008(4)
C7_33 0.081(5) 0.083(5) 0.087(5) 0.040(5) 0.019(4) 0.009(5)
C8_33 0.081(4) 0.078(5) 0.084(4) 0.039(4) 0.015(4) 0.009(4)
C9_33 0.078(5) 0.079(5) 0.088(5) 0.045(5) 0.015(4) 0.008(5)
O1_34 0.085(4) 0.096(4) 0.101(4) 0.015(4) -0.020(4) 0.009(4)
O2_34 0.086(4) 0.073(4) 0.088(4) 0.014(4) -0.002(4) 0.002(4)
O3_34 0.097(4) 0.094(4) 0.101(4) 0.044(4) 0.010(4) 0.016(4)
O4_34 0.093(4) 0.099(4) 0.083(4) 0.044(4) 0.012(4) 0.014(4)
O5_34 0.088(4) 0.108(4) 0.098(4) 0.020(4) 0.023(4) 0.014(4)
O6_34 0.076(4) 0.116(4) 0.108(4) 0.021(4) 0.018(4) 0.022(4)
C1_34 0.082(4) 0.085(4) 0.090(4) 0.019(4) -0.006(4) 0.006(4)
C2_34 0.088(4) 0.093(4) 0.090(4) 0.041(4) 0.012(4) 0.014(4)
C3_34 0.080(4) 0.104(4) 0.097(4) 0.024(4) 0.019(4) 0.015(4)
C4_34 0.076(5) 0.085(5) 0.086(4) 0.026(4) 0.008(4) 0.007(4)
C5_34 0.076(5) 0.085(5) 0.086(5) 0.031(5) 0.010(4) 0.009(5)
C6_34 0.081(5) 0.089(5) 0.085(4) 0.036(4) 0.015(4) 0.010(4)
C7_34 0.079(5) 0.094(5) 0.086(5) 0.033(5) 0.019(5) 0.011(4)
C8_34 0.077(5) 0.099(5) 0.091(5) 0.025(4) 0.016(4) 0.012(4)
C9_34 0.075(5) 0.092(5) 0.087(5) 0.027(5) 0.014(5) 0.010(5)
O1_35 0.062(4) 0.112(4) 0.067(4) 0.031(3) 0.012(3) 0.031(3)
O2_35 0.068(4) 0.102(4) 0.067(4) 0.035(3) 0.018(3) 0.026(4)
O3_35 0.079(4) 0.060(4) 0.064(4) 0.018(3) 0.015(3) 0.020(3)
O4_35 0.083(4) 0.075(4) 0.057(4) 0.013(3) 0.021(3) 0.029(3)
O5_35 0.087(4) 0.111(4) 0.050(4) 0.031(3) 0.012(3) 0.036(4)
O6_35 0.076(4) 0.120(4) 0.062(4) 0.040(4) 0.002(3) 0.039(4)
C1_35 0.064(4) 0.103(4) 0.057(4) 0.030(4) 0.016(4) 0.029(4)
C2_35 0.073(4) 0.066(4) 0.051(4) 0.013(3) 0.015(3) 0.023(4)
C3_35 0.074(4) 0.107(4) 0.054(4) 0.033(4) 0.010(4) 0.035(4)
C4_35 0.062(4) 0.094(5) 0.049(4) 0.028(4) 0.010(3) 0.029(4)
C5_35 0.062(5) 0.085(5) 0.047(4) 0.020(4) 0.007(4) 0.026(4)
C6_35 0.066(4) 0.078(4) 0.045(4) 0.016(4) 0.008(4) 0.023(4)
C7_35 0.067(5) 0.086(5) 0.044(4) 0.021(4) 0.008(4) 0.024(4)
C8_35 0.068(4) 0.096(4) 0.045(4) 0.027(4) 0.007(3) 0.029(4)
C9_35 0.062(5) 0.096(5) 0.046(4) 0.029(4) 0.006(4) 0.029(4)
O1_36 0.058(4) 0.106(4) 0.068(4) 0.031(3) 0.008(3) 0.030(4)
O2_36 0.064(4) 0.102(4) 0.066(4) 0.027(4) 0.004(3) 0.022(4)
O3_36 0.063(4) 0.083(4) 0.057(4) 0.029(3) -0.003(3) 0.010(3)
O4_36 0.066(4) 0.088(4) 0.053(4) 0.027(3) -0.008(3) 0.011(3)
O5_36 0.111(4) 0.081(4) 0.093(4) 0.019(4) 0.003(4) 0.019(4)
O6_36 0.107(4) 0.082(4) 0.094(4) 0.027(4) 0.012(4) 0.035(4)
C1_36 0.062(4) 0.099(4) 0.063(4) 0.027(4) 0.006(4) 0.025(4)
C2_36 0.062(4) 0.083(4) 0.054(4) 0.030(4) 0.001(4) 0.013(4)
C3_36 0.101(4) 0.081(4) 0.085(4) 0.023(4) 0.005(4) 0.026(4)
C4_36 0.064(4) 0.089(4) 0.056(4) 0.025(4) 0.008(4) 0.026(4)
C5_36 0.060(5) 0.085(5) 0.055(5) 0.025(4) 0.005(4) 0.023(4)
C6_36 0.065(4) 0.084(4) 0.055(4) 0.028(4) 0.001(4) 0.019(4)
C7_36 0.072(5) 0.083(5) 0.061(5) 0.023(4) 0.008(4) 0.020(4)
C8_36 0.081(4) 0.083(4) 0.066(4) 0.025(4) 0.011(4) 0.025(4)
C9_36 0.075(5) 0.086(5) 0.061(5) 0.022(4) 0.008(4) 0.028(4)
O1_37 0.064(4) 0.077(4) 0.057(4) 0.028(3) 0.008(3) 0.003(3)
O2_37 0.063(4) 0.080(4) 0.049(3) 0.020(3) -0.003(3) -0.001(3)
O3_37 0.050(4) 0.093(4) 0.068(4) 0.037(3) 0.004(3) 0.013(3)
O4_37 0.052(4) 0.097(4) 0.063(3) 0.043(3) 0.014(3) 0.018(3)
O5_37 0.084(4) 0.078(4) 0.069(4) 0.008(3) 0.021(3) 0.027(4)
O6_37 0.081(4) 0.071(4) 0.059(4) 0.014(3) 0.014(3) 0.015(3)
C1_37 0.061(4) 0.078(4) 0.053(4) 0.020(3) 0.008(3) 0.001(4)
C2_37 0.052(4) 0.090(4) 0.061(4) 0.037(4) 0.007(4) 0.013(4)
C3_37 0.072(4) 0.075(4) 0.061(4) 0.014(4) 0.013(4) 0.018(4)
C4_37 0.056(4) 0.076(4) 0.052(4) 0.024(3) 0.005(3) 0.008(4)
C5_37 0.050(5) 0.078(5) 0.054(4) 0.027(4) 0.002(4) 0.008(4)
C6_37 0.050(4) 0.079(4) 0.057(4) 0.031(4) 0.003(4) 0.014(4)
C7_37 0.052(5) 0.080(5) 0.057(4) 0.023(4) 0.006(4) 0.018(4)
C8_37 0.059(4) 0.077(4) 0.058(4) 0.020(4) 0.007(4) 0.019(4)
C9_37 0.059(5) 0.077(5) 0.056(4) 0.022(4) 0.002(4) 0.014(4)
O1_38 0.103(4) 0.090(4) 0.084(4) 0.006(4) 0.007(4) 0.031(4)
O2_38 0.099(4) 0.090(4) 0.092(4) 0.019(4) 0.011(4) 0.045(4)
O3_38 0.074(4) 0.119(4) 0.062(4) 0.031(4) 0.000(3) 0.036(4)
O4_38 0.078(4) 0.111(4) 0.058(4) 0.029(3) 0.006(3) 0.036(4)
O5_38 0.057(4) 0.100(4) 0.066(4) 0.042(3) 0.009(3) 0.028(3)
O6_38 0.052(4) 0.097(4) 0.071(4) 0.036(3) -0.003(3) 0.019(3)
C1_38 0.090(4) 0.089(4) 0.079(4) 0.019(4) 0.008(4) 0.039(4)
C2_38 0.068(4) 0.107(4) 0.058(4) 0.031(4) 0.005(4) 0.034(4)
C3_38 0.054(4) 0.093(4) 0.063(4) 0.041(4) 0.004(3) 0.026(4)
C4_38 0.073(4) 0.088(5) 0.066(4) 0.028(4) 0.008(4) 0.030(4)
C5_38 0.066(5) 0.092(5) 0.057(4) 0.034(4) 0.010(4) 0.031(4)
C6_38 0.063(4) 0.095(5) 0.059(4) 0.033(4) 0.007(4) 0.032(4)
C7_38 0.058(4) 0.090(5) 0.060(4) 0.038(4) 0.007(4) 0.028(4)
C8_38 0.058(4) 0.090(5) 0.060(4) 0.038(4) 0.007(3) 0.028(4)
C9_38 0.068(5) 0.089(5) 0.064(5) 0.031(4) 0.006(4) 0.026(4)

loop_
_atom_type_symbol
_atom_type_description
_atom_type_scat_dispersion_real
_atom_type_scat_dispersion_imag
_atom_type_scat_source
C C 0.0181 0.0091 'International Tables Vol C Tables 4.2.6.8 and 6.1.1.4'
H H 0.0000 0.0000 'International Tables Vol C Tables 4.2.6.8 and 6.1.1.4'
Cl Cl 0.3639 0.7018 'International Tables Vol C Tables 4.2.6.8 and 6.1.1.4'
Cu Cu -1.9646 0.5888 'International Tables Vol C Tables 4.2.6.8 and 6.1.1.4'
N N 0.0311 0.0180 'International Tables Vol C Tables 4.2.6.8 and 6.1.1.4'
O O 0.0492 0.0322 'International Tables Vol C Tables 4.2.6.8 and 6.1.1.4'

loop_
_geom_angle_atom_site_label_1
_geom_angle_atom_site_label_2
_geom_angle_atom_site_label_3
_geom_angle
_geom_angle_site_symmetry_1
_geom_angle_site_symmetry_3
O1_32 Cu1 O1_31 91.1(6) . .
O1_32 Cu1 N2_1 94.2(5) . .
O1_31 Cu1 N2_1 167.5(5) . .
O1_32 Cu1 N1_1 174.5(5) . .
O1_31 Cu1 N1_1 91.6(5) . .
N2_1 Cu1 N1_1 82.2(3) . .
O1_32 Cu1 O1 92.1(7) . .
O1_31 Cu1 O1 92.4(6) . .
N2_1 Cu1 O1 98.7(6) . .
N1_1 Cu1 O1 92.6(6) . .
O2_31 Cu2 N1_2 93.7(5) . .
O2_31 Cu2 O2_32 91.9(5) . .
N1_2 Cu2 O2_32 165.2(5) . .
O2_31 Cu2 N2_2 174.8(5) . .
N1_2 Cu2 N2_2 82.3(3) . .
O2_32 Cu2 N2_2 91.1(4) . .
O2_31 Cu2 O2 92.0(7) . .
N1_2 Cu2 O2 102.8(7) . .
O2_32 Cu2 O2 90.6(7) . .
N2_2 Cu2 O2 92.2(6) . .
O1_33 Cu3 O3_31 91.6(5) . .
O1_33 Cu3 N2_3 93.8(4) . .
O3_31 Cu3 N2_3 170.2(5) . .
O1_33 Cu3 N1_3 176.0(4) . .
O3_31 Cu3 N1_3 92.2(4) . .
N2_3 Cu3 N1_3 82.3(2) . .
O1_33 Cu3 O3 91.9(6) . .
O3_31 Cu3 O3 90.9(6) . .
N2_3 Cu3 O3 97.1(5) . .
N1_3 Cu3 O3 89.6(5) . .
O4_31 Cu4 O2_33 90.4(5) . .
O4_31 Cu4 N2_4 170.9(4) . .
O2_33 Cu4 N2_4 91.3(4) . .
O4_31 Cu4 N1_4 94.8(4) . .
O2_33 Cu4 N1_4 163.5(4) . .
N2_4 Cu4 N1_4 81.2(2) . .
O4_31 Cu4 O4 93.4(6) . .
O2_33 Cu4 O4 90.7(6) . .
N2_4 Cu4 O4 95.4(5) . .
N1_4 Cu4 O4 104.5(5) . .
O5_31 Cu5 O1_34 87.9(6) . .
O5_31 Cu5 N1_5 97.4(5) . .
O1_34 Cu5 N1_5 157.4(5) . .
O5_31 Cu5 N2_5 177.5(5) . .
O1_34 Cu5 N2_5 93.6(4) . .
N1_5 Cu5 N2_5 81.9(2) . .
O2_34 Cu6 N1_6 171.6(5) . .
O2_34 Cu6 O6_31 90.9(5) . .
N1_6 Cu6 O6_31 97.3(5) . .
O2_34 Cu6 N2_6 90.4(4) . .
N1_6 Cu6 N2_6 82.2(3) . .
O6_31 Cu6 N2_6 162.1(5) . .
O2_34 Cu6 O6 90.2(6) . .
N1_6 Cu6 O6 87.7(5) . .
O6_31 Cu6 O6 93.2(6) . .
N2_6 Cu6 O6 104.7(5) . .
O3_34 Cu7 O6_32 90.4(5) . .
O3_34 Cu7 N2_7 93.7(4) . .
O6_32 Cu7 N2_7 169.3(5) . .
O3_34 Cu7 N1_7 171.5(5) . .
O6_32 Cu7 N1_7 92.9(4) . .
N2_7 Cu7 N1_7 81.8(2) . .
O3_34 Cu7 O7 91.8(8) . .
O6_32 Cu7 O7 90.3(7) . .
N2_7 Cu7 O7 99.5(6) . .
N1_7 Cu7 O7 96.0(7) . .
O3_34 Cu7 Cu8 79.1(4) . .
O6_32 Cu7 Cu8 78.3(4) . .
N2_7 Cu7 Cu8 92.7(3) . .
N1_7 Cu7 Cu8 93.9(3) . .
O7 Cu7 Cu8 165.2(5) . .
O5_32 Cu8 O4_34 92.2(5) . .
O5_32 Cu8 N1_8 91.2(4) . .
O4_34 Cu8 N1_8 171.7(5) . .
O5_32 Cu8 N2_8 170.2(5) . .
O4_34 Cu8 N2_8 93.7(4) . .
N1_8 Cu8 N2_8 82.0(2) . .
O5_32 Cu8 O8 94.4(6) . .
O4_34 Cu8 O8 89.7(6) . .
N1_8 Cu8 O8 97.7(5) . .
N2_8 Cu8 O8 93.6(4) . .
O5_32 Cu8 Cu7 76.5(4) . .
O4_34 Cu8 Cu7 75.2(4) . .
N1_8 Cu8 Cu7 98.3(3) . .
N2_8 Cu8 Cu7 97.4(3) . .
O8 Cu8 Cu7 161.8(4) . .
N1_9 Cu9 O6_33 94.1(5) . .
N1_9 Cu9 N2_9 83.1(2) . .
O6_33 Cu9 N2_9 177.1(5) . .
N1_9 Cu9 O3_32 164.1(4) . .
O6_33 Cu9 O3_32 89.0(5) . .
N2_9 Cu9 O3_32 93.5(5) . .
N1_9 Cu9 O9 104.2(6) . .
O6_33 Cu9 O9 91.8(6) . .
N2_9 Cu9 O9 89.7(6) . .
O3_32 Cu9 O9 91.3(6) . .
N2_10 Cu10 O4_32 98.5(5) . .
N2_10 Cu10 O5_33 163.3(5) . .
O4_32 Cu10 O5_33 91.5(5) . .
N2_10 Cu10 N1_10 81.3(3) . .
O4_32 Cu10 N1_10 177.1(5) . .
O5_33 Cu10 N1_10 88.0(5) . .
N2_10 Cu10 O10 103.4(5) . .
O4_32 Cu10 O10 87.2(6) . .
O5_33 Cu10 O10 90.4(6) . .
N1_10 Cu10 O10 95.7(5) . .
C12_22 O10 Cu10 120.4(9) 2_665 .
O6_34 Cu11 O3_33 92.5(6) . .
O6_34 Cu11 N1_11 91.2(5) . .
O3_33 Cu11 N1_11 172.2(5) . .
O6_34 Cu11 N2_11 166.5(5) . .
O3_33 Cu11 N2_11 95.5(5) . .
N1_11 Cu11 N2_11 79.6(3) . .
O6_34 Cu11 O11 96.6(7) . .
O3_33 Cu11 O11 86.9(6) . .
N1_11 Cu11 O11 99.5(5) . .
N2_11 Cu11 O11 94.7(6) . .
O5_34 Cu12 N2_12 171.1(5) . .
O5_34 Cu12 O4_33 93.4(6) . .
N2_12 Cu12 O4_33 91.0(5) . .
O5_34 Cu12 N1_12 91.7(4) . .
N2_12 Cu12 N1_12 82.6(3) . .
O4_33 Cu12 N1_12 168.0(5) . .
O5_34 Cu12 O12 88.4(6) . .
N2_12 Cu12 O12 99.4(5) . .
O4_33 Cu12 O12 88.1(6) . .
N1_12 Cu12 O12 102.9(5) . .
O1_35 Cu13 O1_36 88.7(4) . .
O1_35 Cu13 N2_13 170.9(4) . .
O1_36 Cu13 N2_13 95.8(4) . .
O1_35 Cu13 N1_13 94.4(4) . .
O1_36 Cu13 N1_13 167.7(4) . .
N2_13 Cu13 N1_13 79.7(2) . .
O1_35 Cu13 O13 91.4(5) . .
O1_36 Cu13 O13 91.5(5) . .
N2_13 Cu13 O13 96.4(4) . .
N1_13 Cu13 O13 100.3(4) . .
O1_35 Cu13 Cu14 79.0(3) . .
O1_36 Cu13 Cu14 78.5(3) . .
N2_13 Cu13 Cu14 94.0(3) . .
N1_13 Cu13 Cu14 90.4(2) . .
O13 Cu13 Cu14 166.2(3) . .
O2_35 Cu14 O2_36 90.2(5) . .
O2_35 Cu14 N2_14 166.9(4) . .
O2_36 Cu14 N2_14 97.2(4) . .
O2_35 Cu14 N1_14 89.3(4) . .
O2_36 Cu14 N1_14 174.6(4) . .
N2_14 Cu14 N1_14 82.3(2) . .
O2_35 Cu14 O14 92.2(5) . .
O2_36 Cu14 O14 92.7(5) . .
N2_14 Cu14 O14 98.2(5) . .
N1_14 Cu14 O14 92.7(5) . .
O2_35 Cu14 Cu13 76.0(3) . .
O2_36 Cu14 Cu13 76.8(3) . .
N2_14 Cu14 Cu13 95.2(3) . .
N1_14 Cu14 Cu13 97.9(3) . .
O14 Cu14 Cu13 164.0(4) . .
O3_36 Cu15 O1_37 93.0(4) . .
O3_36 Cu15 N2_15 93.0(4) . .
O1_37 Cu15 N2_15 171.3(4) . .
O3_36 Cu15 N1_15 171.6(4) . .
O1_37 Cu15 N1_15 91.9(3) . .
N2_15 Cu15 N1_15 81.41(19) . .
O3_36 Cu15 O15 90.0(4) . .
O1_37 Cu15 O15 90.3(4) . .
N2_15 Cu15 O15 96.0(4) . .
N1_15 Cu15 O15 96.7(4) . .
O2_37 Cu16 N2_16 170.8(4) . .
O2_37 Cu16 O4_36 89.4(4) . .
N2_16 Cu16 O4_36 93.1(3) . .
O2_37 Cu16 N1_16 93.5(3) . .
N2_16 Cu16 N1_16 82.00(17) . .
O4_36 Cu16 N1_16 165.8(4) . .
O2_37 Cu16 O16 91.7(4) . .
N2_16 Cu16 O16 97.2(4) . .
O4_36 Cu16 O16 88.1(4) . .
N1_16 Cu16 O16 105.7(4) . .
N1_17 Cu17 N2_17 84.4(3) . .
N1_17 Cu17 O5_36 166.7(5) . .
N2_17 Cu17 O5_36 93.6(5) . .
N1_17 Cu17 O1_38 90.2(5) . .
N2_17 Cu17 O1_38 172.8(5) . .
O5_36 Cu17 O1_38 90.6(6) . .
N1_17 Cu17 O17 102.7(6) . .
N2_17 Cu17 O17 94.5(6) . .
O5_36 Cu17 O17 90.5(6) . .
O1_38 Cu17 O17 91.3(6) . .
O2_38 Cu18 N2_18 174.2(5) . .
O2_38 Cu18 O6_36 88.5(5) . .
N2_18 Cu18 O6_36 95.7(4) . .
O2_38 Cu18 N1_18 93.2(5) . .
N2_18 Cu18 N1_18 82.2(3) . .
O6_36 Cu18 N1_18 172.2(5) . .
O2_38 Cu18 O18 90.7(6) . .
N2_18 Cu18 O18 93.3(5) . .
O6_36 Cu18 O18 90.6(5) . .
N1_18 Cu18 O18 97.0(5) . .
O3_38 Cu19 O6_35 89.3(5) . .
O3_38 Cu19 N1_19 161.8(4) . .
O6_35 Cu19 N1_19 94.9(4) . .
O3_38 Cu19 N2_19 94.2(4) . .
O6_35 Cu19 N2_19 175.5(4) . .
N1_19 Cu19 N2_19 80.87(17) . .
O3_38 Cu19 O19 91.9(5) . .
O6_35 Cu19 O19 89.2(5) . .
N1_19 Cu19 O19 105.8(4) . .
N2_19 Cu19 O19 93.4(4) . .
O3_38 Cu19 Cu20 79.0(4) . .
O6_35 Cu19 Cu20 75.9(4) . .
N1_19 Cu19 Cu20 84.9(2) . .
N2_19 Cu19 Cu20 102.1(2) . .
O19 Cu19 Cu20 162.5(3) . .
O4_38 Cu20 O5_35 91.7(5) . .
O4_38 Cu20 N1_20 173.0(4) . .
O5_35 Cu20 N1_20 95.1(4) . .
O4_38 Cu20 N2_20 92.0(4) . .
O5_35 Cu20 N2_20 164.9(4) . .
N1_20 Cu20 N2_20 81.0(2) . .
O4_38 Cu20 O20 87.4(5) . .
O5_35 Cu20 O20 97.2(6) . .
N1_20 Cu20 O20 93.4(5) . .
N2_20 Cu20 O20 97.5(5) . .
O4_38 Cu20 Cu19 76.2(3) . .
O5_35 Cu20 Cu19 78.8(4) . .
N1_20 Cu20 Cu19 103.5(2) . .
N2_20 Cu20 Cu19 87.9(2) . .
O20 Cu20 Cu19 162.9(4) . .
O6_37 Cu21 N1_21 93.8(4) . .
O6_37 Cu21 O3_35 87.5(4) . .
N1_21 Cu21 O3_35 161.6(4) . .
O6_37 Cu21 N2_21 171.2(4) . .
N1_21 Cu21 N2_21 83.0(2) . .
O3_35 Cu21 N2_21 93.0(4) . .
O6_37 Cu21 O21 89.3(5) . .
N1_21 Cu21 O21 107.4(5) . .
O3_35 Cu21 O21 91.0(5) . .
N2_21 Cu21 O21 99.5(5) . .
O5_37 Cu22 O4_35 91.7(5) . .
O5_37 Cu22 N2_22 172.0(4) . .
O4_35 Cu22 N2_22 93.4(4) . .
O5_37 Cu22 N1_22 92.6(4) . .
O4_35 Cu22 N1_22 175.1(4) . .
N2_22 Cu22 N1_22 82.7(2) . .
O5_37 Cu22 O3_26 85.5(5) . .
O4_35 Cu22 O3_26 90.7(4) . .
N2_22 Cu22 O3_26 100.6(5) . .
N1_22 Cu22 O3_26 87.2(4) . .
O3_37 Cu23 O6_38 90.7(4) . .
O3_37 Cu23 N2_23 92.9(3) . .
O6_38 Cu23 N2_23 168.0(4) . .
O3_37 Cu23 N1_23 173.1(4) . .
O6_38 Cu23 N1_23 94.4(4) . .
N2_23 Cu23 N1_23 81.2(2) . .
O3_37 Cu23 O23 91.1(4) . .
O6_38 Cu23 O23 91.0(4) . .
N2_23 Cu23 O23 100.3(4) . .
N1_23 Cu23 O23 93.5(4) . .
N2_24 Cu24 O5_38 173.4(4) . .
N2_24 Cu24 N1_24 83.00(19) . .
O5_38 Cu24 N1_24 91.4(3) . .
N2_24 Cu24 O4_37 93.9(3) . .
O5_38 Cu24 O4_37 90.7(4) . .
N1_24 Cu24 O4_37 165.7(4) . .
N2_24 Cu24 O24 94.3(5) . .
O5_38 Cu24 O24 90.1(5) . .
N1_24 Cu24 O24 100.0(5) . .
O4_37 Cu24 O24 94.0(5) . .
C1_1 N1_1 C5_1 118.1 . .
C1_1 N1_1 Cu1 127.3(3) . .
C5_1 N1_1 Cu1 114.5(3) . .
C10_1 N2_1 C6_1 117.4 . .
C10_1 N2_1 Cu1 127.2(3) . .
C6_1 N2_1 Cu1 115.1(3) . .
C3_1 O1_1 C11_1 118.6(2) . .
C8_1 O2_1 C12_1 118.7(2) . .
N1_1 C1_1 C2_1 123.5 . .
N1_1 C1_1 H1_1 118.3 . .
C2_1 C1_1 H1_1 118.3 . .
C1_1 C2_1 C3_1 118.1 . .
C1_1 C2_1 H2_1 120.9 . .
C3_1 C2_1 H2_1 121.0 . .
O1_1 C3_1 C2_1 114.8 . .
O1_1 C3_1 C4_1 125.3 . .
C2_1 C3_1 C4_1 119.9 . .
C3_1 C4_1 C5_1 117.9 . .
C3_1 C4_1 H4_1 121.0 . .
C5_1 C4_1 H4_1 121.1 . .
N1_1 C5_1 C4_1 122.5 . .
N1_1 C5_1 C6_1 114.2 . .
C4_1 C5_1 C6_1 123.3 . .
N2_1 C6_1 C7_1 123.0 . .
N2_1 C6_1 C5_1 113.7 . .
C7_1 C6_1 C5_1 123.3 . .
C6_1 C7_1 C8_1 118.0 . .
C6_1 C7_1 H7_1 120.9 . .
C8_1 C7_1 H7_1 121.0 . .
O2_1 C8_1 C9_1 115.4 . .
O2_1 C8_1 C7_1 125.4 . .
C9_1 C8_1 C7_1 119.2 . .
C10_1 C9_1 C8_1 118.6 . .
C10_1 C9_1 H9_1 120.7 . .
C8_1 C9_1 H9_1 120.8 . .
N2_1 C10_1 C9_1 123.8 . .
N2_1 C10_1 H10_1 118.1 . .
C9_1 C10_1 H10_1 118.1 . .
O1_1 C11_1 H11A_1 109.5 . .
O1_1 C11_1 H11B_1 109.5 . .
H11A_1 C11_1 H11B_1 109.5 . .
O1_1 C11_1 H11C_1 109.5 . .
H11A_1 C11_1 H11C_1 109.5 . .
H11B_1 C11_1 H11C_1 109.5 . .
O2_1 C12_1 H12A_1 109.5 . .
O2_1 C12_1 H12B_1 109.5 . .
H12A_1 C12_1 H12B_1 109.5 . .
O2_1 C12_1 H12C_1 109.5 . .
H12A_1 C12_1 H12C_1 109.5 . .
H12B_1 C12_1 H12C_1 109.5 . .
C1_2 N1_2 C5_2 118.1 . .
C1_2 N1_2 Cu2 127.0(2) . .
C5_2 N1_2 Cu2 114.8(2) . .
C10_2 N2_2 C6_2 117.4 . .
C10_2 N2_2 Cu2 127.7(3) . .
C6_2 N2_2 Cu2 114.9(3) . .
C3_2 O1_2 C11_2 118.6(2) . .
C8_2 O2_2 C12_2 118.8(2) . .
N1_2 C1_2 C2_2 123.5 . .
N1_2 C1_2 H1_2 118.3 . .
C2_2 C1_2 H1_2 118.3 . .
C1_2 C2_2 C3_2 118.1 . .
C1_2 C2_2 H2_2 120.9 . .
C3_2 C2_2 H2_2 121.0 . .
O1_2 C3_2 C2_2 114.8 . .
O1_2 C3_2 C4_2 125.3 . .
C2_2 C3_2 C4_2 119.9 . .
C3_2 C4_2 C5_2 117.9 . .
C3_2 C4_2 H4_2 121.0 . .
C5_2 C4_2 H4_2 121.1 . .
N1_2 C5_2 C4_2 122.5 . .
N1_2 C5_2 C6_2 114.2 . .
C4_2 C5_2 C6_2 123.3 . .
N2_2 C6_2 C7_2 123.0 . .
N2_2 C6_2 C5_2 113.7 . .
C7_2 C6_2 C5_2 123.3 . .
C6_2 C7_2 C8_2 118.0 . .
C6_2 C7_2 H7_2 120.9 . .
C8_2 C7_2 H7_2 121.0 . .
O2_2 C8_2 C9_2 115.4 . .
O2_2 C8_2 C7_2 125.4 . .
C9_2 C8_2 C7_2 119.2 . .
C10_2 C9_2 C8_2 118.6 . .
C10_2 C9_2 H9_2 120.7 . .
C8_2 C9_2 H9_2 120.7 . .
N2_2 C10_2 C9_2 123.8 . .
N2_2 C10_2 H10_2 118.1 . .
C9_2 C10_2 H10_2 118.1 . .
O1_2 C11_2 H11A_2 109.5 . .
O1_2 C11_2 H11B_2 109.5 . .
H11A_2 C11_2 H11B_2 109.5 . .
O1_2 C11_2 H11C_2 109.5 . .
H11A_2 C11_2 H11C_2 109.5 . .
H11B_2 C11_2 H11C_2 109.5 . .
O2_2 C12_2 C5_11 150(2) . 1_455
O2_2 C12_2 C4_11 143.1(19) . 1_455
C5_11 C12_2 C4_11 42(2) 1_455 1_455
O2_2 C12_2 H12A_2 109.5 . .
C5_11 C12_2 H12A_2 43.3 1_455 .
C4_11 C12_2 H12A_2 81.2 1_455 .
O2_2 C12_2 H12B_2 109.5 . .
C5_11 C12_2 H12B_2 77.4 1_455 .
C4_11 C12_2 H12B_2 36.5 1_455 .
H12A_2 C12_2 H12B_2 109.5 . .
O2_2 C12_2 H12C_2 109.5 . .
C5_11 C12_2 H12C_2 94.6 1_455 .
C4_11 C12_2 H12C_2 99.0 1_455 .
H12A_2 C12_2 H12C_2 109.5 . .
H12B_2 C12_2 H12C_2 109.5 . .
C1_3 N1_3 C5_3 118.1 . .
C1_3 N1_3 Cu3 127.3(2) . .
C5_3 N1_3 Cu3 114.3(2) . .
C10_3 N2_3 C6_3 117.4 . .
C10_3 N2_3 Cu3 127.5(2) . .
C6_3 N2_3 Cu3 115.1(2) . .
C3_3 O1_3 C11_3 118.6(2) . .
C8_3 O2_3 C12_3 118.9(2) . .
N1_3 C1_3 C2_3 123.5 . .
N1_3 C1_3 H1_3 118.3 . .
C2_3 C1_3 H1_3 118.3 . .
C1_3 C2_3 C3_3 118.1 . .
C1_3 C2_3 H2_3 120.9 . .
C3_3 C2_3 H2_3 121.0 . .
O1_3 C3_3 C2_3 114.8 . .
O1_3 C3_3 C4_3 125.3 . .
C2_3 C3_3 C4_3 119.9 . .
C3_3 C4_3 C5_3 117.9 . .
C3_3 C4_3 H4_3 121.0 . .
C5_3 C4_3 H4_3 121.1 . .
N1_3 C5_3 C4_3 122.5 . .
N1_3 C5_3 C6_3 114.2 . .
C4_3 C5_3 C6_3 123.3 . .
N2_3 C6_3 C7_3 123.0 . .
N2_3 C6_3 C5_3 113.7 . .
C7_3 C6_3 C5_3 123.3 . .
C6_3 C7_3 C8_3 118.0 . .
C6_3 C7_3 H7_3 120.9 . .
C8_3 C7_3 H7_3 121.0 . .
O2_3 C8_3 C9_3 115.4 . .
O2_3 C8_3 C7_3 125.4 . .
C9_3 C8_3 C7_3 119.2 . .
C10_3 C9_3 C8_3 118.6 . .
C10_3 C9_3 H9_3 120.7 . .
C8_3 C9_3 H9_3 120.8 . .
N2_3 C10_3 C9_3 123.8 . .
N2_3 C10_3 H10_3 118.1 . .
C9_3 C10_3 H10_3 118.1 . .
O1_3 C11_3 H11A_3 109.5 . .
O1_3 C11_3 H11B_3 109.5 . .
H11A_3 C11_3 H11B_3 109.5 . .
O1_3 C11_3 H11C_3 109.5 . .
H11A_3 C11_3 H11C_3 109.5 . .
H11B_3 C11_3 H11C_3 109.5 . .
O2_3 C12_3 H12A_3 109.5 . .
O2_3 C12_3 H12B_3 109.5 . .
H12A_3 C12_3 H12B_3 109.5 . .
O2_3 C12_3 H12C_3 109.5 . .
H12A_3 C12_3 H12C_3 109.5 . .
H12B_3 C12_3 H12C_3 109.5 . .
C1_4 N1_4 C5_4 118.1 . .
C1_4 N1_4 Cu4 126.7(3) . .
C5_4 N1_4 Cu4 114.6(3) . .
C10_4 N2_4 C6_4 117.4 . .
C10_4 N2_4 Cu4 127.0(2) . .
C6_4 N2_4 Cu4 115.4(2) . .
C3_4 O1_4 C11_4 118.8(2) . .
C8_4 O2_4 C12_4 118.8(2) . .
N1_4 C1_4 C2_4 123.5 . .
N1_4 C1_4 H1_4 118.3 . .
C2_4 C1_4 H1_4 118.3 . .
C1_4 C2_4 C3_4 118.1 . .
C1_4 C2_4 H2_4 120.9 . .
C3_4 C2_4 H2_4 121.0 . .
O1_4 C3_4 C2_4 114.8 . .
O1_4 C3_4 C4_4 125.3 . .
C2_4 C3_4 C4_4 119.9 . .
C3_4 C4_4 C5_4 117.9 . .
C3_4 C4_4 H4_4 121.0 . .
C5_4 C4_4 H4_4 121.1 . .
N1_4 C5_4 C4_4 122.5 . .
N1_4 C5_4 C6_4 114.2 . .
C4_4 C5_4 C6_4 123.3 . .
N2_4 C6_4 C7_4 123.0 . .
N2_4 C6_4 C5_4 113.7 . .
C7_4 C6_4 C5_4 123.3 . .
C6_4 C7_4 C8_4 118.0 . .
C6_4 C7_4 H7_4 120.9 . .
C8_4 C7_4 H7_4 121.0 . .
O2_4 C8_4 C9_4 115.4 . .
O2_4 C8_4 C7_4 125.4 . .
C9_4 C8_4 C7_4 119.2 . .
C10_4 C9_4 C8_4 118.6 . .
C10_4 C9_4 H9_4 120.7 . .
C8_4 C9_4 H9_4 120.8 . .
N2_4 C10_4 C9_4 123.8 . .
N2_4 C10_4 H10_4 118.1 . .
C9_4 C10_4 H10_4 118.1 . .
O1_4 C11_4 H11A_4 109.5 . .
O1_4 C11_4 H11B_4 109.5 . .
H11A_4 C11_4 H11B_4 109.5 . .
O1_4 C11_4 H11C_4 109.5 . .
H11A_4 C11_4 H11C_4 109.5 . .
H11B_4 C11_4 H11C_4 109.5 . .
O2_4 C12_4 H12A_4 109.5 . .
O2_4 C12_4 H12B_4 109.5 . .
H12A_4 C12_4 H12B_4 109.5 . .
O2_4 C12_4 H12C_4 109.5 . .
H12A_4 C12_4 H12C_4 109.5 . .
H12B_4 C12_4 H12C_4 109.5 . .
C1_5 N1_5 C5_5 118.1 . .
C1_5 N1_5 Cu5 126.6(2) . .
C5_5 N1_5 Cu5 115.3(2) . .
C10_5 N2_5 C6_5 117.4 . .
C10_5 N2_5 Cu5 127.7(2) . .
C6_5 N2_5 Cu5 114.8(2) . .
C3_5 O1_5 C11_5 118.7(2) . .
C8_5 O2_5 C12_5 119.0(2) . .
N1_5 C1_5 C2_5 123.5 . .
N1_5 C1_5 H1_5 118.3 . .
C2_5 C1_5 H1_5 118.3 . .
C1_5 C2_5 C3_5 118.1 . .
C1_5 C2_5 H2_5 120.9 . .
C3_5 C2_5 H2_5 121.0 . .
O1_5 C3_5 C2_5 114.8 . .
O1_5 C3_5 C4_5 125.3 . .
C2_5 C3_5 C4_5 119.9 . .
C3_5 C4_5 C5_5 117.9 . .
C3_5 C4_5 H4_5 121.0 . .
C5_5 C4_5 H4_5 121.1 . .
N1_5 C5_5 C4_5 122.5 . .
N1_5 C5_5 C6_5 114.2 . .
C4_5 C5_5 C6_5 123.3 . .
N2_5 C6_5 C7_5 123.0 . .
N2_5 C6_5 C5_5 113.7 . .
C7_5 C6_5 C5_5 123.3 . .
C6_5 C7_5 C8_5 118.0 . .
C6_5 C7_5 H7_5 120.9 . .
C8_5 C7_5 H7_5 121.0 . .
O2_5 C8_5 C9_5 115.4 . .
O2_5 C8_5 C7_5 125.4 . .
C9_5 C8_5 C7_5 119.2 . .
C10_5 C9_5 C8_5 118.6 . .
C10_5 C9_5 H9_5 120.7 . .
C8_5 C9_5 H9_5 120.8 . .
N2_5 C10_5 C9_5 123.8 . .
N2_5 C10_5 H10_5 118.1 . .
C9_5 C10_5 H10_5 118.1 . .
O1_5 C11_5 H11A_5 109.5 . .
O1_5 C11_5 H11B_5 109.5 . .
H11A_5 C11_5 H11B_5 109.5 . .
O1_5 C11_5 H11C_5 109.5 . .
H11A_5 C11_5 H11C_5 109.5 . .
H11B_5 C11_5 H11C_5 109.5 . .
O2_5 C12_5 H12A_5 109.5 . .
O2_5 C12_5 H12B_5 109.5 . .
H12A_5 C12_5 H12B_5 109.5 . .
O2_5 C12_5 H12C_5 109.5 . .
H12A_5 C12_5 H12C_5 109.5 . .
H12B_5 C12_5 H12C_5 109.5 . .
C1_6 N1_6 C5_6 118.1 . .
C1_6 N1_6 Cu6 126.0(2) . .
C5_6 N1_6 Cu6 114.2(3) . .
C10_6 N2_6 C6_6 117.4 . .
C10_6 N2_6 Cu6 128.9(3) . .
C6_6 N2_6 Cu6 112.9(3) . .
C3_6 O1_6 C11_6 118.6(2) . .
C8_6 O2_6 C12_6 119.0(2) . .
N1_6 C1_6 C2_6 123.5 . .
N1_6 C1_6 H1_6 118.3 . .
C2_6 C1_6 H1_6 118.3 . .
C1_6 C2_6 C3_6 118.1 . .
C1_6 C2_6 H2_6 120.9 . .
C3_6 C2_6 H2_6 121.0 . .
O1_6 C3_6 C2_6 114.8 . .
O1_6 C3_6 C4_6 125.3 . .
C2_6 C3_6 C4_6 119.9 . .
C3_6 C4_6 C5_6 117.9 . .
C3_6 C4_6 H4_6 121.0 . .
C5_6 C4_6 H4_6 121.1 . .
N1_6 C5_6 C4_6 122.5 . .
N1_6 C5_6 C6_6 114.2 . .
C4_6 C5_6 C6_6 123.3 . .
N2_6 C6_6 C7_6 123.0 . .
N2_6 C6_6 C5_6 113.7 . .
C7_6 C6_6 C5_6 123.3 . .
C6_6 C7_6 C8_6 118.0 . .
C6_6 C7_6 H7_6 120.9 . .
C8_6 C7_6 H7_6 121.0 . .
O2_6 C8_6 C9_6 115.4 . .
O2_6 C8_6 C7_6 125.4 . .
C9_6 C8_6 C7_6 119.2 . .
C10_6 C9_6 C8_6 118.6 . .
C10_6 C9_6 H9_6 120.7 . .
C8_6 C9_6 H9_6 120.8 . .
N2_6 C10_6 C9_6 123.8 . .
N2_6 C10_6 H10_6 118.1 . .
C9_6 C10_6 H10_6 118.1 . .
O1_6 C11_6 H11A_6 109.5 . .
O1_6 C11_6 H11B_6 109.5 . .
H11A_6 C11_6 H11B_6 109.5 . .
O1_6 C11_6 H11C_6 109.5 . .
H11A_6 C11_6 H11C_6 109.5 . .
H11B_6 C11_6 H11C_6 109.5 . .
O2_6 C12_6 H12A_6 109.5 . .
O2_6 C12_6 H12B_6 109.5 . .
H12A_6 C12_6 H12B_6 109.5 . .
O2_6 C12_6 H12C_6 109.5 . .
H12A_6 C12_6 H12C_6 109.5 . .
H12B_6 C12_6 H12C_6 109.5 . .
C1_7 N1_7 C5_7 118.1 . .
C1_7 N1_7 Cu7 127.3(2) . .
C5_7 N1_7 Cu7 114.2(2) . .
C10_7 N2_7 C6_7 117.4 . .
C10_7 N2_7 Cu7 127.0(2) . .
C6_7 N2_7 Cu7 114.8(2) . .
C3_7 O1_7 C11_7 118.8(2) . .
C8_7 O2_7 C12_7 118.7(2) . .
N1_7 C1_7 C2_7 123.5 . .
N1_7 C1_7 H1_7 118.3 . .
C2_7 C1_7 H1_7 118.3 . .
C1_7 C2_7 C3_7 118.1 . .
C1_7 C2_7 H2_7 120.9 . .
C3_7 C2_7 H2_7 121.0 . .
O1_7 C3_7 C2_7 114.8 . .
O1_7 C3_7 C4_7 125.3 . .
C2_7 C3_7 C4_7 119.9 . .
C3_7 C4_7 C5_7 117.9 . .
C3_7 C4_7 H4_7 121.0 . .
C5_7 C4_7 H4_7 121.1 . .
N1_7 C5_7 C4_7 122.5 . .
N1_7 C5_7 C6_7 114.2 . .
C4_7 C5_7 C6_7 123.3 . .
N2_7 C6_7 C7_7 123.0 . .
N2_7 C6_7 C5_7 113.7 . .
C7_7 C6_7 C5_7 123.3 . .
C6_7 C7_7 C8_7 118.0 . .
C6_7 C7_7 H7_7 120.9 . .
C8_7 C7_7 H7_7 121.0 . .
O2_7 C8_7 C9_7 115.4 . .
O2_7 C8_7 C7_7 125.4 . .
C9_7 C8_7 C7_7 119.2 . .
C10_7 C9_7 C8_7 118.6 . .
C10_7 C9_7 H9_7 120.7 . .
C8_7 C9_7 H9_7 120.8 . .
N2_7 C10_7 C9_7 123.8 . .
N2_7 C10_7 H10_7 118.1 . .
C9_7 C10_7 H10_7 118.1 . .
O1_7 C11_7 H11A_7 109.5 . .
O1_7 C11_7 H11B_7 109.5 . .
H11A_7 C11_7 H11B_7 109.5 . .
O1_7 C11_7 H11C_7 109.5 . .
H11A_7 C11_7 H11C_7 109.5 . .
H11B_7 C11_7 H11C_7 109.5 . .
O2_7 C12_7 H12A_7 109.5 . .
O2_7 C12_7 H12B_7 109.5 . .
H12A_7 C12_7 H12B_7 109.5 . .
O2_7 C12_7 H12C_7 109.5 . .
H12A_7 C12_7 H12C_7 109.5 . .
H12B_7 C12_7 H12C_7 109.5 . .
C1_8 N1_8 C5_8 118.1 . .
C1_8 N1_8 Cu8 126.53(19) . .
C5_8 N1_8 Cu8 115.27(19) . .
C10_8 N2_8 C6_8 117.4 . .
C10_8 N2_8 Cu8 127.9(2) . .
C6_8 N2_8 Cu8 114.8(2) . .
C3_8 O1_8 C11_8 118.8(2) . .
C8_8 O2_8 C12_8 119.4(2) . .
N1_8 C1_8 C2_8 123.5 . .
N1_8 C1_8 H1_8 118.3 . .
C2_8 C1_8 H1_8 118.3 . .
C1_8 C2_8 C3_8 118.1 . .
C1_8 C2_8 H2_8 120.9 . .
C3_8 C2_8 H2_8 121.0 . .
O1_8 C3_8 C2_8 114.8 . .
O1_8 C3_8 C4_8 125.3 . .
C2_8 C3_8 C4_8 119.9 . .
C3_8 C4_8 C5_8 117.9 . .
C3_8 C4_8 H4_8 121.0 . .
C5_8 C4_8 H4_8 121.1 . .
N1_8 C5_8 C4_8 122.5 . .
N1_8 C5_8 C6_8 114.2 . .
C4_8 C5_8 C6_8 123.3 . .
N2_8 C6_8 C7_8 123.0 . .
N2_8 C6_8 C5_8 113.7 . .
C7_8 C6_8 C5_8 123.3 . .
C6_8 C7_8 C8_8 118.0 . .
C6_8 C7_8 H7_8 120.9 . .
C8_8 C7_8 H7_8 121.0 . .
O2_8 C8_8 C9_8 115.4 . .
O2_8 C8_8 C7_8 125.4 . .
C9_8 C8_8 C7_8 119.2 . .
C10_8 C9_8 C8_8 118.6 . .
C10_8 C9_8 H9_8 120.7 . .
C8_8 C9_8 H9_8 120.7 . .
N2_8 C10_8 C9_8 123.8 . .
N2_8 C10_8 H10_8 118.1 . .
C9_8 C10_8 H10_8 118.1 . .
O1_8 C11_8 H11A_8 109.5 . .
O1_8 C11_8 H11B_8 109.5 . .
H11A_8 C11_8 H11B_8 109.5 . .
O1_8 C11_8 H11C_8 109.5 . .
H11A_8 C11_8 H11C_8 109.5 . .
H11B_8 C11_8 H11C_8 109.5 . .
O2_8 C12_8 H12A_8 109.5 . .
O2_8 C12_8 H12B_8 109.5 . .
H12A_8 C12_8 H12B_8 109.5 . .
O2_8 C12_8 H12C_8 109.5 . .
H12A_8 C12_8 H12C_8 109.5 . .
H12B_8 C12_8 H12C_8 109.5 . .
C1_9 N1_9 C5_9 118.1 . .
C1_9 N1_9 Cu9 127.4(3) . .
C5_9 N1_9 Cu9 114.4(3) . .
C10_9 N2_9 C6_9 117.4 . .
C10_9 N2_9 Cu9 128.1(3) . .
C6_9 N2_9 Cu9 114.1(3) . .
C3_9 O1_9 C11_9 118.7(2) . .
C8_9 O2_9 C12_9 118.9(2) . .
N1_9 C1_9 C2_9 123.5 . .
N1_9 C1_9 H1_9 118.3 . .
C2_9 C1_9 H1_9 118.3 . .
C1_9 C2_9 C3_9 118.1 . .
C1_9 C2_9 C11_24 91.7(5) . 1_455
C3_9 C2_9 C11_24 130.9(5) . 1_455
C1_9 C2_9 H2_9 120.9 . .
C3_9 C2_9 H2_9 121.0 . .
C11_24 C2_9 H2_9 48.3 1_455 .
O1_9 C3_9 C2_9 114.8 . .
O1_9 C3_9 C4_9 125.3 . .
C2_9 C3_9 C4_9 119.9 . .
C3_9 C4_9 C5_9 117.9 . .
C3_9 C4_9 H4_9 121.0 . .
C5_9 C4_9 H4_9 121.1 . .
N1_9 C5_9 C4_9 122.5 . .
N1_9 C5_9 C6_9 114.2 . .
C4_9 C5_9 C6_9 123.3 . .
N2_9 C6_9 C7_9 123.0 . .
N2_9 C6_9 C5_9 113.7 . .
C7_9 C6_9 C5_9 123.3 . .
C6_9 C7_9 C8_9 118.0 . .
C6_9 C7_9 H7_9 120.9 . .
C8_9 C7_9 H7_9 121.0 . .
O2_9 C8_9 C9_9 115.4 . .
O2_9 C8_9 C7_9 125.4 . .
C9_9 C8_9 C7_9 119.2 . .
C10_9 C9_9 C8_9 118.6 . .
C10_9 C9_9 H9_9 120.7 . .
C8_9 C9_9 H9_9 120.8 . .
N2_9 C10_9 C9_9 123.8 . .
N2_9 C10_9 H10_9 118.1 . .
C9_9 C10_9 H10_9 118.1 . .
O1_9 C11_9 H11A_9 109.5 . .
O1_9 C11_9 H11B_9 109.5 . .
H11A_9 C11_9 H11B_9 109.5 . .
O1_9 C11_9 H11C_9 109.5 . .
H11A_9 C11_9 H11C_9 109.5 . .
H11B_9 C11_9 H11C_9 109.5 . .
O2_9 C12_9 H12A_9 109.5 . .
O2_9 C12_9 H12B_9 109.5 . .
H12A_9 C12_9 H12B_9 109.5 . .
O2_9 C12_9 H12C_9 109.5 . .
H12A_9 C12_9 H12C_9 109.5 . .
H12B_9 C12_9 H12C_9 109.5 . .
C1_10 N1_10 C5_10 118.1 . .
C1_10 N1_10 Cu10 128.6(3) . .
C5_10 N1_10 Cu10 113.2(3) . .
C10_10 N2_10 C6_10 117.4 . .
C10_10 N2_10 Cu10 125.1(3) . .
C6_10 N2_10 Cu10 117.5(3) . .
C3_10 O1_10 C11_10 118.7(2) . .
C8_10 O2_10 C12_10 118.8(2) . .
N1_10 C1_10 C2_10 123.5 . .
N1_10 C1_10 H1_10 118.3 . .
C2_10 C1_10 H1_10 118.3 . .
C1_10 C2_10 C3_10 118.1 . .
C1_10 C2_10 H2_10 120.9 . .
C3_10 C2_10 H2_10 121.0 . .
O1_10 C3_10 C2_10 114.8 . .
O1_10 C3_10 C4_10 125.3 . .
C2_10 C3_10 C4_10 119.9 . .
C3_10 C4_10 C5_10 117.9 . .
C3_10 C4_10 H4_10 121.0 . .
C5_10 C4_10 H4_10 121.1 . .
N1_10 C5_10 C4_10 122.5 . .
N1_10 C5_10 C6_10 114.2 . .
C4_10 C5_10 C6_10 123.3 . .
N2_10 C6_10 C7_10 123.0 . .
N2_10 C6_10 C5_10 113.7 . .
C7_10 C6_10 C5_10 123.3 . .
C6_10 C7_10 C8_10 118.0 . .
C6_10 C7_10 H7_10 120.9 . .
C8_10 C7_10 H7_10 121.0 . .
O2_10 C8_10 C9_10 115.4 . .
O2_10 C8_10 C7_10 125.4 . .
C9_10 C8_10 C7_10 119.2 . .
C10_10 C9_10 C8_10 118.6 . .
C10_10 C9_10 H9_10 120.7 . .
C8_10 C9_10 H9_10 120.8 . .
N2_10 C10_10 C9_10 123.8 . .
N2_10 C10_10 H10_10 118.1 . .
C9_10 C10_10 H10_10 118.1 . .
O1_10 C11_10 H11A_10 109.5 . .
O1_10 C11_10 H11B_10 109.5 . .
H11A_10 C11_10 H11B_10 109.5 . .
O1_10 C11_10 H11C_10 109.5 . .
H11A_10 C11_10 H11C_10 109.5 . .
H11B_10 C11_10 H11C_10 109.5 . .
O2_10 C12_10 H12A_10 109.5 . .
O2_10 C12_10 H12B_10 109.5 . .
H12A_10 C12_10 H12B_10 109.5 . .
O2_10 C12_10 H12C_10 109.5 . .
H12A_10 C12_10 H12C_10 109.5 . .
H12B_10 C12_10 H12C_10 109.5 . .
C1_11 N1_11 C5_11 118.1 . .
C1_11 N1_11 Cu11 124.8(3) . .
C5_11 N1_11 Cu11 116.9(3) . .
C10_11 N2_11 C6_11 117.4 . .
C10_11 N2_11 Cu11 127.2(3) . .
C6_11 N2_11 Cu11 114.8(3) . .
C3_11 O1_11 C11_11 118.6(2) . .
C8_11 O2_11 C12_11 118.9(2) . .
N1_11 C1_11 C2_11 123.5 . .
N1_11 C1_11 H1_11 118.3 . .
C2_11 C1_11 H1_11 118.3 . .
C1_11 C2_11 C3_11 118.1 . .
C1_11 C2_11 H2_11 120.9 . .
C3_11 C2_11 H2_11 121.0 . .
O1_11 C3_11 C2_11 114.8 . .
O1_11 C3_11 C4_11 125.3 . .
C2_11 C3_11 C4_11 119.9 . .
C3_11 C4_11 C5_11 117.9 . .
C3_11 C4_11 C12_2 110.6(5) . 1_655
C5_11 C4_11 C12_2 63.2(4) . 1_655
C3_11 C4_11 H4_11 121.0 . .
C5_11 C4_11 H4_11 121.1 . .
C12_2 C4_11 H4_11 95.5 1_655 .
N1_11 C5_11 C4_11 122.5 . .
N1_11 C5_11 C6_11 114.2 . .
C4_11 C5_11 C6_11 123.3 . .
N1_11 C5_11 C12_2 106.7(6) . 1_655
C4_11 C5_11 C12_2 74.8(6) . 1_655
C6_11 C5_11 C12_2 89.4(6) . 1_655
N2_11 C6_11 C7_11 123.0 . .
N2_11 C6_11 C5_11 113.7 . .
C7_11 C6_11 C5_11 123.3 . .
C6_11 C7_11 C8_11 118.0 . .
C6_11 C7_11 H7_11 120.9 . .
C8_11 C7_11 H7_11 121.0 . .
O2_11 C8_11 C9_11 115.4 . .
O2_11 C8_11 C7_11 125.4 . .
C9_11 C8_11 C7_11 119.2 . .
C10_11 C9_11 C8_11 118.6 . .
C10_11 C9_11 H9_11 120.7 . .
C8_11 C9_11 H9_11 120.8 . .
N2_11 C10_11 C9_11 123.8 . .
N2_11 C10_11 H10_11 118.1 . .
C9_11 C10_11 H10_11 118.1 . .
O1_11 C11_11 H11A_11 109.5 . .
O1_11 C11_11 H11B_11 109.5 . .
H11A_11 C11_11 H11B_11 109.5 . .
O1_11 C11_11 H11C_11 109.5 . .
H11A_11 C11_11 H11C_11 109.5 . .
H11B_11 C11_11 H11C_11 109.5 . .
O2_11 C12_11 H12A_11 109.5 . .
O2_11 C12_11 H12B_11 109.5 . .
H12A_11 C12_11 H12B_11 109.5 . .
O2_11 C12_11 H12C_11 109.5 . .
H12A_11 C12_11 H12C_11 109.5 . .
H12B_11 C12_11 H12C_11 109.5 . .
C1_12 N1_12 C5_12 118.1 . .
C1_12 N1_12 Cu12 127.3(3) . .
C5_12 N1_12 Cu12 114.5(3) . .
C10_12 N2_12 C6_12 117.4 . .
C10_12 N2_12 Cu12 127.8(2) . .
C6_12 N2_12 Cu12 114.9(2) . .
C3_12 O1_12 C11_12 118.7(2) . .
C8_12 O2_12 C12_12 118.7(2) . .
N1_12 C1_12 C2_12 123.5 . .
N1_12 C1_12 H1_12 118.3 . .
C2_12 C1_12 H1_12 118.3 . .
C1_12 C2_12 C3_12 118.1 . .
C1_12 C2_12 H2_12 120.9 . .
C3_12 C2_12 H2_12 121.0 . .
O1_12 C3_12 C2_12 114.8 . .
O1_12 C3_12 C4_12 125.3 . .
C2_12 C3_12 C4_12 119.9 . .
C3_12 C4_12 C5_12 117.9 . .
C3_12 C4_12 H4_12 121.0 . .
C5_12 C4_12 H4_12 121.1 . .
N1_12 C5_12 C4_12 122.5 . .
N1_12 C5_12 C6_12 114.2 . .
C4_12 C5_12 C6_12 123.3 . .
N2_12 C6_12 C7_12 123.0 . .
N2_12 C6_12 C5_12 113.7 . .
C7_12 C6_12 C5_12 123.3 . .
C6_12 C7_12 C8_12 118.0 . .
C6_12 C7_12 H7_12 121.0 . .
C8_12 C7_12 H7_12 121.0 . .
O2_12 C8_12 C9_12 115.4 . .
O2_12 C8_12 C7_12 125.4 . .
C9_12 C8_12 C7_12 119.2 . .
C10_12 C9_12 C8_12 118.6 . .
C10_12 C9_12 H9_12 120.7 . .
C8_12 C9_12 H9_12 120.8 . .
N2_12 C10_12 C9_12 123.8 . .
N2_12 C10_12 H10_12 118.1 . .
C9_12 C10_12 H10_12 118.1 . .
O1_12 C11_12 H11A_12 109.5 . .
O1_12 C11_12 H11B_12 109.5 . .
H11A_12 C11_12 H11B_12 109.5 . .
O1_12 C11_12 H11C_12 109.5 . .
H11A_12 C11_12 H11C_12 109.5 . .
H11B_12 C11_12 H11C_12 109.5 . .
O2_12 C12_12 H12A_12 109.5 . .
O2_12 C12_12 H12B_12 109.5 . .
H12A_12 C12_12 H12B_12 109.5 . .
O2_12 C12_12 H12C_12 109.5 . .
H12A_12 C12_12 H12C_12 109.5 . .
H12B_12 C12_12 H12C_12 109.5 . .
C1_13 N1_13 C5_13 118.1 . .
C1_13 N1_13 Cu13 126.2(2) . .
C5_13 N1_13 Cu13 115.6(2) . .
C10_13 N2_13 C6_13 117.4 . .
C10_13 N2_13 Cu13 125.9(2) . .
C6_13 N2_13 Cu13 116.8(2) . .
C3_13 O1_13 C11_13 118.7(2) . .
C8_13 O2_13 C12_13 118.9(2) . .
N1_13 C1_13 C2_13 123.5 . .
N1_13 C1_13 H1_13 118.3 . .
C2_13 C1_13 H1_13 118.3 . .
C1_13 C2_13 C3_13 118.1 . .
C1_13 C2_13 H2_13 120.9 . .
C3_13 C2_13 H2_13 121.0 . .
O1_13 C3_13 C2_13 114.8 . .
O1_13 C3_13 C4_13 125.3 . .
C2_13 C3_13 C4_13 119.9 . .
C3_13 C4_13 C5_13 117.9 . .
C3_13 C4_13 H4_13 121.0 . .
C5_13 C4_13 H4_13 121.1 . .
N1_13 C5_13 C4_13 122.5 . .
N1_13 C5_13 C6_13 114.2 . .
C4_13 C5_13 C6_13 123.3 . .
N2_13 C6_13 C7_13 123.0 . .
N2_13 C6_13 C5_13 113.7 . .
C7_13 C6_13 C5_13 123.3 . .
C6_13 C7_13 C8_13 118.0 . .
C6_13 C7_13 H7_13 120.9 . .
C8_13 C7_13 H7_13 121.0 . .
O2_13 C8_13 C9_13 115.4 . .
O2_13 C8_13 C7_13 125.4 . .
C9_13 C8_13 C7_13 119.2 . .
C10_13 C9_13 C8_13 118.6 . .
C10_13 C9_13 H9_13 120.7 . .
C8_13 C9_13 H9_13 120.8 . .
N2_13 C10_13 C9_13 123.8 . .
N2_13 C10_13 H10_13 118.1 . .
C9_13 C10_13 H10_13 118.1 . .
O1_13 C11_13 H11A_13 109.5 . .
O1_13 C11_13 H11B_13 109.5 . .
H11A_13 C11_13 H11B_13 109.5 . .
O1_13 C11_13 H11C_13 109.5 . .
H11A_13 C11_13 H11C_13 109.5 . .
H11B_13 C11_13 H11C_13 109.5 . .
O2_13 C12_13 C12_16 112.4(7) . 2_666
O2_13 C12_13 H12A_13 109.5 . .
C12_16 C12_13 H12A_13 20.5 2_666 .
O2_13 C12_13 H12B_13 109.5 . .
C12_16 C12_13 H12B_13 123.9 2_666 .
H12A_13 C12_13 H12B_13 109.5 . .
O2_13 C12_13 H12C_13 109.5 . .
C12_16 C12_13 H12C_13 89.9 2_666 .
H12A_13 C12_13 H12C_13 109.5 . .
H12B_13 C12_13 H12C_13 109.5 . .
C1_14 N1_14 C5_14 118.1 . .
C1_14 N1_14 Cu14 127.6(2) . .
C5_14 N1_14 Cu14 114.3(2) . .
C10_14 N2_14 C6_14 117.4 . .
C10_14 N2_14 Cu14 127.1(2) . .
C6_14 N2_14 Cu14 115.3(2) . .
C3_14 O1_14 C11_14 118.7(2) . .
C8_14 O2_14 C12_14 118.8(2) . .
N1_14 C1_14 C2_14 123.5 . .
N1_14 C1_14 H1_14 118.3 . .
C2_14 C1_14 H1_14 118.3 . .
C1_14 C2_14 C3_14 118.1 . .
C1_14 C2_14 H2_14 120.9 . .
C3_14 C2_14 H2_14 121.0 . .
O1_14 C3_14 C2_14 114.8 . .
O1_14 C3_14 C4_14 125.3 . .
C2_14 C3_14 C4_14 119.9 . .
C3_14 C4_14 C5_14 117.9 . .
C3_14 C4_14 H4_14 121.0 . .
C5_14 C4_14 H4_14 121.1 . .
N1_14 C5_14 C4_14 122.5 . .
N1_14 C5_14 C6_14 114.2 . .
C4_14 C5_14 C6_14 123.3 . .
N2_14 C6_14 C7_14 123.0 . .
N2_14 C6_14 C5_14 113.7 . .
C7_14 C6_14 C5_14 123.3 . .
C6_14 C7_14 C8_14 118.0 . .
C6_14 C7_14 H7_14 120.9 . .
C8_14 C7_14 H7_14 121.0 . .
O2_14 C8_14 C9_14 115.4 . .
O2_14 C8_14 C7_14 125.4 . .
C9_14 C8_14 C7_14 119.2 . .
C10_14 C9_14 C8_14 118.6 . .
C10_14 C9_14 H9_14 120.7 . .
C8_14 C9_14 H9_14 120.8 . .
N2_14 C10_14 C9_14 123.8 . .
N2_14 C10_14 H10_14 118.1 . .
C9_14 C10_14 H10_14 118.1 . .
O1_14 C11_14 H11A_14 109.5 . .
O1_14 C11_14 H11B_14 109.5 . .
H11A_14 C11_14 H11B_14 109.5 . .
O1_14 C11_14 H11C_14 109.5 . .
H11A_14 C11_14 H11C_14 109.5 . .
H11B_14 C11_14 H11C_14 109.5 . .
O2_14 C12_14 H12A_14 109.5 . .
O2_14 C12_14 H12B_14 109.5 . .
H12A_14 C12_14 H12B_14 109.5 . .
O2_14 C12_14 H12C_14 109.5 . .
H12A_14 C12_14 H12C_14 109.5 . .
H12B_14 C12_14 H12C_14 109.5 . .
C1_15 N1_15 C5_15 118.1 . .
C1_15 N1_15 Cu15 127.59(19) . .
C5_15 N1_15 Cu15 114.14(19) . .
C10_15 N2_15 C6_15 117.4 . .
C10_15 N2_15 Cu15 126.3(2) . .
C6_15 N2_15 Cu15 115.8(2) . .
C3_15 O1_15 C11_15 118.7(2) . .
C8_15 O2_15 C12_15 118.8(2) . .
N1_15 C1_15 C2_15 123.5 . .
N1_15 C1_15 H1_15 118.3 . .
C2_15 C1_15 H1_15 118.3 . .
C1_15 C2_15 C3_15 118.1 . .
C1_15 C2_15 H2_15 120.9 . .
C3_15 C2_15 H2_15 121.0 . .
O1_15 C3_15 C2_15 114.8 . .
O1_15 C3_15 C4_15 125.3 . .
C2_15 C3_15 C4_15 119.9 . .
C3_15 C4_15 C5_15 117.9 . .
C3_15 C4_15 H4_15 121.0 . .
C5_15 C4_15 H4_15 121.1 . .
N1_15 C5_15 C4_15 122.5 . .
N1_15 C5_15 C6_15 114.2 . .
C4_15 C5_15 C6_15 123.3 . .
N2_15 C6_15 C7_15 123.0 . .
N2_15 C6_15 C5_15 113.7 . .
C7_15 C6_15 C5_15 123.3 . .
C6_15 C7_15 C8_15 118.0 . .
C6_15 C7_15 H7_15 120.9 . .
C8_15 C7_15 H7_15 121.0 . .
O2_15 C8_15 C9_15 115.4 . .
O2_15 C8_15 C7_15 125.4 . .
C9_15 C8_15 C7_15 119.2 . .
C10_15 C9_15 C8_15 118.6 . .
C10_15 C9_15 H9_15 120.7 . .
C8_15 C9_15 H9_15 120.8 . .
N2_15 C10_15 C9_15 123.8 . .
N2_15 C10_15 H10_15 118.1 . .
C9_15 C10_15 H10_15 118.1 . .
O1_15 C11_15 H11A_15 109.5 . .
O1_15 C11_15 H11B_15 109.5 . .
H11A_15 C11_15 H11B_15 109.5 . .
O1_15 C11_15 H11C_15 109.5 . .
H11A_15 C11_15 H11C_15 109.5 . .
H11B_15 C11_15 H11C_15 109.5 . .
O2_15 C12_15 H12A_15 109.5 . .
O2_15 C12_15 H12B_15 109.5 . .
H12A_15 C12_15 H12B_15 109.5 . .
O2_15 C12_15 H12C_15 109.5 . .
H12A_15 C12_15 H12C_15 109.5 . .
H12B_15 C12_15 H12C_15 109.5 . .
C1_16 N1_16 C5_16 118.1 . .
C1_16 N1_16 Cu16 127.76(18) . .
C5_16 N1_16 Cu16 113.61(18) . .
C10_16 N2_16 C6_16 117.4 . .
C10_16 N2_16 Cu16 126.73(17) . .
C6_16 N2_16 Cu16 114.73(18) . .
C3_16 O1_16 C11_16 118.7(2) . .
C8_16 O2_16 C12_16 118.9(2) . .
N1_16 C1_16 C2_16 123.5 . .
N1_16 C1_16 H1_16 118.3 . .
C2_16 C1_16 H1_16 118.3 . .
C1_16 C2_16 C3_16 118.1 . .
C1_16 C2_16 H2_16 120.9 . .
C3_16 C2_16 H2_16 121.0 . .
O1_16 C3_16 C2_16 114.8 . .
O1_16 C3_16 C4_16 125.3 . .
C2_16 C3_16 C4_16 119.9 . .
C3_16 C4_16 C5_16 117.9 . .
C3_16 C4_16 H4_16 121.0 . .
C5_16 C4_16 H4_16 121.1 . .
N1_16 C5_16 C4_16 122.5 . .
N1_16 C5_16 C6_16 114.2 . .
C4_16 C5_16 C6_16 123.3 . .
N2_16 C6_16 C7_16 123.0 . .
N2_16 C6_16 C5_16 113.7 . .
C7_16 C6_16 C5_16 123.3 . .
C6_16 C7_16 C8_16 118.0 . .
C6_16 C7_16 H7_16 120.9 . .
C8_16 C7_16 H7_16 121.0 . .
O2_16 C8_16 C9_16 115.4 . .
O2_16 C8_16 C7_16 125.4 . .
C9_16 C8_16 C7_16 119.2 . .
C10_16 C9_16 C8_16 118.6 . .
C10_16 C9_16 H9_16 120.7 . .
C8_16 C9_16 H9_16 120.8 . .
N2_16 C10_16 C9_16 123.8 . .
N2_16 C10_16 H10_16 118.1 . .
C9_16 C10_16 H10_16 118.1 . .
O1_16 C11_16 H11A_16 109.5 . .
O1_16 C11_16 H11B_16 109.5 . .
H11A_16 C11_16 H11B_16 109.5 . .
O1_16 C11_16 H11C_16 109.5 . .
H11A_16 C11_16 H11C_16 109.5 . .
H11B_16 C11_16 H11C_16 109.5 . .
O2_16 C12_16 C12_13 125.8(7) . 2_666
O2_16 C12_16 H12A_16 109.5 . .
C12_13 C12_16 H12A_16 17.7 2_666 .
O2_16 C12_16 H12B_16 109.5 . .
C12_13 C12_16 H12B_16 95.4 2_666 .
H12A_16 C12_16 H12B_16 109.5 . .
O2_16 C12_16 H12C_16 109.5 . .
C12_13 C12_16 H12C_16 105.8 2_666 .
H12A_16 C12_16 H12C_16 109.5 . .
H12B_16 C12_16 H12C_16 109.5 . .
C1_17 N1_17 C5_17 118.1 . .
C1_17 N1_17 Cu17 128.0(3) . .
C5_17 N1_17 Cu17 113.9(3) . .
C10_17 N2_17 C6_17 117.4 . .
C10_17 N2_17 Cu17 128.9(3) . .
C6_17 N2_17 Cu17 113.8(3) . .
C3_17 O1_17 C11_17 118.7(2) . .
C8_17 O2_17 C12_17 118.8(2) . .
N1_17 C1_17 C2_17 123.5 . .
N1_17 C1_17 H1_17 118.3 . .
C2_17 C1_17 H1_17 118.3 . .
C1_17 C2_17 C3_17 118.1 . .
C1_17 C2_17 H2_17 120.9 . .
C3_17 C2_17 H2_17 121.0 . .
O1_17 C3_17 C2_17 114.8 . .
O1_17 C3_17 C4_17 125.3 . .
C2_17 C3_17 C4_17 119.9 . .
C3_17 C4_17 C5_17 117.9 . .
C3_17 C4_17 H4_17 121.0 . .
C5_17 C4_17 H4_17 121.1 . .
N1_17 C5_17 C4_17 122.5 . .
N1_17 C5_17 C6_17 114.2 . .
C4_17 C5_17 C6_17 123.3 . .
N2_17 C6_17 C7_17 123.0 . .
N2_17 C6_17 C5_17 113.7 . .
C7_17 C6_17 C5_17 123.3 . .
C6_17 C7_17 C8_17 118.0 . .
C6_17 C7_17 H7_17 120.9 . .
C8_17 C7_17 H7_17 121.0 . .
O2_17 C8_17 C9_17 115.4 . .
O2_17 C8_17 C7_17 125.4 . .
C9_17 C8_17 C7_17 119.2 . .
C10_17 C9_17 C8_17 118.6 . .
C10_17 C9_17 H9_17 120.7 . .
C8_17 C9_17 H9_17 120.8 . .
N2_17 C10_17 C9_17 123.8 . .
N2_17 C10_17 H10_17 118.1 . .
C9_17 C10_17 H10_17 118.1 . .
O1_17 C11_17 H11A_17 109.5 . .
O1_17 C11_17 H11B_17 109.5 . .
H11A_17 C11_17 H11B_17 109.5 . .
O1_17 C11_17 H11C_17 109.5 . .
H11A_17 C11_17 H11C_17 109.5 . .
H11B_17 C11_17 H11C_17 109.5 . .
O2_17 C12_17 H12A_17 109.5 . .
O2_17 C12_17 H12B_17 109.5 . .
H12A_17 C12_17 H12B_17 109.5 . .
O2_17 C12_17 H12C_17 109.5 . .
H12A_17 C12_17 H12C_17 109.5 . .
H12B_17 C12_17 H12C_17 109.5 . .
C1_18 N1_18 C5_18 118.1 . .
C1_18 N1_18 Cu18 128.6(3) . .
C5_18 N1_18 Cu18 113.2(3) . .
C10_18 N2_18 C6_18 117.4 . .
C10_18 N2_18 Cu18 126.0(3) . .
C6_18 N2_18 Cu18 116.7(3) . .
C3_18 O1_18 C11_18 118.6(2) . .
C8_18 O2_18 C12_18 118.7(2) . .
N1_18 C1_18 C2_18 123.5 . .
N1_18 C1_18 H1_18 118.3 . .
C2_18 C1_18 H1_18 118.3 . .
C1_18 C2_18 C3_18 118.1 . .
C1_18 C2_18 H2_18 120.9 . .
C3_18 C2_18 H2_18 121.0 . .
O1_18 C3_18 C2_18 114.8 . .
O1_18 C3_18 C4_18 125.3 . .
C2_18 C3_18 C4_18 119.9 . .
C3_18 C4_18 C5_18 117.9 . .
C3_18 C4_18 H4_18 121.0 . .
C5_18 C4_18 H4_18 121.1 . .
N1_18 C5_18 C4_18 122.5 . .
N1_18 C5_18 C6_18 114.2 . .
C4_18 C5_18 C6_18 123.3 . .
N2_18 C6_18 C7_18 123.0 . .
N2_18 C6_18 C5_18 113.7 . .
C7_18 C6_18 C5_18 123.3 . .
C6_18 C7_18 C8_18 118.0 . .
C6_18 C7_18 H7_18 120.9 . .
C8_18 C7_18 H7_18 121.0 . .
O2_18 C8_18 C9_18 115.4 . .
O2_18 C8_18 C7_18 125.4 . .
C9_18 C8_18 C7_18 119.2 . .
C10_18 C9_18 C8_18 118.6 . .
C10_18 C9_18 H9_18 120.7 . .
C8_18 C9_18 H9_18 120.8 . .
N2_18 C10_18 C9_18 123.8 . .
N2_18 C10_18 H10_18 118.1 . .
C9_18 C10_18 H10_18 118.1 . .
O1_18 C11_18 H11A_18 109.5 . .
O1_18 C11_18 H11B_18 109.5 . .
H11A_18 C11_18 H11B_18 109.5 . .
O1_18 C11_18 H11C_18 109.5 . .
H11A_18 C11_18 H11C_18 109.5 . .
H11B_18 C11_18 H11C_18 109.5 . .
O2_18 C12_18 H12A_18 109.5 . .
O2_18 C12_18 H12B_18 109.5 . .
H12A_18 C12_18 H12B_18 109.5 . .
O2_18 C12_18 H12C_18 109.5 . .
H12A_18 C12_18 H12C_18 109.5 . .
H12B_18 C12_18 H12C_18 109.5 . .
C1_19 N1_19 C5_19 118.1 . .
C1_19 N1_19 Cu19 126.46(18) . .
C5_19 N1_19 Cu19 115.45(18) . .
C10_19 N2_19 C6_19 117.4 . .
C10_19 N2_19 Cu19 126.82(17) . .
C6_19 N2_19 Cu19 115.68(17) . .
C3_19 O1_19 C11_19 119.0(2) . .
C8_19 O2_19 C12_19 118.8(2) . .
N1_19 C1_19 C2_19 123.5 . .
N1_19 C1_19 H1_19 118.3 . .
C2_19 C1_19 H1_19 118.3 . .
C1_19 C2_19 C3_19 118.1 . .
C1_19 C2_19 H2_19 120.9 . .
C3_19 C2_19 H2_19 121.0 . .
O1_19 C3_19 C2_19 114.8 . .
O1_19 C3_19 C4_19 125.3 . .
C2_19 C3_19 C4_19 119.9 . .
C3_19 C4_19 C5_19 117.9 . .
C3_19 C4_19 H4_19 121.0 . .
C5_19 C4_19 H4_19 121.1 . .
N1_19 C5_19 C4_19 122.5 . .
N1_19 C5_19 C6_19 114.2 . .
C4_19 C5_19 C6_19 123.3 . .
N2_19 C6_19 C7_19 123.0 . .
N2_19 C6_19 C5_19 113.7 . .
C7_19 C6_19 C5_19 123.3 . .
C6_19 C7_19 C8_19 118.0 . .
C6_19 C7_19 H7_19 120.9 . .
C8_19 C7_19 H7_19 121.0 . .
O2_19 C8_19 C9_19 115.4 . .
O2_19 C8_19 C7_19 125.4 . .
C9_19 C8_19 C7_19 119.2 . .
C10_19 C9_19 C8_19 118.6 . .
C10_19 C9_19 H9_19 120.7 . .
C8_19 C9_19 H9_19 120.7 . .
N2_19 C10_19 C9_19 123.8 . .
N2_19 C10_19 H10_19 118.1 . .
C9_19 C10_19 H10_19 118.1 . .
O1_19 C11_19 H11A_19 109.5 . .
O1_19 C11_19 H11B_19 109.5 . .
H11A_19 C11_19 H11B_19 109.5 . .
O1_19 C11_19 H11C_19 109.5 . .
H11A_19 C11_19 H11C_19 109.5 . .
H11B_19 C11_19 H11C_19 109.5 . .
O2_19 C12_19 H12A_19 109.5 . .
O2_19 C12_19 H12B_19 109.5 . .
H12A_19 C12_19 H12B_19 109.5 . .
O2_19 C12_19 H12C_19 109.5 . .
H12A_19 C12_19 H12C_19 109.5 . .
H12B_19 C12_19 H12C_19 109.5 . .
C1_20 N1_20 C5_20 118.1 . .
C1_20 N1_20 Cu20 125.6(2) . .
C5_20 N1_20 Cu20 116.2(2) . .
C10_20 N2_20 C6_20 117.4 . .
C10_20 N2_20 Cu20 127.8(2) . .
C6_20 N2_20 Cu20 114.8(2) . .
C3_20 O1_20 C11_20 118.7(2) . .
C8_20 O2_20 C12_20 118.8(2) . .
N1_20 C1_20 C2_20 123.5 . .
N1_20 C1_20 H1_20 118.3 . .
C2_20 C1_20 H1_20 118.3 . .
C1_20 C2_20 C3_20 118.1 . .
C1_20 C2_20 H2_20 120.9 . .
C3_20 C2_20 H2_20 121.0 . .
O1_20 C3_20 C2_20 114.8 . .
O1_20 C3_20 C4_20 125.3 . .
C2_20 C3_20 C4_20 119.9 . .
C3_20 C4_20 C5_20 117.9 . .
C3_20 C4_20 H4_20 121.0 . .
C5_20 C4_20 H4_20 121.1 . .
N1_20 C5_20 C4_20 122.5 . .
N1_20 C5_20 C6_20 114.2 . .
C4_20 C5_20 C6_20 123.3 . .
N2_20 C6_20 C7_20 123.0 . .
N2_20 C6_20 C5_20 113.7 . .
C7_20 C6_20 C5_20 123.3 . .
C6_20 C7_20 C8_20 118.0 . .
C6_20 C7_20 H7_20 120.9 . .
C8_20 C7_20 H7_20 121.0 . .
O2_20 C8_20 C9_20 115.4 . .
O2_20 C8_20 C7_20 125.4 . .
C9_20 C8_20 C7_20 119.2 . .
C10_20 C9_20 C8_20 118.6 . .
C10_20 C9_20 H9_20 120.7 . .
C8_20 C9_20 H9_20 120.8 . .
N2_20 C10_20 C9_20 123.8 . .
N2_20 C10_20 H10_20 118.1 . .
C9_20 C10_20 H10_20 118.1 . .
O1_20 C11_20 H11A_20 109.5 . .
O1_20 C11_20 H11B_20 109.5 . .
H11A_20 C11_20 H11B_20 109.5 . .
O1_20 C11_20 H11C_20 109.5 . .
H11A_20 C11_20 H11C_20 109.5 . .
H11B_20 C11_20 H11C_20 109.5 . .
O2_20 C12_20 H12A_20 109.5 . .
O2_20 C12_20 H12B_20 109.5 . .
H12A_20 C12_20 H12B_20 109.5 . .
O2_20 C12_20 H12C_20 109.5 . .
H12A_20 C12_20 H12C_20 109.5 . .
H12B_20 C12_20 H12C_20 109.5 . .
C1_21 N1_21 C5_21 118.1 . .
C1_21 N1_21 Cu21 127.3(2) . .
C5_21 N1_21 Cu21 114.3(2) . .
C10_21 N2_21 C6_21 117.4 . .
C10_21 N2_21 Cu21 128.2(2) . .
C6_21 N2_21 Cu21 113.7(2) . .
C3_21 O1_21 C11_21 118.7(2) . .
C8_21 O2_21 C12_21 118.9(2) . .
N1_21 C1_21 C2_21 123.5 . .
N1_21 C1_21 H1_21 118.3 . .
C2_21 C1_21 H1_21 118.3 . .
C1_21 C2_21 C3_21 118.1 . .
C1_21 C2_21 H2_21 120.9 . .
C3_21 C2_21 H2_21 121.0 . .
O1_21 C3_21 C2_21 114.8 . .
O1_21 C3_21 C4_21 125.3 . .
C2_21 C3_21 C4_21 119.9 . .
C3_21 C4_21 C5_21 117.9 . .
C3_21 C4_21 H4_21 121.0 . .
C5_21 C4_21 H4_21 121.1 . .
N1_21 C5_21 C4_21 122.5 . .
N1_21 C5_21 C6_21 114.2 . .
C4_21 C5_21 C6_21 123.3 . .
N2_21 C6_21 C7_21 123.0 . .
N2_21 C6_21 C5_21 113.7 . .
C7_21 C6_21 C5_21 123.3 . .
C6_21 C7_21 C8_21 118.1 . .
C6_21 C7_21 H7_21 120.9 . .
C8_21 C7_21 H7_21 121.0 . .
O2_21 C8_21 C9_21 115.4 . .
O2_21 C8_21 C7_21 125.4 . .
C9_21 C8_21 C7_21 119.2 . .
C10_21 C9_21 C8_21 118.6 . .
C10_21 C9_21 H9_21 120.7 . .
C8_21 C9_21 H9_21 120.7 . .
N2_21 C10_21 C9_21 123.8 . .
N2_21 C10_21 H10_21 118.1 . .
C9_21 C10_21 H10_21 118.1 . .
O1_21 C11_21 H11A_21 109.5 . .
O1_21 C11_21 H11B_21 109.5 . .
H11A_21 C11_21 H11B_21 109.5 . .
O1_21 C11_21 H11C_21 109.5 . .
H11A_21 C11_21 H11C_21 109.5 . .
H11B_21 C11_21 H11C_21 109.5 . .
O2_21 C12_21 H12A_21 109.5 . .
O2_21 C12_21 H12B_21 109.5 . .
H12A_21 C12_21 H12B_21 109.5 . .
O2_21 C12_21 H12C_21 109.5 . .
H12A_21 C12_21 H12C_21 109.5 . .
H12B_21 C12_21 H12C_21 109.5 . .
C1_22 N1_22 C5_22 118.1 . .
C1_22 N1_22 Cu22 127.6(2) . .
C5_22 N1_22 Cu22 114.3(2) . .
C10_22 N2_22 C6_22 117.4 . .
C10_22 N2_22 Cu22 127.5(3) . .
C6_22 N2_22 Cu22 115.1(3) . .
C3_22 O1_22 C11_22 118.7(2) . .
C8_22 O2_22 C12_22 118.7(2) . .
N1_22 C1_22 C2_22 123.5 . .
N1_22 C1_22 H1_22 118.3 . .
C2_22 C1_22 H1_22 118.3 . .
C1_22 C2_22 C3_22 118.1 . .
C1_22 C2_22 H2_22 120.9 . .
C3_22 C2_22 H2_22 121.0 . .
O1_22 C3_22 C2_22 114.8 . .
O1_22 C3_22 C4_22 125.3 . .
C2_22 C3_22 C4_22 119.9 . .
C3_22 C4_22 C5_22 117.9 . .
C3_22 C4_22 H4_22 121.0 . .
C5_22 C4_22 H4_22 121.1 . .
N1_22 C5_22 C4_22 122.5 . .
N1_22 C5_22 C6_22 114.2 . .
C4_22 C5_22 C6_22 123.3 . .
N2_22 C6_22 C7_22 123.0 . .
N2_22 C6_22 C5_22 113.7 . .
C7_22 C6_22 C5_22 123.3 . .
C6_22 C7_22 C8_22 118.0 . .
C6_22 C7_22 H7_22 120.9 . .
C8_22 C7_22 H7_22 121.0 . .
O2_22 C8_22 C9_22 115.4 . .
O2_22 C8_22 C7_22 125.4 . .
C9_22 C8_22 C7_22 119.2 . .
C10_22 C9_22 C8_22 118.6 . .
C10_22 C9_22 H9_22 120.7 . .
C8_22 C9_22 H9_22 120.8 . .
N2_22 C10_22 C9_22 123.8 . .
N2_22 C10_22 H10_22 118.1 . .
C9_22 C10_22 H10_22 118.1 . .
O1_22 C11_22 H11A_22 109.5 . .
O1_22 C11_22 H11B_22 109.5 . .
H11A_22 C11_22 H11B_22 109.5 . .
O1_22 C11_22 H11C_22 109.5 . .
H11A_22 C11_22 H11C_22 109.5 . .
H11B_22 C11_22 H11C_22 109.5 . .
O2_22 C12_22 O10 147.5(10) . 2_665
O2_22 C12_22 H12A_22 109.5 . .
O10 C12_22 H12A_22 77.0 2_665 .
O2_22 C12_22 H12B_22 109.5 . .
O10 C12_22 H12B_22 41.8 2_665 .
H12A_22 C12_22 H12B_22 109.5 . .
O2_22 C12_22 H12C_22 109.5 . .
O10 C12_22 H12C_22 97.3 2_665 .
H12A_22 C12_22 H12C_22 109.5 . .
H12B_22 C12_22 H12C_22 109.5 . .
C1_23 N1_23 C5_23 118.1 . .
C1_23 N1_23 Cu23 127.3(2) . .
C5_23 N1_23 Cu23 114.2(2) . .
C10_23 N2_23 C6_23 117.4 . .
C10_23 N2_23 Cu23 126.3(2) . .
C6_23 N2_23 Cu23 115.4(2) . .
C3_23 O1_23 C11_23 118.8(2) . .
C8_23 O2_23 C12_23 118.7(2) . .
N1_23 C1_23 C2_23 123.5 . .
N1_23 C1_23 H1_23 118.3 . .
C2_23 C1_23 H1_23 118.3 . .
C1_23 C2_23 C3_23 118.1 . .
C1_23 C2_23 H2_23 120.9 . .
C3_23 C2_23 H2_23 121.0 . .
O1_23 C3_23 C2_23 114.8 . .
O1_23 C3_23 C4_23 125.3 . .
C2_23 C3_23 C4_23 119.9 . .
C3_23 C4_23 C5_23 117.9 . .
C3_23 C4_23 H4_23 121.0 . .
C5_23 C4_23 H4_23 121.1 . .
N1_23 C5_23 C4_23 122.5 . .
N1_23 C5_23 C6_23 114.2 . .
C4_23 C5_23 C6_23 123.3 . .
N2_23 C6_23 C7_23 123.0 . .
N2_23 C6_23 C5_23 113.7 . .
C7_23 C6_23 C5_23 123.3 . .
C6_23 C7_23 C8_23 118.0 . .
C6_23 C7_23 H7_23 120.9 . .
C8_23 C7_23 H7_23 121.0 . .
O2_23 C8_23 C9_23 115.4 . .
O2_23 C8_23 C7_23 125.4 . .
C9_23 C8_23 C7_23 119.2 . .
C10_23 C9_23 C8_23 118.6 . .
C10_23 C9_23 H9_23 120.7 . .
C8_23 C9_23 H9_23 120.8 . .
N2_23 C10_23 C9_23 123.8 . .
N2_23 C10_23 H10_23 118.1 . .
C9_23 C10_23 H10_23 118.1 . .
O1_23 C11_23 H11A_23 109.5 . .
O1_23 C11_23 H11B_23 109.5 . .
H11A_23 C11_23 H11B_23 109.5 . .
O1_23 C11_23 H11C_23 109.5 . .
H11A_23 C11_23 H11C_23 109.5 . .
H11B_23 C11_23 H11C_23 109.5 . .
O2_23 C12_23 H12A_23 109.5 . .
O2_23 C12_23 H12B_23 109.5 . .
H12A_23 C12_23 H12B_23 109.5 . .
O2_23 C12_23 H12C_23 109.5 . .
H12A_23 C12_23 H12C_23 109.5 . .
H12B_23 C12_23 H12C_23 109.5 . .
C1_24 N1_24 C5_24 118.1 . .
C1_24 N1_24 Cu24 127.92(19) . .
C5_24 N1_24 Cu24 114.00(19) . .
C10_24 N2_24 C6_24 117.4 . .
C10_24 N2_24 Cu24 127.48(18) . .
C6_24 N2_24 Cu24 115.03(18) . .
C3_24 O1_24 C11_24 118.9(2) . .
C8_24 O2_24 C12_24 118.8(2) . .
N1_24 C1_24 C2_24 123.5 . .
N1_24 C1_24 H1_24 118.3 . .
C2_24 C1_24 H1_24 118.3 . .
C1_24 C2_24 C3_24 118.1 . .
C1_24 C2_24 H2_24 120.9 . .
C3_24 C2_24 H2_24 121.0 . .
O1_24 C3_24 C2_24 114.8 . .
O1_24 C3_24 C4_24 125.3 . .
C2_24 C3_24 C4_24 119.9 . .
C3_24 C4_24 C5_24 117.9 . .
C3_24 C4_24 H4_24 121.0 . .
C5_24 C4_24 H4_24 121.1 . .
N1_24 C5_24 C4_24 122.5 . .
N1_24 C5_24 C6_24 114.2 . .
C4_24 C5_24 C6_24 123.3 . .
N2_24 C6_24 C7_24 123.0 . .
N2_24 C6_24 C5_24 113.7 . .
C7_24 C6_24 C5_24 123.3 . .
C6_24 C7_24 C8_24 118.0 . .
C6_24 C7_24 H7_24 120.9 . .
C8_24 C7_24 H7_24 121.0 . .
O2_24 C8_24 C9_24 115.4 . .
O2_24 C8_24 C7_24 125.4 . .
C9_24 C8_24 C7_24 119.2 . .
C10_24 C9_24 C8_24 118.6 . .
C10_24 C9_24 H9_24 120.7 . .
C8_24 C9_24 H9_24 120.8 . .
N2_24 C10_24 C9_24 123.8 . .
N2_24 C10_24 H10_24 118.1 . .
C9_24 C10_24 H10_24 118.1 . .
O1_24 C11_24 C2_9 139.1(18) . 1_655
O1_24 C11_24 H11A_24 109.5 . .
C2_9 C11_24 H11A_24 74.3 1_655 .
O1_24 C11_24 H11B_24 109.5 . .
C2_9 C11_24 H11B_24 39.1 1_655 .
H11A_24 C11_24 H11B_24 109.5 . .
O1_24 C11_24 H11C_24 109.5 . .
C2_9 C11_24 H11C_24 107.0 1_655 .
H11A_24 C11_24 H11C_24 109.5 . .
H11B_24 C11_24 H11C_24 109.5 . .
O2_24 C12_24 H12A_24 109.5 . .
O2_24 C12_24 H12B_24 109.5 . .
H12A_24 C12_24 H12B_24 109.5 . .
O2_24 C12_24 H12C_24 109.5 . .
H12A_24 C12_24 H12C_24 109.5 . .
H12B_24 C12_24 H12C_24 109.5 . .
O4_25 Cl1_25 O1_25 109.5 . .
O4_25 Cl1_25 O2_25 109.5 . .
O1_25 Cl1_25 O2_25 109.5 . .
O4_25 Cl1_25 O3_25 109.5 . .
O1_25 Cl1_25 O3_25 109.5 . .
O2_25 Cl1_25 O3_25 109.5 . .
O3_26 Cl1_26 O2_26 109.5 . .
O3_26 Cl1_26 O1_26 109.5 . .
O2_26 Cl1_26 O1_26 109.5 . .
O3_26 Cl1_26 O4_26 109.5 . .
O2_26 Cl1_26 O4_26 109.5 . .
O1_26 Cl1_26 O4_26 109.5 . .
Cl1_26 O3_26 Cu22 138.1(8) . .
O4_27 Cl1_27 O3_27 109.5 . .
O4_27 Cl1_27 O2_27 109.5 . .
O3_27 Cl1_27 O2_27 109.5 . .
O4_27 Cl1_27 O1_27 109.5 . .
O3_27 Cl1_27 O1_27 109.5 . .
O2_27 Cl1_27 O1_27 109.5 . .
O2_28 Cl1_28 O4_28 109.5 . .
O2_28 Cl1_28 O1_28 109.5 . .
O4_28 Cl1_28 O1_28 109.5 . .
O2_28 Cl1_28 O3_28 109.5 . .
O4_28 Cl1_28 O3_28 109.5 . .
O1_28 Cl1_28 O3_28 109.5 . .
O3_29 Cl1_29 O4_29 109.5 . .
O3_29 Cl1_29 O1_29 109.5 . .
O4_29 Cl1_29 O1_29 109.5 . .
O3_29 Cl1_29 O2_29 109.5 . .
O4_29 Cl1_29 O2_29 109.5 . .
O1_29 Cl1_29 O2_29 109.5 . .
O4_30 Cl1_30 O1_30 109.5 . .
O4_30 Cl1_30 O2_30 109.5 . .
O1_30 Cl1_30 O2_30 109.5 . .
O4_30 Cl1_30 O3_30 109.5 . .
O1_30 Cl1_30 O3_30 109.5 . .
O2_30 Cl1_30 O3_30 109.5 . .
C1_31 O1_31 Cu1 127.0(12) . .
C1_31 O2_31 Cu2 129.8(13) . .
C2_31 O3_31 Cu3 130.2(13) . .
C2_31 O4_31 Cu4 127.5(12) . .
C3_31 O5_31 Cu5 129.8(13) . .
C3_31 O6_31 Cu6 127.7(13) . .
O2_31 C1_31 O1_31 123.6(17) . .
O2_31 C1_31 C4_31 116.7(18) . .
O1_31 C1_31 C4_31 118.6(17) . .
O3_31 C2_31 O4_31 124.5(18) . .
O3_31 C2_31 C6_31 120.2(17) . .
O4_31 C2_31 C6_31 114.9(16) . .
O5_31 C3_31 O6_31 126.8(18) . .
O5_31 C3_31 C8_31 117.3(18) . .
O6_31 C3_31 C8_31 115.7(17) . .
C5_31 C4_31 C9_31 120.5(17) . .
C5_31 C4_31 C1_31 121.1(17) . .
C9_31 C4_31 C1_31 118.0(18) . .
C6_31 C5_31 C4_31 120.1(17) . .
C6_31 C5_31 H5_31 120.0 . .
C4_31 C5_31 H5_31 120.0 . .
C5_31 C6_31 C7_31 119.6(18) . .
C5_31 C6_31 C2_31 117.3(16) . .
C7_31 C6_31 C2_31 122.8(17) . .
C8_31 C7_31 C6_31 121.1(18) . .
C8_31 C7_31 H7_31 119.4 . .
C6_31 C7_31 H7_31 119.4 . .
C7_31 C8_31 C9_31 119.1(17) . .
C7_31 C8_31 C3_31 119.3(17) . .
C9_31 C8_31 C3_31 121.5(18) . .
C8_31 C9_31 C4_31 119.5(18) . .
C8_31 C9_31 H9_31 120.3 . .
C4_31 C9_31 H9_31 120.3 . .
C1_32 O1_32 Cu1 130.8(13) . .
C1_32 O2_32 Cu2 131.0(13) . .
C2_32 O3_32 Cu9 115.8(13) . .
C2_32 O4_32 Cu10 138.1(14) . .
C3_32 O5_32 Cu8 131.7(15) . .
C3_32 O6_32 Cu7 122.1(13) . .
O2_32 C1_32 O1_32 121.4(18) . .
O2_32 C1_32 C4_32 118.7(18) . .
O1_32 C1_32 C4_32 119.9(17) . .
O4_32 C2_32 O3_32 128.8(19) . .
O4_32 C2_32 C6_32 118.8(18) . .
O3_32 C2_32 C6_32 112.2(18) . .
O5_32 C3_32 O6_32 128.9(19) . .
O5_32 C3_32 C8_32 119(2) . .
O6_32 C3_32 C8_32 111.1(19) . .
C9_32 C4_32 C5_32 123.9(18) . .
C9_32 C4_32 C1_32 118.0(18) . .
C5_32 C4_32 C1_32 117.9(17) . .
C6_32 C5_32 C4_32 115.5(17) . .
C6_32 C5_32 H5_32 122.3 . .
C4_32 C5_32 H5_32 122.3 . .
C5_32 C6_32 C7_32 123.8(18) . .
C5_32 C6_32 C2_32 121.1(17) . .
C7_32 C6_32 C2_32 114.9(18) . .
C8_32 C7_32 C6_32 118.9(19) . .
C8_32 C7_32 H7_32 120.5 . .
C6_32 C7_32 H7_32 120.5 . .
C7_32 C8_32 C9_32 120.4(17) . .
C7_32 C8_32 C3_32 118.4(19) . .
C9_32 C8_32 C3_32 121.2(18) . .
C4_32 C9_32 C8_32 116.5(18) . .
C4_32 C9_32 H9_32 121.7 . .
C8_32 C9_32 H9_32 121.7 . .
C1_33 O1_33 Cu3 134.0(12) . .
C1_33 O2_33 Cu4 121.6(11) . .
C2_33 O3_33 Cu11 130.1(12) . .
C2_33 O4_33 Cu12 125.1(12) . .
C3_33 O5_33 Cu10 128.2(12) . .
C3_33 O6_33 Cu9 130.1(12) . .
O1_33 C1_33 O2_33 125.9(17) . .
O1_33 C1_33 C4_33 118.2(17) . .
O2_33 C1_33 C4_33 115.0(16) . .
O3_33 C2_33 O4_33 121.3(17) . .
O3_33 C2_33 C6_33 116.0(17) . .
O4_33 C2_33 C6_33 120.9(18) . .
O6_33 C3_33 O5_33 124.9(17) . .
O6_33 C3_33 C8_33 118.2(16) . .
O5_33 C3_33 C8_33 115.4(17) . .
C9_33 C4_33 C1_33 120.6(16) . .
C9_33 C4_33 C5_33 117.7(16) . .
C1_33 C4_33 C5_33 121.2(16) . .
C6_33 C5_33 C4_33 119.8(17) . .
C6_33 C5_33 H5_33 120.1 . .
C4_33 C5_33 H5_33 120.1 . .
C5_33 C6_33 C7_33 123.7(17) . .
C5_33 C6_33 C2_33 122.3(18) . .
C7_33 C6_33 C2_33 113.9(16) . .
C6_33 C7_33 C8_33 119.2(16) . .
C6_33 C7_33 H7_33 120.4 . .
C8_33 C7_33 H7_33 120.4 . .
C9_33 C8_33 C3_33 122.2(16) . .
C9_33 C8_33 C7_33 115.5(16) . .
C3_33 C8_33 C7_33 121.9(16) . .
C4_33 C9_33 C8_33 123.9(16) . .
C4_33 C9_33 H9_33 118.0 . .
C8_33 C9_33 H9_33 118.0 . .
C1_34 O1_34 Cu5 126.1(14) . .
C1_34 O2_34 Cu6 134.3(13) . .
C2_34 O3_34 Cu7 126.8(13) . .
C2_34 O4_34 Cu8 130.6(13) . .
C3_34 O5_34 Cu12 133.2(15) . .
C3_34 O6_34 Cu11 129.2(14) . .
O2_34 C1_34 O1_34 124.9(19) . .
O2_34 C1_34 C4_34 117.0(18) . .
O1_34 C1_34 C4_34 118(2) . .
O4_34 C2_34 O3_34 121.5(18) . .
O4_34 C2_34 C6_34 121(2) . .
O3_34 C2_34 C6_34 117.2(19) . .
O6_34 C3_34 O5_34 121(2) . .
O6_34 C3_34 C8_34 115.9(19) . .
O5_34 C3_34 C8_34 123(2) . .
C5_34 C4_34 C9_34 120.9(19) . .
C5_34 C4_34 C1_34 121(2) . .
C9_34 C4_34 C1_34 117.0(18) . .
C4_34 C5_34 C6_34 121(2) . .
C4_34 C5_34 H5_34 119.4 . .
C6_34 C5_34 H5_34 119.4 . .
C7_34 C6_34 C5_34 119.7(18) . .
C7_34 C6_34 C2_34 119.0(19) . .
C5_34 C6_34 C2_34 121.2(19) . .
C6_34 C7_34 C8_34 117.1(18) . .
C6_34 C7_34 H7_34 121.4 . .
C8_34 C7_34 H7_34 121.4 . .
C9_34 C8_34 C7_34 121(2) . .
C9_34 C8_34 C3_34 124(2) . .
C7_34 C8_34 C3_34 114.7(18) . .
C8_34 C9_34 C4_34 119.7(19) . .
C8_34 C9_34 H9_34 120.2 . .
C4_34 C9_34 H9_34 120.2 . .
C1_35 O1_35 Cu13 125.0(10) . .
C1_35 O2_35 Cu14 131.7(11) . .
C2_35 O3_35 Cu21 126.2(10) . .
C2_35 O4_35 Cu22 130.0(10) . .
C3_35 O5_35 Cu20 127.2(11) . .
C3_35 O6_35 Cu19 133.2(11) . .
O2_35 C1_35 O1_35 123.5(14) . .
O2_35 C1_35 C4_35 118.3(15) . .
O1_35 C1_35 C4_35 118.1(14) . .
O3_35 C2_35 O4_35 127.6(15) . .
O3_35 C2_35 C6_35 116.7(13) . .
O4_35 C2_35 C6_35 115.7(13) . .
O6_35 C3_35 O5_35 122.8(15) . .
O6_35 C3_35 C8_35 119.9(15) . .
O5_35 C3_35 C8_35 116.8(15) . .
C5_35 C4_35 C9_35 121.6(14) . .
C5_35 C4_35 C1_35 116.3(14) . .
C9_35 C4_35 C1_35 122.1(14) . .
C4_35 C5_35 C6_35 116.5(14) . .
C4_35 C5_35 H5_35 121.7 . .
C6_35 C5_35 H5_35 121.7 . .
C7_35 C6_35 C5_35 124.1(15) . .
C7_35 C6_35 C2_35 119.0(14) . .
C5_35 C6_35 C2_35 116.8(13) . .
C6_35 C7_35 C8_35 114.4(14) . .
C6_35 C7_35 H7_35 122.8 . .
C8_35 C7_35 H7_35 122.8 . .
C9_35 C8_35 C7_35 126.1(15) . .
C9_35 C8_35 C3_35 116.7(15) . .
C7_35 C8_35 C3_35 116.7(14) . .
C8_35 C9_35 C4_35 117.1(15) . .
C8_35 C9_35 H9_35 121.4 . .
C4_35 C9_35 H9_35 121.4 . .
C1_36 O1_36 Cu13 123.3(11) . .
C1_36 O2_36 Cu14 127.6(11) . .
C2_36 O3_36 Cu15 133.5(10) . .
C2_36 O4_36 Cu16 122.2(10) . .
C3_36 O5_36 Cu17 134.9(13) . .
C3_36 O6_36 Cu18 127.9(13) . .
O2_36 C1_36 O1_36 126.9(16) . .
O2_36 C1_36 C4_36 122.0(15) . .
O1_36 C1_36 C4_36 111.0(15) . .
O4_36 C2_36 O3_36 127.3(14) . .
O4_36 C2_36 C6_36 116.5(14) . .
O3_36 C2_36 C6_36 115.3(14) . .
O5_36 C3_36 O6_36 120.3(18) . .
O5_36 C3_36 C8_36 119.6(18) . .
O6_36 C3_36 C8_36 120.1(18) . .
C9_36 C4_36 C5_36 121.3(16) . .
C9_36 C4_36 C1_36 121.9(15) . .
C5_36 C4_36 C1_36 116.2(15) . .
C6_36 C5_36 C4_36 121.0(16) . .
C6_36 C5_36 H5_36 119.5 . .
C4_36 C5_36 H5_36 119.5 . .
C5_36 C6_36 C7_36 120.1(14) . .
C5_36 C6_36 C2_36 123.1(15) . .
C7_36 C6_36 C2_36 116.4(14) . .
C8_36 C7_36 C6_36 118.9(15) . .
C8_36 C7_36 H7_36 120.5 . .
C6_36 C7_36 H7_36 120.5 . .
C7_36 C8_36 C3_36 119.0(17) . .
C7_36 C8_36 C9_36 118.8(16) . .
C3_36 C8_36 C9_36 121.3(16) . .
C4_36 C9_36 C8_36 119.6(15) . .
C4_36 C9_36 H9_36 120.2 . .
C8_36 C9_36 H9_36 120.2 . .
C1_37 O1_37 Cu15 131.8(10) . .
C1_37 O2_37 Cu16 126.3(10) . .
C2_37 O3_37 Cu23 133.3(10) . .
C2_37 O4_37 Cu24 124.5(10) . .
C3_37 O5_37 Cu22 131.4(10) . .
C3_37 O6_37 Cu21 121.9(10) . .
O1_37 C1_37 O2_37 125.7(14) . .
O1_37 C1_37 C4_37 117.7(14) . .
O2_37 C1_37 C4_37 116.2(13) . .
O3_37 C2_37 O4_37 123.5(13) . .
O3_37 C2_37 C6_37 120.9(14) . .
O4_37 C2_37 C6_37 115.2(14) . .
O6_37 C3_37 O5_37 127.0(15) . .
O6_37 C3_37 C8_37 117.4(14) . .
O5_37 C3_37 C8_37 115.1(14) . .
C9_37 C4_37 C5_37 116.6(14) . .
C9_37 C4_37 C1_37 121.6(13) . .
C5_37 C4_37 C1_37 121.8(14) . .
C4_37 C5_37 C6_37 122.6(14) . .
C4_37 C5_37 H5_37 118.7 . .
C6_37 C5_37 H5_37 118.7 . .
C7_37 C6_37 C5_37 116.9(13) . .
C7_37 C6_37 C2_37 124.7(14) . .
C5_37 C6_37 C2_37 117.7(14) . .
C8_37 C7_37 C6_37 120.6(14) . .
C8_37 C7_37 H7_37 119.7 . .
C6_37 C7_37 H7_37 119.7 . .
C9_37 C8_37 C7_37 121.7(15) . .
C9_37 C8_37 C3_37 120.5(14) . .
C7_37 C8_37 C3_37 116.6(13) . .
C8_37 C9_37 C4_37 121.4(14) . .
C8_37 C9_37 H9_37 119.3 . .
C4_37 C9_37 H9_37 119.3 . .
C1_38 O1_38 Cu17 127.9(13) . .
C1_38 O2_38 Cu18 131.9(13) . .
C2_38 O3_38 Cu19 129.1(12) . .
C2_38 O4_38 Cu20 130.4(11) . .
C3_38 O5_38 Cu24 128.8(9) . .
C3_38 O6_38 Cu23 131.7(11) . .
O2_38 C1_38 O1_38 124.6(18) . .
O2_38 C1_38 C4_38 119.2(16) . .
O1_38 C1_38 C4_38 116.0(16) . .
O3_38 C2_38 O4_38 121.6(14) . .
O3_38 C2_38 C6_38 118.7(15) . .
O4_38 C2_38 C6_38 119.3(14) . .
O6_38 C3_38 O5_38 122.8(13) . .
O6_38 C3_38 C8_38 119.4(15) . .
O5_38 C3_38 C8_38 117.4(13) . .
C5_38 C4_38 C9_38 121.8(16) . .
C5_38 C4_38 C1_38 119.8(15) . .
C9_38 C4_38 C1_38 118.0(15) . .
C6_38 C5_38 C4_38 119.7(15) . .
C6_38 C5_38 H5_38 120.1 . .
C4_38 C5_38 H5_38 120.1 . .
C5_38 C6_38 C7_38 121.2(15) . .
C5_38 C6_38 C2_38 120.2(14) . .
C7_38 C6_38 C2_38 118.0(15) . .
C6_38 C7_38 C8_38 118.6(15) . .
C6_38 C7_38 H7_38 120.7 . .
C8_38 C7_38 H7_38 120.7 . .
C9_38 C8_38 C7_38 123.3(14) . .
C9_38 C8_38 C3_38 117.0(14) . .
C7_38 C8_38 C3_38 119.4(15) . .
C8_38 C9_38 C4_38 115.3(14) . .
C8_38 C9_38 H9_38 122.3 . .
C4_38 C9_38 H9_38 122.3 . .

loop_
_geom_bond_atom_site_label_1
_geom_bond_atom_site_label_2
_geom_bond_distance
_geom_bond_site_symmetry_2
Cu1 O1_32 1.913(14) .
Cu1 O1_31 1.925(13) .
Cu1 N2_1 1.970(9) .
Cu1 N1_1 1.980(9) .
Cu1 O1 2.191(11) .
Cu2 O2_31 1.943(12) .
Cu2 N1_2 1.969(9) .
Cu2 O2_32 1.974(13) .
Cu2 N2_2 1.973(8) .
Cu2 O2 2.218(11) .
Cu3 O1_33 1.941(12) .
Cu3 O3_31 1.959(13) .
Cu3 N2_3 1.964(7) .
Cu3 N1_3 1.980(7) .
Cu3 O3 2.236(12) .
Cu4 O4_31 1.919(13) .
Cu4 O2_33 1.989(13) .
Cu4 N2_4 1.985(8) .
Cu4 N1_4 2.002(8) .
Cu4 O4 2.201(10) .
Cu5 O5_31 1.929(13) .
Cu5 O1_34 1.945(14) .
Cu5 N1_5 1.970(8) .
Cu5 N2_5 1.991(7) .
Cu6 O2_34 1.934(13) .
Cu6 N1_6 1.947(9) .
Cu6 O6_31 1.948(12) .
Cu6 N2_6 1.999(8) .
Cu6 O6 2.221(11) .
Cu7 O3_34 1.967(14) .
Cu7 O6_32 1.981(12) .
Cu7 N2_7 1.978(7) .
Cu7 N1_7 1.986(7) .
Cu7 O7 2.203(12) .
Cu7 Cu8 3.050(4) .
Cu8 O5_32 1.918(12) .
Cu8 O4_34 1.939(13) .
Cu8 N1_8 1.967(7) .
Cu8 N2_8 1.990(6) .
Cu8 O8 2.214(11) .
Cu9 N1_9 1.949(8) .
Cu9 O6_33 1.950(13) .
Cu9 N2_9 1.964(9) .
Cu9 O3_32 2.006(13) .
Cu9 O9 2.236(16) .
Cu10 N2_10 1.930(9) .
Cu10 O4_32 1.939(14) .
Cu10 O5_33 1.988(13) .
Cu10 N1_10 2.052(10) .
Cu10 O10 2.214(10) .
O10 C12_22 1.87(2) 2_665
Cu11 O6_34 1.913(15) .
Cu11 O3_33 1.954(13) .
Cu11 N1_11 1.993(9) .
Cu11 N2_11 2.060(10) .
Cu11 O11 2.332(16) .
Cu12 O5_34 1.921(15) .
Cu12 N2_12 1.964(9) .
Cu12 O4_33 1.969(12) .
Cu12 N1_12 1.969(7) .
Cu12 O12 2.219(11) .
Cu13 O1_35 1.939(11) .
Cu13 O1_36 1.978(11) .
Cu13 N2_13 2.013(8) .
Cu13 N1_13 2.039(7) .
Cu13 O13 2.228(9) .
Cu13 Cu14 3.023(3) .
Cu14 O2_35 1.920(10) .
Cu14 O2_36 1.932(12) .
Cu14 N2_14 1.961(7) .
Cu14 N1_14 1.984(8) .
Cu14 O14 2.219(11) .
Cu15 O3_36 1.949(11) .
Cu15 O1_37 1.956(10) .
Cu15 N2_15 1.969(6) .
Cu15 N1_15 2.011(7) .
Cu15 O15 2.239(9) .
Cu16 O2_37 1.952(10) .
Cu16 N2_16 1.965(6) .
Cu16 O4_36 1.978(10) .
Cu16 N1_16 1.992(6) .
Cu16 O16 2.199(9) .
Cu17 N1_17 1.926(9) .
Cu17 N2_17 1.938(10) .
Cu17 O5_36 1.956(13) .
Cu17 O1_38 1.972(13) .
Cu17 O17 2.216(11) .
Cu18 O2_38 1.908(13) .
Cu18 N2_18 1.926(10) .
Cu18 O6_36 1.978(13) .
Cu18 N1_18 2.022(9) .
Cu18 O18 2.212(11) .
Cu19 O3_38 1.920(11) .
Cu19 O6_35 1.939(12) .
Cu19 N1_19 2.000(6) .
Cu19 N2_19 2.002(6) .
Cu19 O19 2.209(9) .
Cu19 Cu20 3.050(3) .
Cu20 O4_38 1.931(12) .
Cu20 O5_35 1.951(11) .
Cu20 N1_20 1.974(7) .
Cu20 N2_20 2.023(7) .
Cu20 O20 2.233(11) .
Cu21 O6_37 1.931(11) .
Cu21 N1_21 1.945(7) .
Cu21 O3_35 1.952(11) .
Cu21 N2_21 1.972(6) .
Cu21 O21 2.204(10) .
Cu22 O5_37 1.930(11) .
Cu22 O4_35 1.951(11) .
Cu22 N2_22 1.957(7) .
Cu22 N1_22 1.974(8) .
Cu22 O3_26 2.291(11) .
Cu23 O3_37 1.942(11) .
Cu23 O6_38 1.945(10) .
Cu23 N2_23 1.980(7) .
Cu23 N1_23 2.008(7) .
Cu23 O23 2.210(9) .
Cu24 N2_24 1.947(6) .
Cu24 O5_38 1.958(10) .
Cu24 N1_24 1.971(6) .
Cu24 O4_37 1.973(9) .
Cu24 O24 2.216(10) .
N1_1 C1_1 1.3418 .
N1_1 C5_1 1.3480 .
N2_1 C10_1 1.3459 .
N2_1 C6_1 1.3495 .
O1_1 C3_1 1.3508 .
O1_1 C11_1 1.423(2) .
O2_1 C8_1 1.3488 .
O2_1 C12_1 1.423(2) .
C1_1 C2_1 1.3771 .
C1_1 H1_1 0.9301 .
C2_1 C3_1 1.3859 .
C2_1 H2_1 0.9298 .
C3_1 C4_1 1.3927 .
C4_1 C5_1 1.3952 .
C4_1 H4_1 0.9301 .
C5_1 C6_1 1.5006 .
C6_1 C7_1 1.3884 .
C7_1 C8_1 1.4023 .
C7_1 H7_1 0.9302 .
C8_1 C9_1 1.3846 .
C9_1 C10_1 1.3727 .
C9_1 H9_1 0.9295 .
C10_1 H10_1 0.9300 .
C11_1 H11A_1 0.9800 .
C11_1 H11B_1 0.9800 .
C11_1 H11C_1 0.9800 .
C12_1 H12A_1 0.9800 .
C12_1 H12B_1 0.9800 .
C12_1 H12C_1 0.9800 .
N1_2 C1_2 1.3417 .
N1_2 C5_2 1.3480 .
N2_2 C10_2 1.3460 .
N2_2 C6_2 1.3495 .
O1_2 C3_2 1.3508 .
O1_2 C11_2 1.422(2) .
O2_2 C8_2 1.3488 .
O2_2 C12_2 1.422(2) .
C1_2 C2_2 1.3770 .
C1_2 H1_2 0.9301 .
C2_2 C3_2 1.3860 .
C2_2 H2_2 0.9298 .
C3_2 C4_2 1.3927 .
C4_2 C5_2 1.3951 .
C4_2 H4_2 0.9301 .
C5_2 C6_2 1.5006 .
C6_2 C7_2 1.3885 .
C7_2 C8_2 1.4023 .
C7_2 H7_2 0.9303 .
C8_2 C9_2 1.3846 .
C9_2 C10_2 1.3726 .
C9_2 H9_2 0.9295 .
C10_2 H10_2 0.9300 .
C11_2 H11A_2 0.9800 .
C11_2 H11B_2 0.9800 .
C11_2 H11C_2 0.9800 .
C12_2 C5_11 1.86(9) 1_455
C12_2 C4_11 2.01(10) 1_455
C12_2 H12A_2 0.9800 .
C12_2 H12B_2 0.9800 .
C12_2 H12C_2 0.9800 .
N1_3 C1_3 1.3417 .
N1_3 C5_3 1.3480 .
N2_3 C10_3 1.3460 .
N2_3 C6_3 1.3496 .
O1_3 C3_3 1.3508 .
O1_3 C11_3 1.423(2) .
O2_3 C8_3 1.3488 .
O2_3 C12_3 1.421(2) .
C1_3 C2_3 1.3771 .
C1_3 H1_3 0.9301 .
C2_3 C3_3 1.3860 .
C2_3 H2_3 0.9298 .
C3_3 C4_3 1.3927 .
C4_3 C5_3 1.3952 .
C4_3 H4_3 0.9300 .
C5_3 C6_3 1.5005 .
C6_3 C7_3 1.3884 .
C7_3 C8_3 1.4023 .
C7_3 H7_3 0.9302 .
C8_3 C9_3 1.3846 .
C9_3 C10_3 1.3726 .
C9_3 H9_3 0.9295 .
C10_3 H10_3 0.9300 .
C11_3 H11A_3 0.9800 .
C11_3 H11B_3 0.9800 .
C11_3 H11C_3 0.9800 .
C12_3 H12A_3 0.9800 .
C12_3 H12B_3 0.9800 .
C12_3 H12C_3 0.9800 .
N1_4 C1_4 1.3417 .
N1_4 C5_4 1.3480 .
N2_4 C10_4 1.3459 .
N2_4 C6_4 1.3496 .
O1_4 C3_4 1.3509 .
O1_4 C11_4 1.421(2) .
O2_4 C8_4 1.3488 .
O2_4 C12_4 1.422(2) .
C1_4 C2_4 1.3770 .
C1_4 H1_4 0.9302 .
C2_4 C3_4 1.3859 .
C2_4 H2_4 0.9298 .
C3_4 C4_4 1.3927 .
C4_4 C5_4 1.3952 .
C4_4 H4_4 0.9301 .
C5_4 C6_4 1.5005 .
C6_4 C7_4 1.3885 .
C7_4 C8_4 1.4023 .
C7_4 H7_4 0.9302 .
C8_4 C9_4 1.3846 .
C9_4 C10_4 1.3727 .
C9_4 H9_4 0.9295 .
C10_4 H10_4 0.9301 .
C11_4 H11A_4 0.9800 .
C11_4 H11B_4 0.9800 .
C11_4 H11C_4 0.9800 .
C12_4 H12A_4 0.9800 .
C12_4 H12B_4 0.9800 .
C12_4 H12C_4 0.9800 .
N1_5 C1_5 1.3417 .
N1_5 C5_5 1.3480 .
N2_5 C10_5 1.3459 .
N2_5 C6_5 1.3495 .
O1_5 C3_5 1.3508 .
O1_5 C11_5 1.422(2) .
O2_5 C8_5 1.3488 .
O2_5 C12_5 1.421(2) .
C1_5 C2_5 1.3771 .
C1_5 H1_5 0.9301 .
C2_5 C3_5 1.3859 .
C2_5 H2_5 0.9298 .
C3_5 C4_5 1.3927 .
C4_5 C5_5 1.3952 .
C4_5 H4_5 0.9301 .
C5_5 C6_5 1.5006 .
C6_5 C7_5 1.3884 .
C7_5 C8_5 1.4023 .
C7_5 H7_5 0.9302 .
C8_5 C9_5 1.3846 .
C9_5 C10_5 1.3727 .
C9_5 H9_5 0.9295 .
C10_5 H10_5 0.9300 .
C11_5 H11A_5 0.9800 .
C11_5 H11B_5 0.9800 .
C11_5 H11C_5 0.9800 .
C12_5 H12A_5 0.9800 .
C12_5 H12B_5 0.9800 .
C12_5 H12C_5 0.9800 .
N1_6 C1_6 1.3417 .
N1_6 C5_6 1.3479 .
N2_6 C10_6 1.3459 .
N2_6 C6_6 1.3495 .
O1_6 C3_6 1.3508 .
O1_6 C11_6 1.423(2) .
O2_6 C8_6 1.3488 .
O2_6 C12_6 1.421(2) .
C1_6 C2_6 1.3771 .
C1_6 H1_6 0.9301 .
C2_6 C3_6 1.3860 .
C2_6 H2_6 0.9298 .
C3_6 C4_6 1.3927 .
C4_6 C5_6 1.3952 .
C4_6 H4_6 0.9301 .
C5_6 C6_6 1.5005 .
C6_6 C7_6 1.3885 .
C7_6 C8_6 1.4023 .
C7_6 H7_6 0.9303 .
C8_6 C9_6 1.3846 .
C9_6 C10_6 1.3727 .
C9_6 H9_6 0.9295 .
C10_6 H10_6 0.9300 .
C11_6 H11A_6 0.9800 .
C11_6 H11B_6 0.9800 .
C11_6 H11C_6 0.9800 .
C12_6 H12A_6 0.9800 .
C12_6 H12B_6 0.9800 .
C12_6 H12C_6 0.9800 .
N1_7 C1_7 1.3417 .
N1_7 C5_7 1.3480 .
N2_7 C10_7 1.3460 .
N2_7 C6_7 1.3494 .
O1_7 C3_7 1.3509 .
O1_7 C11_7 1.421(2) .
O2_7 C8_7 1.3488 .
O2_7 C12_7 1.423(2) .
C1_7 C2_7 1.3771 .
C1_7 H1_7 0.9301 .
C2_7 C3_7 1.3859 .
C2_7 H2_7 0.9298 .
C3_7 C4_7 1.3927 .
C4_7 C5_7 1.3952 .
C4_7 H4_7 0.9301 .
C5_7 C6_7 1.5005 .
C6_7 C7_7 1.3885 .
C7_7 C8_7 1.4023 .
C7_7 H7_7 0.9303 .
C8_7 C9_7 1.3846 .
C9_7 C10_7 1.3727 .
C9_7 H9_7 0.9295 .
C10_7 H10_7 0.9300 .
C11_7 H11A_7 0.9800 .
C11_7 H11B_7 0.9800 .
C11_7 H11C_7 0.9800 .
C12_7 H12A_7 0.9800 .
C12_7 H12B_7 0.9800 .
C12_7 H12C_7 0.9800 .
N1_8 C1_8 1.3417 .
N1_8 C5_8 1.3479 .
N2_8 C10_8 1.3459 .
N2_8 C6_8 1.3495 .
O1_8 C3_8 1.3509 .
O1_8 C11_8 1.421(2) .
O2_8 C8_8 1.3488 .
O2_8 C12_8 1.419(2) .
C1_8 C2_8 1.3770 .
C1_8 H1_8 0.9301 .
C2_8 C3_8 1.3859 .
C2_8 H2_8 0.9298 .
C3_8 C4_8 1.3927 .
C4_8 C5_8 1.3952 .
C4_8 H4_8 0.9301 .
C5_8 C6_8 1.5005 .
C6_8 C7_8 1.3885 .
C7_8 C8_8 1.4023 .
C7_8 H7_8 0.9302 .
C8_8 C9_8 1.3846 .
C9_8 C10_8 1.3726 .
C9_8 H9_8 0.9295 .
C10_8 H10_8 0.9300 .
C11_8 H11A_8 0.9800 .
C11_8 H11B_8 0.9800 .
C11_8 H11C_8 0.9800 .
C12_8 H12A_8 0.9800 .
C12_8 H12B_8 0.9800 .
C12_8 H12C_8 0.9800 .
N1_9 C1_9 1.3417 .
N1_9 C5_9 1.3480 .
N2_9 C10_9 1.3460 .
N2_9 C6_9 1.3495 .
O1_9 C3_9 1.3509 .
O1_9 C11_9 1.422(2) .
O2_9 C8_9 1.3488 .
O2_9 C12_9 1.422(2) .
C1_9 C2_9 1.3770 .
C1_9 H1_9 0.9301 .
C2_9 C3_9 1.3860 .
C2_9 C11_24 1.917(14) 1_455
C2_9 H2_9 0.9298 .
C3_9 C4_9 1.3927 .
C4_9 C5_9 1.3952 .
C4_9 H4_9 0.9300 .
C5_9 C6_9 1.5005 .
C6_9 C7_9 1.3884 .
C7_9 C8_9 1.4023 .
C7_9 H7_9 0.9302 .
C8_9 C9_9 1.3846 .
C9_9 C10_9 1.3727 .
C9_9 H9_9 0.9295 .
C10_9 H10_9 0.9300 .
C11_9 H11A_9 0.9800 .
C11_9 H11B_9 0.9800 .
C11_9 H11C_9 0.9800 .
C12_9 H12A_9 0.9800 .
C12_9 H12B_9 0.9800 .
C12_9 H12C_9 0.9800 .
N1_10 C1_10 1.3417 .
N1_10 C5_10 1.3480 .
N2_10 C10_10 1.3460 .
N2_10 C6_10 1.3495 .
O1_10 C3_10 1.3509 .
O1_10 C11_10 1.422(2) .
O2_10 C8_10 1.3488 .
O2_10 C12_10 1.422(2) .
C1_10 C2_10 1.3771 .
C1_10 H1_10 0.9301 .
C2_10 C3_10 1.3860 .
C2_10 H2_10 0.9297 .
C3_10 C4_10 1.3926 .
C4_10 C5_10 1.3952 .
C4_10 H4_10 0.9301 .
C5_10 C6_10 1.5005 .
C6_10 C7_10 1.3885 .
C7_10 C8_10 1.4023 .
C7_10 H7_10 0.9302 .
C8_10 C9_10 1.3846 .
C9_10 C10_10 1.3727 .
C9_10 H9_10 0.9295 .
C10_10 H10_10 0.9300 .
C11_10 H11A_10 0.9800 .
C11_10 H11B_10 0.9800 .
C11_10 H11C_10 0.9800 .
C12_10 H12A_10 0.9800 .
C12_10 H12B_10 0.9800 .
C12_10 H12C_10 0.9800 .
N1_11 C1_11 1.3417 .
N1_11 C5_11 1.3479 .
N2_11 C10_11 1.3460 .
N2_11 C6_11 1.3496 .
O1_11 C3_11 1.3509 .
O1_11 C11_11 1.423(2) .
O2_11 C8_11 1.3488 .
O2_11 C12_11 1.422(2) .
C1_11 C2_11 1.3770 .
C1_11 H1_11 0.9301 .
C2_11 C3_11 1.3859 .
C2_11 H2_11 0.9299 .
C3_11 C4_11 1.3927 .
C4_11 C5_11 1.3952 .
C4_11 H4_11 0.9301 .
C5_11 C6_11 1.5005 .
C6_11 C7_11 1.3884 .
C7_11 C8_11 1.4023 .
C7_11 H7_11 0.9302 .
C8_11 C9_11 1.3846 .
C9_11 C10_11 1.3727 .
C9_11 H9_11 0.9295 .
C10_11 H10_11 0.9300 .
C11_11 H11A_11 0.9800 .
C11_11 H11B_11 0.9800 .
C11_11 H11C_11 0.9800 .
C12_11 H12A_11 0.9800 .
C12_11 H12B_11 0.9800 .
C12_11 H12C_11 0.9800 .
N1_12 C1_12 1.3417 .
N1_12 C5_12 1.3479 .
N2_12 C10_12 1.3459 .
N2_12 C6_12 1.3495 .
O1_12 C3_12 1.3508 .
O1_12 C11_12 1.422(2) .
O2_12 C8_12 1.3488 .
O2_12 C12_12 1.422(2) .
C1_12 C2_12 1.3770 .
C1_12 H1_12 0.9301 .
C2_12 C3_12 1.3860 .
C2_12 H2_12 0.9298 .
C3_12 C4_12 1.3927 .
C4_12 C5_12 1.3952 .
C4_12 H4_12 0.9301 .
C5_12 C6_12 1.5005 .
C6_12 C7_12 1.3885 .
C7_12 C8_12 1.4024 .
C7_12 H7_12 0.9302 .
C8_12 C9_12 1.3846 .
C9_12 C10_12 1.3727 .
C9_12 H9_12 0.9295 .
C10_12 H10_12 0.9300 .
C11_12 H11A_12 0.9800 .
C11_12 H11B_12 0.9800 .
C11_12 H11C_12 0.9800 .
C12_12 H12A_12 0.9800 .
C12_12 H12B_12 0.9800 .
C12_12 H12C_12 0.9800 .
N1_13 C1_13 1.3417 .
N1_13 C5_13 1.3479 .
N2_13 C10_13 1.3460 .
N2_13 C6_13 1.3495 .
O1_13 C3_13 1.3509 .
O1_13 C11_13 1.422(2) .
O2_13 C8_13 1.3488 .
O2_13 C12_13 1.421(2) .
C1_13 C2_13 1.3771 .
C1_13 H1_13 0.9301 .
C2_13 C3_13 1.3859 .
C2_13 H2_13 0.9298 .
C3_13 C4_13 1.3927 .
C4_13 C5_13 1.3952 .
C4_13 H4_13 0.9301 .
C5_13 C6_13 1.5006 .
C6_13 C7_13 1.3884 .
C7_13 C8_13 1.4023 .
C7_13 H7_13 0.9302 .
C8_13 C9_13 1.3846 .
C9_13 C10_13 1.3727 .
C9_13 H9_13 0.9295 .
C10_13 H10_13 0.9300 .
C11_13 H11A_13 0.9800 .
C11_13 H11B_13 0.9800 .
C11_13 H11C_13 0.9800 .
C12_13 C12_16 1.938(11) 2_666
C12_13 H12A_13 0.9800 .
C12_13 H12B_13 0.9800 .
C12_13 H12C_13 0.9800 .
N1_14 C1_14 1.3417 .
N1_14 C5_14 1.3479 .
N2_14 C10_14 1.3459 .
N2_14 C6_14 1.3496 .
O1_14 C3_14 1.3509 .
O1_14 C11_14 1.422(2) .
O2_14 C8_14 1.3488 .
O2_14 C12_14 1.423(2) .
C1_14 C2_14 1.3770 .
C1_14 H1_14 0.9301 .
C2_14 C3_14 1.3860 .
C2_14 H2_14 0.9298 .
C3_14 C4_14 1.3927 .
C4_14 C5_14 1.3952 .
C4_14 H4_14 0.9300 .
C5_14 C6_14 1.5005 .
C6_14 C7_14 1.3885 .
C7_14 C8_14 1.4023 .
C7_14 H7_14 0.9303 .
C8_14 C9_14 1.3846 .
C9_14 C10_14 1.3727 .
C9_14 H9_14 0.9295 .
C10_14 H10_14 0.9300 .
C11_14 H11A_14 0.9800 .
C11_14 H11B_14 0.9800 .
C11_14 H11C_14 0.9800 .
C12_14 H12A_14 0.9800 .
C12_14 H12B_14 0.9800 .
C12_14 H12C_14 0.9800 .
N1_15 C1_15 1.3417 .
N1_15 C5_15 1.3480 .
N2_15 C10_15 1.3460 .
N2_15 C6_15 1.3495 .
O1_15 C3_15 1.3509 .
O1_15 C11_15 1.422(2) .
O2_15 C8_15 1.3487 .
O2_15 C12_15 1.423(2) .
C1_15 C2_15 1.3771 .
C1_15 H1_15 0.9301 .
C2_15 C3_15 1.3859 .
C2_15 H2_15 0.9298 .
C3_15 C4_15 1.3927 .
C4_15 C5_15 1.3952 .
C4_15 H4_15 0.9301 .
C5_15 C6_15 1.5005 .
C6_15 C7_15 1.3885 .
C7_15 C8_15 1.4023 .
C7_15 H7_15 0.9303 .
C8_15 C9_15 1.3846 .
C9_15 C10_15 1.3727 .
C9_15 H9_15 0.9295 .
C10_15 H10_15 0.9300 .
C11_15 H11A_15 0.9800 .
C11_15 H11B_15 0.9800 .
C11_15 H11C_15 0.9800 .
C12_15 H12A_15 0.9800 .
C12_15 H12B_15 0.9800 .
C12_15 H12C_15 0.9800 .
N1_16 C1_16 1.3417 .
N1_16 C5_16 1.3480 .
N2_16 C10_16 1.3460 .
N2_16 C6_16 1.3495 .
O1_16 C3_16 1.3508 .
O1_16 C11_16 1.422(2) .
O2_16 C8_16 1.3487 .
O2_16 C12_16 1.422(2) .
C1_16 C2_16 1.3771 .
C1_16 H1_16 0.9301 .
C2_16 C3_16 1.3859 .
C2_16 H2_16 0.9298 .
C3_16 C4_16 1.3927 .
C4_16 C5_16 1.3952 .
C4_16 H4_16 0.9301 .
C5_16 C6_16 1.5005 .
C6_16 C7_16 1.3885 .
C7_16 C8_16 1.4023 .
C7_16 H7_16 0.9302 .
C8_16 C9_16 1.3846 .
C9_16 C10_16 1.3727 .
C9_16 H9_16 0.9295 .
C10_16 H10_16 0.9299 .
C11_16 H11A_16 0.9800 .
C11_16 H11B_16 0.9800 .
C11_16 H11C_16 0.9800 .
C12_16 H12A_16 0.9800 .
C12_16 H12B_16 0.9800 .
C12_16 H12C_16 0.9800 .
N1_17 C1_17 1.3417 .
N1_17 C5_17 1.3480 .
N2_17 C10_17 1.3459 .
N2_17 C6_17 1.3495 .
O1_17 C3_17 1.3508 .
O1_17 C11_17 1.422(2) .
O2_17 C8_17 1.3488 .
O2_17 C12_17 1.422(2) .
C1_17 C2_17 1.3770 .
C1_17 H1_17 0.9301 .
C2_17 C3_17 1.3859 .
C2_17 H2_17 0.9298 .
C3_17 C4_17 1.3927 .
C4_17 C5_17 1.3952 .
C4_17 H4_17 0.9301 .
C5_17 C6_17 1.5005 .
C6_17 C7_17 1.3884 .
C7_17 C8_17 1.4023 .
C7_17 H7_17 0.9303 .
C8_17 C9_17 1.3846 .
C9_17 C10_17 1.3726 .
C9_17 H9_17 0.9295 .
C10_17 H10_17 0.9300 .
C11_17 H11A_17 0.9800 .
C11_17 H11B_17 0.9800 .
C11_17 H11C_17 0.9800 .
C12_17 H12A_17 0.9800 .
C12_17 H12B_17 0.9800 .
C12_17 H12C_17 0.9800 .
N1_18 C1_18 1.3417 .
N1_18 C5_18 1.3479 .
N2_18 C10_18 1.3459 .
N2_18 C6_18 1.3495 .
O1_18 C3_18 1.3508 .
O1_18 C11_18 1.423(2) .
O2_18 C8_18 1.3487 .
O2_18 C12_18 1.423(2) .
C1_18 C2_18 1.3771 .
C1_18 H1_18 0.9301 .
C2_18 C3_18 1.3860 .
C2_18 H2_18 0.9298 .
C3_18 C4_18 1.3927 .
C4_18 C5_18 1.3952 .
C4_18 H4_18 0.9301 .
C5_18 C6_18 1.5005 .
C6_18 C7_18 1.3885 .
C7_18 C8_18 1.4023 .
C7_18 H7_18 0.9302 .
C8_18 C9_18 1.3846 .
C9_18 C10_18 1.3727 .
C9_18 H9_18 0.9295 .
C10_18 H10_18 0.9300 .
C11_18 H11A_18 0.9800 .
C11_18 H11B_18 0.9800 .
C11_18 H11C_18 0.9800 .
C12_18 H12A_18 0.9800 .
C12_18 H12B_18 0.9800 .
C12_18 H12C_18 0.9800 .
N1_19 C1_19 1.3417 .
N1_19 C5_19 1.3480 .
N2_19 C10_19 1.3460 .
N2_19 C6_19 1.3495 .
O1_19 C3_19 1.3508 .
O1_19 C11_19 1.420(2) .
O2_19 C8_19 1.3488 .
O2_19 C12_19 1.422(2) .
C1_19 C2_19 1.3770 .
C1_19 H1_19 0.9302 .
C2_19 C3_19 1.3860 .
C2_19 H2_19 0.9298 .
C3_19 C4_19 1.3927 .
C4_19 C5_19 1.3952 .
C4_19 H4_19 0.9301 .
C5_19 C6_19 1.5005 .
C6_19 C7_19 1.3884 .
C7_19 C8_19 1.4023 .
C7_19 H7_19 0.9302 .
C8_19 C9_19 1.3846 .
C9_19 C10_19 1.3726 .
C9_19 H9_19 0.9295 .
C10_19 H10_19 0.9300 .
C11_19 H11A_19 0.9800 .
C11_19 H11B_19 0.9800 .
C11_19 H11C_19 0.9800 .
C12_19 H12A_19 0.9800 .
C12_19 H12B_19 0.9800 .
C12_19 H12C_19 0.9800 .
N1_20 C1_20 1.3417 .
N1_20 C5_20 1.3479 .
N2_20 C10_20 1.3459 .
N2_20 C6_20 1.3495 .
O1_20 C3_20 1.3508 .
O1_20 C11_20 1.422(2) .
O2_20 C8_20 1.3487 .
O2_20 C12_20 1.422(2) .
C1_20 C2_20 1.3770 .
C1_20 H1_20 0.9302 .
C2_20 C3_20 1.3860 .
C2_20 H2_20 0.9298 .
C3_20 C4_20 1.3927 .
C4_20 C5_20 1.3953 .
C4_20 H4_20 0.9300 .
C5_20 C6_20 1.5005 .
C6_20 C7_20 1.3885 .
C7_20 C8_20 1.4024 .
C7_20 H7_20 0.9302 .
C8_20 C9_20 1.3846 .
C9_20 C10_20 1.3727 .
C9_20 H9_20 0.9295 .
C10_20 H10_20 0.9300 .
C11_20 H11A_20 0.9800 .
C11_20 H11B_20 0.9800 .
C11_20 H11C_20 0.9800 .
C12_20 H12A_20 0.9800 .
C12_20 H12B_20 0.9800 .
C12_20 H12C_20 0.9800 .
N1_21 C1_21 1.3417 .
N1_21 C5_21 1.3479 .
N2_21 C10_21 1.3459 .
N2_21 C6_21 1.3495 .
O1_21 C3_21 1.3509 .
O1_21 C11_21 1.422(2) .
O2_21 C8_21 1.3488 .
O2_21 C12_21 1.422(2) .
C1_21 C2_21 1.3770 .
C1_21 H1_21 0.9301 .
C2_21 C3_21 1.3860 .
C2_21 H2_21 0.9298 .
C3_21 C4_21 1.3927 .
C4_21 C5_21 1.3953 .
C4_21 H4_21 0.9301 .
C5_21 C6_21 1.5005 .
C6_21 C7_21 1.3885 .
C7_21 C8_21 1.4023 .
C7_21 H7_21 0.9303 .
C8_21 C9_21 1.3846 .
C9_21 C10_21 1.3726 .
C9_21 H9_21 0.9295 .
C10_21 H10_21 0.9300 .
C11_21 H11A_21 0.9800 .
C11_21 H11B_21 0.9800 .
C11_21 H11C_21 0.9800 .
C12_21 H12A_21 0.9800 .
C12_21 H12B_21 0.9800 .
C12_21 H12C_21 0.9800 .
N1_22 C1_22 1.3418 .
N1_22 C5_22 1.3479 .
N2_22 C10_22 1.3459 .
N2_22 C6_22 1.3495 .
O1_22 C3_22 1.3509 .
O1_22 C11_22 1.422(2) .
O2_22 C8_22 1.3488 .
O2_22 C12_22 1.423(2) .
C1_22 C2_22 1.3770 .
C1_22 H1_22 0.9301 .
C2_22 C3_22 1.3860 .
C2_22 H2_22 0.9298 .
C3_22 C4_22 1.3927 .
C4_22 C5_22 1.3952 .
C4_22 H4_22 0.9301 .
C5_22 C6_22 1.5005 .
C6_22 C7_22 1.3885 .
C7_22 C8_22 1.4023 .
C7_22 H7_22 0.9302 .
C8_22 C9_22 1.3846 .
C9_22 C10_22 1.3726 .
C9_22 H9_22 0.9296 .
C10_22 H10_22 0.9300 .
C11_22 H11A_22 0.9800 .
C11_22 H11B_22 0.9800 .
C11_22 H11C_22 0.9800 .
C12_22 H12A_22 0.9800 .
C12_22 H12B_22 0.9800 .
C12_22 H12C_22 0.9800 .
N1_23 C1_23 1.3417 .
N1_23 C5_23 1.3479 .
N2_23 C10_23 1.3460 .
N2_23 C6_23 1.3495 .
O1_23 C3_23 1.3508 .
O1_23 C11_23 1.421(2) .
O2_23 C8_23 1.3488 .
O2_23 C12_23 1.423(2) .
C1_23 C2_23 1.3770 .
C1_23 H1_23 0.9302 .
C2_23 C3_23 1.3859 .
C2_23 H2_23 0.9298 .
C3_23 C4_23 1.3927 .
C4_23 C5_23 1.3952 .
C4_23 H4_23 0.9301 .
C5_23 C6_23 1.5006 .
C6_23 C7_23 1.3884 .
C7_23 C8_23 1.4024 .
C7_23 H7_23 0.9302 .
C8_23 C9_23 1.3846 .
C9_23 C10_23 1.3727 .
C9_23 H9_23 0.9295 .
C10_23 H10_23 0.9300 .
C11_23 H11A_23 0.9800 .
C11_23 H11B_23 0.9800 .
C11_23 H11C_23 0.9800 .
C12_23 H12A_23 0.9800 .
C12_23 H12B_23 0.9800 .
C12_23 H12C_23 0.9800 .
N1_24 C1_24 1.3418 .
N1_24 C5_24 1.3479 .
N2_24 C10_24 1.3460 .
N2_24 C6_24 1.3496 .
O1_24 C3_24 1.3509 .
O1_24 C11_24 1.421(2) .
O2_24 C8_24 1.3487 .
O2_24 C12_24 1.422(2) .
C1_24 C2_24 1.3771 .
C1_24 H1_24 0.9301 .
C2_24 C3_24 1.3859 .
C2_24 H2_24 0.9297 .
C3_24 C4_24 1.3926 .
C4_24 C5_24 1.3952 .
C4_24 H4_24 0.9301 .
C5_24 C6_24 1.5005 .
C6_24 C7_24 1.3884 .
C7_24 C8_24 1.4023 .
C7_24 H7_24 0.9302 .
C8_24 C9_24 1.3846 .
C9_24 C10_24 1.3727 .
C9_24 H9_24 0.9295 .
C10_24 H10_24 0.9299 .
C11_24 H11A_24 0.9800 .
C11_24 H11B_24 0.9800 .
C11_24 H11C_24 0.9800 .
C12_24 H12A_24 0.9800 .
C12_24 H12B_24 0.9800 .
C12_24 H12C_24 0.9800 .
Cl1_25 O4_25 1.4424 .
Cl1_25 O1_25 1.4424 .
Cl1_25 O2_25 1.4424 .
Cl1_25 O3_25 1.4424 .
Cl1_26 O3_26 1.4423 .
Cl1_26 O2_26 1.4424 .
Cl1_26 O1_26 1.4424 .
Cl1_26 O4_26 1.4426 .
Cl1_27 O4_27 1.4424 .
Cl1_27 O3_27 1.4424 .
Cl1_27 O2_27 1.4424 .
Cl1_27 O1_27 1.4424 .
Cl1_28 O2_28 1.4424 .
Cl1_28 O4_28 1.4424 .
Cl1_28 O1_28 1.4424 .
Cl1_28 O3_28 1.4425 .
Cl1_29 O3_29 1.4424 .
Cl1_29 O4_29 1.4424 .
Cl1_29 O1_29 1.4425 .
Cl1_29 O2_29 1.4425 .
Cl1_30 O4_30 1.4424 .
Cl1_30 O1_30 1.4424 .
Cl1_30 O2_30 1.4424 .
Cl1_30 O3_30 1.4424 .
O1_31 C1_31 1.31(2) .
O2_31 C1_31 1.28(2) .
O3_31 C2_31 1.23(2) .
O4_31 C2_31 1.32(2) .
O5_31 C3_31 1.26(2) .
O6_31 C3_31 1.26(2) .
C1_31 C4_31 1.49(3) .
C2_31 C6_31 1.51(3) .
C3_31 C8_31 1.50(3) .
C4_31 C5_31 1.38(3) .
C4_31 C9_31 1.39(2) .
C5_31 C6_31 1.36(2) .
C5_31 H5_31 0.9500 .
C6_31 C7_31 1.38(2) .
C7_31 C8_31 1.38(3) .
C7_31 H7_31 0.9500 .
C8_31 C9_31 1.38(3) .
C9_31 H9_31 0.9500 .
O1_32 C1_32 1.28(2) .
O2_32 C1_32 1.24(2) .
O3_32 C2_32 1.28(2) .
O4_32 C2_32 1.21(2) .
O5_32 C3_32 1.16(2) .
O6_32 C3_32 1.30(2) .
C1_32 C4_32 1.47(3) .
C2_32 C6_32 1.55(3) .
C3_32 C8_32 1.53(3) .
C4_32 C9_32 1.39(2) .
C4_32 C5_32 1.39(3) .
C5_32 C6_32 1.40(3) .
C5_32 H5_32 0.9500 .
C6_32 C7_32 1.39(3) .
C7_32 C8_32 1.38(3) .
C7_32 H7_32 0.9500 .
C8_32 C9_32 1.45(3) .
C9_32 H9_32 0.9500 .
O1_33 C1_33 1.24(2) .
O2_33 C1_33 1.28(2) .
O3_33 C2_33 1.28(2) .
O4_33 C2_33 1.26(2) .
O5_33 C3_33 1.27(2) .
O6_33 C3_33 1.26(2) .
C1_33 C4_33 1.45(3) .
C2_33 C6_33 1.47(3) .
C3_33 C8_33 1.43(3) .
C4_33 C9_33 1.39(2) .
C4_33 C5_33 1.47(2) .
C5_33 C6_33 1.29(2) .
C5_33 H5_33 0.9500 .
C6_33 C7_33 1.40(3) .
C7_33 C8_33 1.48(2) .
C7_33 H7_33 0.9500 .
C8_33 C9_33 1.38(2) .
C9_33 H9_33 0.9500 .
O1_34 C1_34 1.25(2) .
O2_34 C1_34 1.25(2) .
O3_34 C2_34 1.28(2) .
O4_34 C2_34 1.27(2) .
O5_34 C3_34 1.28(2) .
O6_34 C3_34 1.27(2) .
C1_34 C4_34 1.48(3) .
C2_34 C6_34 1.45(3) .
C3_34 C8_34 1.49(3) .
C4_34 C5_34 1.30(2) .
C4_34 C9_34 1.42(3) .
C5_34 C6_34 1.44(3) .
C5_34 H5_34 0.9500 .
C6_34 C7_34 1.37(3) .
C7_34 C8_34 1.46(3) .
C7_34 H7_34 0.9500 .
C8_34 C9_34 1.32(3) .
C9_34 H9_34 0.9500 .
O1_35 C1_35 1.269(19) .
O2_35 C1_35 1.265(18) .
O3_35 C2_35 1.260(17) .
O4_35 C2_35 1.260(17) .
O5_35 C3_35 1.296(19) .
O6_35 C3_35 1.211(19) .
C1_35 C4_35 1.51(2) .
C2_35 C6_35 1.53(2) .
C3_35 C8_35 1.55(2) .
C4_35 C5_35 1.38(2) .
C4_35 C9_35 1.42(2) .
C5_35 C6_35 1.41(2) .
C5_35 H5_35 0.9500 .
C6_35 C7_35 1.37(2) .
C7_35 C8_35 1.42(2) .
C7_35 H7_35 0.9500 .
C8_35 C9_35 1.31(2) .
C9_35 H9_35 0.9500 .
O1_36 C1_36 1.305(19) .
O2_36 C1_36 1.215(19) .
O3_36 C2_36 1.238(18) .
O4_36 C2_36 1.238(17) .
O5_36 C3_36 1.24(2) .
O6_36 C3_36 1.27(2) .
C1_36 C4_36 1.51(2) .
C2_36 C6_36 1.53(2) .
C3_36 C8_36 1.42(3) .
C4_36 C9_36 1.35(2) .
C4_36 C5_36 1.39(2) .
C5_36 C6_36 1.34(2) .
C5_36 H5_36 0.9500 .
C6_36 C7_36 1.43(2) .
C7_36 C8_36 1.40(2) .
C7_36 H7_36 0.9500 .
C8_36 C9_36 1.44(2) .
C9_36 H9_36 0.9500 .
O1_37 C1_37 1.214(17) .
O2_37 C1_37 1.259(17) .
O3_37 C2_37 1.253(18) .
O4_37 C2_37 1.305(17) .
O5_37 C3_37 1.287(18) .
O6_37 C3_37 1.251(18) .
C1_37 C4_37 1.46(2) .
C2_37 C6_37 1.43(2) .
C3_37 C8_37 1.54(2) .
C4_37 C9_37 1.40(2) .
C4_37 C5_37 1.41(2) .
C5_37 C6_37 1.42(2) .
C5_37 H5_37 0.9500 .
C6_37 C7_37 1.39(2) .
C7_37 C8_37 1.39(2) .
C7_37 H7_37 0.9500 .
C8_37 C9_37 1.35(2) .
C9_37 H9_37 0.9500 .
O1_38 C1_38 1.26(2) .
O2_38 C1_38 1.24(2) .
O3_38 C2_38 1.267(19) .
O4_38 C2_38 1.290(19) .
O5_38 C3_38 1.290(18) .
O6_38 C3_38 1.270(17) .
C1_38 C4_38 1.52(3) .
C2_38 C6_38 1.49(2) .
C3_38 C8_38 1.46(2) .
C4_38 C5_38 1.38(2) .
C4_38 C9_38 1.43(2) .
C5_38 C6_38 1.34(2) .
C5_38 H5_38 0.9500 .
C6_38 C7_38 1.39(2) .
C7_38 C8_38 1.38(2) .
C7_38 H7_38 0.9500 .
C8_38 C9_38 1.37(2) .
C9_38 H9_38 0.9500 .
